data_1558360
loop_
_publ_author_name
'Berry, Stuart N.'
'Qin, Lei'
'Lewis, William'
'Jolliffe, Katrina A.'

_publ_section_title
;
 Conformationally Adaptable Macrocyclic Receptors for Ditopic Anions:
 Analysis of Chelate Cooperativity in Aqueous Containing Media
;
_journal_name_full 'Chemical Science'
_journal_paper_doi 10.1039/D0SC02533J
_journal_year 2020
_chemical_formula_moiety '2(C3 H2 O4), 4(C16 H36 N), 2.5(C2 H6 O S), C60 H71 N10 S4, C60 H70 N10 S4'
_chemical_formula_sum 'C195 H307 N24 O12 S10.5'
_chemical_formula_weight 3516.26
_space_group_crystal_system triclinic
_space_group_IT_number 2
_space_group_name_Hall '-P 1'
_space_group_name_H-M_alt 'P -1'
_atom_sites_solution_hydrogens mixed
_atom_sites_solution_primary iterative
_audit_creation_date 2019-03-05
_audit_creation_method
;
Olex2 1.2
(compiled 2018.05.29 svn.r3508 for OlexSys, GUI svn.r5506)
;
_audit_update_record
;
2019-09-20 deposited with the CCDC.	2020-06-16 downloaded from the CCDC.
;
_cell_angle_alpha 100.331(5)
_cell_angle_beta 91.268(5)
_cell_angle_gamma 100.461(6)
_cell_formula_units_Z 2
_cell_length_a 15.483(4)
_cell_length_b 22.547(6)
_cell_length_c 30.092(7)
_cell_measurement_reflns_used 6029
_cell_measurement_temperature 100(2)
_cell_measurement_theta_max 18.40
_cell_measurement_theta_min 2.39
_cell_volume 10147(4)
_computing_cell_refinement 'SAINT v8.34A (Bruker, 2013)'
_computing_data_collection 'Bruker APEX2'
_computing_data_reduction 'SAINT v8.34A (Bruker, 2013)'
_computing_molecular_graphics 'Olex2 (Dolomanov et al., 2009)'
_computing_publication_material 'Olex2 (Dolomanov et al., 2009)'
_computing_structure_refinement 'ShelXL (Sheldrick, 2015)'
_computing_structure_solution 'olex2.solve (Bourhis et al., 2015)'
_diffrn_ambient_temperature 100(2)
_diffrn_detector 'Bruker Nonius APEX2 area detector'
_diffrn_detector_type 'CCD area detector'
_diffrn_measured_fraction_theta_full 1.000
_diffrn_measured_fraction_theta_max 1.000
_diffrn_measurement_device '\k-geometry diffractometer'
_diffrn_measurement_device_type 'Bruker SMART APEX2 area detector'
_diffrn_measurement_method '\w and \f scans'
_diffrn_radiation_collimation 'mirror optics'
_diffrn_radiation_monochromator 'mirror optics'
_diffrn_radiation_probe x-ray
_diffrn_radiation_type MoK\a
_diffrn_radiation_wavelength 0.71073
_diffrn_reflns_av_R_equivalents 0.2465
_diffrn_reflns_av_unetI/netI 0.2623
_diffrn_reflns_Laue_measured_fraction_full 1.000
_diffrn_reflns_Laue_measured_fraction_max 1.000
_diffrn_reflns_limit_h_max 18
_diffrn_reflns_limit_h_min -18
_diffrn_reflns_limit_k_max 26
_diffrn_reflns_limit_k_min -26
_diffrn_reflns_limit_l_max 35
_diffrn_reflns_limit_l_min -35
_diffrn_reflns_number 205681
_diffrn_reflns_point_group_measured_fraction_full 1.000
_diffrn_reflns_point_group_measured_fraction_max 1.000
_diffrn_reflns_theta_full 25.027
_diffrn_reflns_theta_max 25.027
_diffrn_reflns_theta_min 0.689
_diffrn_source 'rotating anode'
_diffrn_source_type 'FR591 rotating anode source'
_diffrn_standards_number 0
_exptl_absorpt_coefficient_mu 0.175
_exptl_absorpt_correction_T_max 0.8620
_exptl_absorpt_correction_T_min 0.6665
_exptl_absorpt_correction_type multi-scan
_exptl_absorpt_process_details
'SADABS-2014/5 (Bruker,2014/5) was used for absorption correction. wR2(int) was 0.1405 before and 0.0848 after correction. The Ratio of minimum to maximum transmission is 0.7732. The \l/2 correction factor is Not present.'
_exptl_crystal_colour 'clear colourless'
_exptl_crystal_colour_lustre clear
_exptl_crystal_colour_primary colourless
_exptl_crystal_density_diffrn 1.151
_exptl_crystal_description tablet
_exptl_crystal_F_000 3818
_exptl_crystal_recrystallization_method 'crystallised from DMSO'
_exptl_crystal_size_max 0.19
_exptl_crystal_size_mid 0.074
_exptl_crystal_size_min 0.066
_refine_diff_density_max 1.152
_refine_diff_density_min -0.927
_refine_diff_density_rms 0.110
_refine_ls_extinction_method none
_refine_ls_goodness_of_fit_ref 1.162
_refine_ls_hydrogen_treatment constr
_refine_ls_matrix_type full
_refine_ls_number_parameters 2406
_refine_ls_number_reflns 35875
_refine_ls_number_restraints 7917
_refine_ls_restrained_S_all 1.187
_refine_ls_R_factor_all 0.3255
_refine_ls_R_factor_gt 0.1516
_refine_ls_shift/su_max 0.006
_refine_ls_shift/su_mean 0.000
_refine_ls_structure_factor_coef Fsqd
_refine_ls_weighting_details 'w=1/[\s^2^(Fo^2^)+(0.2000P)^2^] where P=(Fo^2^+2Fc^2^)/3'
_refine_ls_weighting_scheme calc
_refine_ls_wR_factor_gt 0.3601
_refine_ls_wR_factor_ref 0.4546
_reflns_Friedel_coverage 0.000
_reflns_number_gt 12720
_reflns_number_total 35875
_reflns_threshold_expression 'I > 2\s(I)'
_cod_data_source_file d0sc02533j2.cif
_cod_data_source_block kaj19_s1746_sq
_cod_original_formula_sum 'C195 H307 N24 O12 S10.50'
_cod_database_code 1558360
_sydney_internal_submission_code kaj19_s1746
_sydney_internal_submission_date 2019-02-15
_sydney_internal_submission_number s1746
_sydney_internal_client_code SNB
_sydney_internal_client_email stuart.berry@sydney.edu.au
_sydney_internal_client_name 'Stuart Berry'
_sydney_internal_supervisor_code kaj
_sydney_internal_supervisor_name 'Kate Jolliffe'
_sydney_internal_collection_date 2019-02-25
_sydney_internal_collection_user wlew0588
_sydney_internal_process_date 2019-02-26
_sydney_internal_process_user wlew0588
_sydney_internal_solution_date 2019-03-01
_sydney_internal_solution_user wlew0588
_sydney_internal_refine_date 2019-03-05
_sydney_internal_refine_user wlew0588
_sydney_internal_check_and_archive_date 2019-03-05
_sydney_internal_check_user wlew0588
_platon_squeeze_void_probe_radius 1.20
_shelx_shelxl_version_number 2018/3
_shelx_space_group_comment
;
The symmetry employed for this shelxl refinement is uniquely defined
by the following loop, which should always be used as a source of
symmetry information in preference to the above space-group names.
They are only intended as comments.
;
_shelx_estimated_absorpt_t_max 0.989
_shelx_estimated_absorpt_t_min 0.968
_olex2_refinement_description
;
1. Fixed Uiso
 At 1.2 times of:
  All C(H) groups, All C(H,H) groups, All N(H) groups
 At 1.5 times of:
  All C(H,H,H) groups, All C(H,H,H,H,H,H) groups
2. Restrained distances
 O1_3-C2_3 \\sim O3_3-C2_3 \\sim O4_3-C2_3 \\sim O2_3-C2_3 \\sim O1_4-C2_4
\\sim O2_4-C2_4 \\sim O3_4-
 C2_4 \\sim O4_4-C2_4
 with sigma of 0.02
 O2_3-C1_3 \\sim O4_3-C3_3 \\sim O3_3-C3_3 \\sim O1_3-C1_3 \\sim O1_4-C1_4
\\sim O2_4-C1_4 \\sim O3_4-
 C3_4 \\sim O4_4-C3_4
 with sigma of 0.02
 O1_4-O2_4 \\sim O1_3-O2_3 \\sim O3_3-O4_3 \\sim O3_4-O4_4
 with sigma of 0.02
 C2_4-C3_4 \\sim C2_3-C3_3 \\sim C1_4-C2_4 \\sim C1_3-C2_3
 with sigma of 0.02
 C1_4-C3_4 \\sim C1_3-C3_3
 with sigma of 0.02
 C57_1-C57_1 \\sim C57_1-C57_1 \\sim C57_1-C57_1 \\sim C45_1-C46_1 \\sim
C45_1-C47_1 \\sim C45_1-
 C48_1 \\sim C49_1-C50_1 \\sim C49_1-C51_1 \\sim C49_1-C52_1 \\sim C53_1-C54_1
\\sim C53_1-C55_1 ~
 C53_1-C56_1 \\sim C45_2-C46_2 \\sim C45_2-C47_2 \\sim C45_2-C48_2 \\sim
C49_2-C50_2 \\sim C49_2-
 C51_2 \\sim C49_2-C52_2 \\sim C53_2-C54_2 \\sim C53_2-C55_2 \\sim C53_2-C56_2
\\sim C57_2-C58_2 ~
 C57_2-C59_2 \\sim C57_2-C60_2
 with sigma of 0.02
 C8_2-C13_2 \\sim C30_2-C35_2 \\sim C25_2-C26_2 \\sim C30_1-C35_1 \\sim
C25_1-C26_1 \\sim C8_1-
 C13_1 \\sim C3_1-C4_1 \\sim C3_2-C4_2
 with sigma of 0.02
 C31_1-C36_1 \\sim C23_1-C24_1 \\sim C9_1-C14_1 \\sim C1_1-C2_1 \\sim C1_2-C2_2
\\sim C9_2-C14_2 ~
 C23_2-C24_2 \\sim C31_2-C36_2
 with sigma of 0.02
 N2_1-C3_1 \\sim N9_1-C30_1 \\sim N7_1-C25_1 \\sim N2_2-C3_2 \\sim N7_2-C25_2
\\sim N9_2-C30_2 ~
 N4_1-C8_1 \\sim N4_2-C8_2
 with sigma of 0.02
 C24_1-C26_1 \\sim C31_1-C35_1 \\sim C9_1-C13_1 \\sim C2_1-C4_1 \\sim C2_2-C4_2
\\sim C9_2-C13_2 ~
 C24_2-C26_2 \\sim C31_2-C35_2
 with sigma of 0.02
 C9_1-C11_1 \\sim C31_1-C33_1 \\sim C24_1-C28_1 \\sim C2_1-C6_1 \\sim C2_2-C6_2
\\sim C9_2-C11_2 ~
 C24_2-C28_2 \\sim C31_2-C33_2
 with sigma of 0.02
 C25_1-C29_1 \\sim C3_1-C7_1 \\sim C30_1-C32_1 \\sim C8_1-C10_1 \\sim C3_2-C7_2
\\sim C8_2-C10_2 ~
 C25_2-C29_2 \\sim C30_2-C32_2
 with sigma of 0.02
 N8_1-C26_1 \\sim N8_1-C35_1 \\sim N3_1-C13_1 \\sim N3_1-C4_1 \\sim N3_2-C4_2
\\sim N3_2-C13_2 ~
 N8_2-C26_2 \\sim N8_2-C35_2
 with sigma of 0.02
 C27_1-C35_1 \\sim C4_1-C12_1 \\sim C5_1-C13_1 \\sim C26_1-C34_1 \\sim
C4_2-C12_2 \\sim C5_2-C13_2
 \\sim C26_2-C34_2 \\sim C27_2-C35_2
 with sigma of 0.02
 C27_1-C29_1 \\sim C10_1-C12_1 \\sim C32_1-C34_1 \\sim C5_1-C7_1 \\sim
C5_2-C7_2 \\sim C10_2-C12_2
 \\sim C27_2-C29_2 \\sim C32_2-C34_2
 with sigma of 0.02
 C29_1-C53_1 \\sim C32_1-C57_1 \\sim C7_1-C45_1 \\sim C10_1-C49_1 \\sim
C7_2-C45_2 \\sim C10_2-
 C49_2 \\sim C29_2-C53_2 \\sim C32_2-C57_2
 with sigma of 0.02
 C6_1-C46_1 \\sim C11_1-C52_1 \\sim C28_1-C54_1 \\sim C28_1-C55_1 \\sim
C28_1-C56_1 \\sim C33_1-
 C33_1 \\sim C33_1-C33_1 \\sim C33_1-C33_1 \\sim C6_1-C47_1 \\sim C6_1-C48_1
\\sim C11_1-C50_1 ~
 C11_1-C51_1 \\sim C6_2-C46_2 \\sim C6_2-C47_2 \\sim C6_2-C48_2 \\sim
C11_2-C50_2 \\sim C11_2-C51_2
 \\sim C11_2-C52_2 \\sim C28_2-C54_2 \\sim C28_2-C55_2 \\sim C28_2-C56_2 \\sim
C33_2-C58_2 \\sim C33_2-
 C59_2 \\sim C33_2-C60_2
 with sigma of 0.02
 N4_1-C14_1 \\sim N4_2-C14_2 \\sim N7_2-C23_2 \\sim N9_2-C36_2 \\sim N2_2-C1_2
\\sim N2_1-C1_1 ~
 N7_1-C23_1 \\sim N9_1-C36_1
 with sigma of 0.02
 C18_1-C19_1 \\sim C19_1-C20_1 \\sim C16_1-C21_1 \\sim C40_1-C41_1 \\sim
C41_1-C42_1 \\sim C38_1-
 C43_1 \\sim C38_1-C39_1 \\sim C18_2-C19_2 \\sim C19_2-C20_2 \\sim C16_2-C21_2
\\sim C38_2-C39_2 ~
 C40_2-C41_2 \\sim C41_2-C42_2 \\sim C38_2-C43_2
 with sigma of 0.02
 C12_2-C13_2 \\sim C34_2-C35_2 \\sim C26_2-C27_2 \\sim C26_1-C27_1 \\sim
C4_2-C5_2 \\sim C12_1-
 C13_1 \\sim C34_1-C35_1 \\sim C4_1-C5_1
 with sigma of 0.02
 C32_1-C33_1 \\sim C6_1-C7_1 \\sim C6_2-C7_2 \\sim C10_2-C11_2 \\sim
C28_2-C29_2 \\sim C32_2-C33_2
 \\sim C10_1-C11_1 \\sim C28_1-C29_1
 with sigma of 0.02
 C47_1-C48_1 \\sim C55_1-C56_1 \\sim C54_1-C56_1 \\sim C46_1-C48_1 \\sim
C50_1-C51_1 \\sim C51_1-
 C52_1 \\sim C50_1-C52_1 \\sim C54_1-C55_1 \\sim C46_1-C47_1 \\sim C46_2-C47_2
\\sim C46_2-C48_2 ~
 C47_2-C48_2 \\sim C50_2-C51_2 \\sim C50_2-C52_2 \\sim C51_2-C52_2 \\sim
C54_2-C55_2 \\sim C54_2-
 C56_2 \\sim C55_2-C56_2 \\sim C58_2-C59_2 \\sim C58_2-C60_2 \\sim C59_2-C60_2
 with sigma of 0.02
 C20_1-C21_1 \\sim C39_2-C40_2 \\sim C42_2-C43_2 \\sim C42_1-C43_1 \\sim
C17_1-C18_1 \\sim C17_2-
 C18_2 \\sim C39_1-C40_1 \\sim C20_2-C21_2
 with sigma of 0.02
 N10_2-C37_2 \\sim N5_2-C15_2 \\sim N6_2-C22_2 \\sim N5_1-C15_1 \\sim
N1_2-C44_2 \\sim N1_1-C44_1
 \\sim N10_1-C37_1 \\sim N6_1-C22_1
 with sigma of 0.02
 C31_2-C32_2 \\sim C24_1-C29_1 \\sim C2_2-C7_2 \\sim C9_2-C10_2 \\sim
C31_1-C32_1 \\sim C9_1-C10_1
 \\sim C2_1-C7_1 \\sim C24_2-C29_2
 with sigma of 0.02
 N8_2-C25_2 \\sim N8_1-C30_1 \\sim N3_2-C3_2 \\sim N3_2-C8_2 \\sim N3_1-C3_1
\\sim N3_1-C8_1 ~
 N8_1-C25_1 \\sim N8_2-C30_2
 with sigma of 0.02
 C42_1-C44_1 \\sim C15_1-C21_1 \\sim C20_1-C22_1 \\sim C18_1-C22_1 \\sim
C37_1-C39_1 \\sim C37_1-
 C43_1 \\sim C40_1-C44_1 \\sim C15_1-C17_1 \\sim C15_2-C17_2 \\sim C15_2-C21_2
\\sim C18_2-C22_2 ~
 C20_2-C22_2 \\sim C37_2-C39_2 \\sim C37_2-C43_2 \\sim C40_2-C44_2 \\sim
C42_2-C44_2
 with sigma of 0.02
 S4_2-C36_2 \\sim S3_2-C23_2 \\sim S3_1-C23_1 \\sim S1_1-C1_1 \\sim S2_1-C14_1
\\sim S1_2-C1_2 ~
 S2_2-C14_2 \\sim S4_1-C36_1
 with sigma of 0.02
 C2_2-C3_2 \\sim C30_1-C31_1 \\sim C2_1-C3_1 \\sim C24_2-C25_2 \\sim C8_2-C9_2
\\sim C8_1-C9_1 ~
 C30_2-C31_2 \\sim C24_1-C25_1
 with sigma of 0.02
 C17_1-C19_1 \\sim C16_1-C18_1 \\sim C38_1-C40_1 \\sim C38_1-C42_1 \\sim
C39_1-C41_1 \\sim C41_1-
 C43_1 \\sim C19_1-C21_1 \\sim C16_1-C20_1 \\sim C16_2-C18_2 \\sim C17_2-C19_2
\\sim C16_2-C20_2 ~
 C19_2-C21_2 \\sim C38_2-C40_2 \\sim C39_2-C41_2 \\sim C38_2-C42_2 \\sim
C41_2-C43_2
 with sigma of 0.02
 N10_1-C36_1 \\sim N1_1-C1_1 \\sim N6_1-C23_1 \\sim N5_1-C14_1 \\sim N6_2-C23_2
\\sim N5_2-C14_2 ~
 N1_2-C1_2 \\sim N10_2-C36_2
 with sigma of 0.02
 C6_2-C45_2 \\sim C28_2-C53_2 \\sim C33_2-C57_2 \\sim C11_2-C49_2 \\sim
C11_1-C49_1 \\sim C28_1-
 C53_1 \\sim C33_1-C57_1 \\sim C6_1-C45_1
 with sigma of 0.02
 N10_1-C38_1 \\sim N6_1-C19_1 \\sim N5_1-C16_1 \\sim N1_1-C41_1 \\sim
N5_2-C16_2 \\sim N6_2-C19_2
 \\sim N10_2-C38_2 \\sim N1_2-C41_2
 with sigma of 0.02
 N7_1-C29_1 \\sim N9_1-C32_1 \\sim N2_1-C7_1 \\sim N4_1-C10_1 \\sim N2_2-C7_2
\\sim N4_2-C10_2 ~
 N7_2-C29_2 \\sim N9_2-C32_2
 with sigma of 0.02
 C41_1-C44_1 \\sim C37_2-C38_2 \\sim C15_2-C16_2 \\sim C19_2-C22_2 \\sim
C15_1-C16_1 \\sim C41_2-
 C44_2 \\sim C19_1-C22_1 \\sim C37_1-C38_1
 with sigma of 0.02
 C5_1-C6_1 \\sim C33_1-C34_1 \\sim C11_1-C12_1 \\sim C27_1-C28_1 \\sim
C27_2-C28_2 \\sim C5_2-C6_2
 \\sim C33_2-C34_2 \\sim C11_2-C12_2
 with sigma of 0.02
 N9_2-C31_2 \\sim N2_2-C2_2 \\sim N4_2-C9_2 \\sim N2_1-C2_1 \\sim N4_1-C9_1
\\sim N7_2-C24_2 ~
 N9_1-C31_1 \\sim N7_1-C24_1
 with sigma of 0.02
 N3_2-C9_2 \\sim N3_1-C9_1 \\sim N8_1-C24_1 \\sim N8_1-C31_1 \\sim N8_2-C31_2
\\sim N8_2-C24_2 ~
 N3_1-C2_1 \\sim N3_2-C2_2
 with sigma of 0.02
 C26_1-C28_1 \\sim C33_1-C35_1 \\sim C26_2-C28_2 \\sim C11_1-C13_1 \\sim
C11_2-C13_2 \\sim C33_2-
 C35_2 \\sim C4_1-C6_1 \\sim C4_2-C6_2
 with sigma of 0.02
 C30_1-C34_1 \\sim C8_1-C12_1 \\sim C3_1-C5_1 \\sim C25_1-C27_1 \\sim C3_2-C5_2
\\sim C30_2-C34_2
 \\sim C25_2-C27_2 \\sim C8_2-C12_2
 with sigma of 0.02
 S3_1-N6_1 \\sim S2_1-N5_1 \\sim S4_1-N10_1 \\sim S3_2-N6_2 \\sim S1_1-N1_1
\\sim S1_2-N1_2 \\sim S2_2-
 N5_2 \\sim S4_2-N10_2
 with sigma of 0.02
 N9_1-N10_1 \\sim N4_1-N5_1 \\sim N6_1-N7_1 \\sim N1_1-N2_1 \\sim N6_2-N7_2
\\sim N9_2-N10_2 ~
 N1_2-N2_2 \\sim N4_2-N5_2
 with sigma of 0.02
 S1_1-N2_1 \\sim S2_1-N4_1 \\sim S4_1-N9_1 \\sim S3_1-N7_1 \\sim S4_2-N9_2
\\sim S2_2-N4_2 \\sim S1_2-
 N2_2 \\sim S3_2-N7_2
 with sigma of 0.02
 C17_1-C21_1 \\sim C18_1-C20_1 \\sim C18_2-C20_2 \\sim C40_1-C42_1 \\sim
C17_2-C21_2 \\sim C40_2-
 C42_2 \\sim C39_1-C43_1 \\sim C39_2-C43_2
 with sigma of 0.02
 C14_2-C15_2 \\sim C14_1-C15_1 \\sim C1_1-C44_1 \\sim C36_1-C37_1 \\sim
C22_1-C23_1 \\sim C1_2-
 C44_2 \\sim C22_2-C23_2 \\sim C36_2-C37_2
 with sigma of 0.02
 C26_1-C30_1 \\sim C25_1-C35_1 \\sim C3_1-C13_1 \\sim C4_1-C8_1 \\sim
C25_2-C35_2 \\sim C4_2-C8_2
 \\sim C26_2-C30_2 \\sim C3_2-C13_2
 with sigma of 0.02
 C27_2-C53_2 \\sim C27_1-C53_1 \\sim C34_1-C57_1 \\sim C12_1-C49_1 \\sim
C5_1-C45_1 \\sim C12_2-
 C49_2 \\sim C5_2-C45_2 \\sim C34_2-C57_2
 with sigma of 0.02
 C16_2-C17_2 \\sim C16_1-C17_1
 with sigma of 0.02
 C26_2-C35_2 \\sim C26_1-C35_1 \\sim C4_1-C13_1 \\sim C4_2-C13_2
 with sigma of 0.02
 C25_1-C30_1 \\sim C3_1-C8_1 \\sim C25_2-C30_2 \\sim C3_2-C8_2
 with sigma of 0.02
 C1_5-C5_5 \\sim C1_6-C13_6 \\sim C5_6-C13_6 \\sim C9_6-C13_6 \\sim C1_7-C5_7
\\sim C1_7-C9_7 ~
 C5_7-C9_7 \\sim C1_7-C13_7 \\sim C5_7-C13_7 \\sim C9_7-C13_7 \\sim C1_5-C9_5
\\sim C1_5-C13_5 ~
 C5_5-C9_5 \\sim C5_5-C13_5 \\sim C9_5-C13_5 \\sim C1_6-C5_6 \\sim C1_6-C9_6
\\sim C5_6-C9_6
 with sigma of 0.02
 C6_5-C8_5 \\sim C14_5-C16_5 \\sim C10_5-C12_5 \\sim C2_6-C4_6 \\sim C6_6-C8_6
\\sim C10_7-C12_7 ~
 C6_7-C8_7 \\sim C10_6-C12_6 \\sim C14_6-C16_6 \\sim C14_7-C16_7 \\sim
C2_7-C4_7 \\sim C2_5-C4_5
 with sigma of 0.02
 C13_6-C14_6 \\sim C13_7-C14_7 \\sim C9_7-C10_7 \\sim C9_5-C10_5 \\sim
C1_5-C2_5 \\sim C1_6-C2_6 ~
 C5_6-C6_6 \\sim C9_6-C10_6 \\sim C5_7-C6_7 \\sim C1_7-C2_7 \\sim C5_5-C6_5
\\sim C13_5-C14_5
 with sigma of 0.02
 C9_7-C11_7 \\sim C9_6-C11_6 \\sim C9_5-C11_5 \\sim C5_5-C7_5 \\sim C13_5-C15_5
\\sim C1_5-C3_5 ~
 C13_6-C15_6 \\sim C1_7-C3_7 \\sim C5_7-C7_7 \\sim C13_7-C15_7 \\sim C1_6-C3_6
\\sim C5_6-C7_6
 with sigma of 0.02
 N1_7-C2_7 \\sim N1_6-C2_6 \\sim N1_5-C14_5 \\sim N1_6-C6_6 \\sim N1_6-C10_6
\\sim N1_6-C14_6 ~
 N1_7-C6_7 \\sim N1_7-C10_7 \\sim N1_7-C14_7 \\sim N1_5-C2_5 \\sim N1_5-C6_5
\\sim N1_5-C10_5
 with sigma of 0.02
 N1_6-C9_6 \\sim N1_7-C1_7 \\sim N1_6-C1_6 \\sim N1_5-C9_5 \\sim N1_7-C9_7
\\sim N1_5-C5_5 \\sim N1_6-
 C5_6 \\sim N1_5-C13_5 \\sim N1_6-C13_6 \\sim N1_7-C5_7 \\sim N1_7-C13_7 \\sim
N1_5-C1_5
 with sigma of 0.02
 C6_6-C7_6 \\sim C6_7-C7_7 \\sim C10_6-C11_6 \\sim C10_7-C11_7 \\sim C2_7-C3_7
\\sim C6_5-C7_5 ~
 C2_5-C3_5 \\sim C10_5-C11_5 \\sim C2_6-C3_6 \\sim C14_5-C15_5 \\sim
C14_7-C15_7 \\sim C14_6-C15_6
 with sigma of 0.02
 C7_7-C8_7 \\sim C15_6-C16_6 \\sim C11_5-C12_5 \\sim C11_6-C12_6 \\sim
C11_7-C12_7 \\sim C15_7-
 C16_7 \\sim C15_5-C16_5 \\sim C7_5-C8_5 \\sim C3_6-C4_6 \\sim C3_7-C4_7 \\sim
C7_6-C8_6 \\sim C3_5-C4_5
 with sigma of 0.02
 C2_14-C2_14 \\sim S1_13-C2_13 \\sim S1_13-C1_13 \\sim C1_14-C1_14
 with sigma of 0.02
 O1_14-O1_14 \\sim S1_13-O1_13
 with sigma of 0.02
 O1_14-C1_14 \\sim O1_13-C1_13 \\sim O1_14-C2_14 \\sim O1_13-C2_13
 with sigma of 0.02
 C1_13-C2_13 \\sim C1_14-C2_14
 with sigma of 0.02
3. Uiso/Uaniso restraints and constraints
All non-hydrogen atoms have similar U: within 2A with sigma of 0.008 and sigma
for terminal atoms of 0.016
4. Rigid body (RIGU) restrains
 All non-hydrogen atoms
 with sigma for 1-2 distances of 0.004 and sigma for 1-3 distances of 0.004
5. Others
 Sof(H1BD)=Sof(H1BE)=Sof(H1BF)=Sof(H2BD)=Sof(H2BE)=Sof(H2BF)=Sof(S1A)=1-FVAR(1)
 Sof(S1)=Sof(H1AA)=Sof(H1AB)=Sof(H1AC)=Sof(H2AA)=Sof(H2AB)=Sof(H2AC)=FVAR(1)
 Sof(H1BD)=Sof(H1BE)=Sof(H1BF)=Sof(H2BD)=Sof(H2BE)=Sof(H2BF)=Sof(S1A)=0.5*(1-
 FVAR(3))
 Sof(S1)=Sof(H1AA)=Sof(H1AB)=Sof(H1AC)=Sof(H2AA)=Sof(H2AB)=Sof(H2AC)=0.5*FVAR(3)
 Sof(C58A)=Sof(H58D)=Sof(H58E)=Sof(H58F)=Sof(C59A)=Sof(H59D)=Sof(H59E)=
 Sof(H59F)=Sof(C60A)=Sof(H60D)=Sof(H60E)=Sof(H60F)=1-FVAR(3)
 Sof(C58)=Sof(H58A)=Sof(H58B)=Sof(H58C)=Sof(C59)=Sof(H59A)=Sof(H59B)=Sof(H59C)=
 Sof(C60)=Sof(H60A)=Sof(H60B)=Sof(H60C)=FVAR(3)
 Fixed Sof: N1(0.5) C1(0.5) H1A(0.5) H1B(0.5) C2(0.5) H2A(0.5) H2B(0.5)
 C3(0.5) H3A(0.5) H3B(0.5) C4(0.5) H4A(0.5) H4B(0.5) H4C(0.5) C5(0.5) H5A(0.5)
 H5B(0.5) C6(0.5) H6A(0.5) H6B(0.5) C7(0.5) H7A(0.5) H7B(0.5) C8(0.5) H8A(0.5)
 H8B(0.5) H8C(0.5) C9(0.5) H9A(0.5) H9B(0.5) C10(0.5) H10A(0.5) H10B(0.5)
 C11(0.5) H11A(0.5) H11B(0.5) C12(0.5) H12A(0.5) H12B(0.5) H12C(0.5) C13(0.5)
 H13A(0.5) H13B(0.5) C14(0.5) H14A(0.5) H14B(0.5) C15(0.5) H15A(0.5) H15B(0.5)
 C16(0.5) H16A(0.5) H16B(0.5) H16C(0.5) N1(0.5) C1(0.5) H1A(0.5) H1B(0.5)
 C2(0.5) H2A(0.5) H2B(0.5) C3(0.5) H3A(0.5) H3B(0.5) C4(0.5) H4A(0.5) H4B(0.5)
 H4C(0.5) C5(0.5) H5A(0.5) H5B(0.5) C6(0.5) H6A(0.5) H6B(0.5) C7(0.5) H7A(0.5)
 H7B(0.5) C8(0.5) H8A(0.5) H8B(0.5) H8C(0.5) C9(0.5) H9A(0.5) H9B(0.5) C10(0.5)
 H10A(0.5) H10B(0.5) C11(0.5) H11A(0.5) H11B(0.5) C12(0.5) H12A(0.5) H12B(0.5)
 H12C(0.5) C13(0.5) H13A(0.5) H13B(0.5) C14(0.5) H14A(0.5) H14B(0.5) C15(0.5)
 H15A(0.5) H15B(0.5) C16(0.5) H16A(0.5) H16B(0.5) H16C(0.5) O1(0.5) C1(0.5)
 C2(0.5)
6.a Riding coordinates:
 N1(H1)
6.b Ternary CH refined with riding coordinates:
 C6(H6A)
6.c Secondary CH2 refined with riding coordinates:
 C2(H2A,H2B), C2(H2A,H2B), C1(H1A,H1B), C2(H2A,H2B), C3(H3A,H3B), C5(H5A,H5B),
 C6(H6A,H6B), C7(H7A,H7B), C9(H9A,H9B), C10(H10A,H10B), C11(H11A,H11B),
 C13(H13A,H13B), C14(H14A,H14B), C15(H15A,H15B), C1(H1A,H1B), C2(H2A,H2B),
 C3(H3A,H3B), C5(H5A,H5B), C6(H6A,H6B), C7(H7A,H7B), C9(H9A,H9B), C10(H10A,
 H10B), C11(H11A,H11B), C13(H13A,H13B), C14(H14A,H14B), C15(H15A,H15B), C1(H1A,
 H1B), C2(H2A,H2B), C3(H3A,H3B), C5(H5A,H5B), C6(H6A,H6B), C7(H7A,H7B), C9(H9A,
 H9B), C10(H10A,H10B), C11(H11A,H11B), C13(H13A,H13B), C14(H14A,H14B), C15(H15A,
 H15B), C15(H15A,H15B), C22(H22A,H22B), C37(H37A,H37B), C44(H44A,H44B), C1(H1A,
 H1B), C2(H2A,H2B), C3(H3A,H3B), C5(H5A,H5B), C6(H6A,H6B), C7(H7A,H7B), C9(H9A,
 H9B), C10(H10A,H10B), C11(H11A,H11B), C13(H13A,H13B), C14(H14A,H14B), C15(H15A,
 H15B), C15(H15A,H15B), C22(H22A,H22B), C37(H37A,H37B), C44(H44A,H44B), C1(H1A,
 H1B), C2(H2A,H2B), C3(H3A,H3B), C5(H5A,H5B), C6(H6A,H6B), C7(H7A,H7B), C9(H9A,
 H9B), C10(H10A,H10B), C11(H11A,H11B), C13(H13A,H13B), C14(H14A,H14B), C15(H15A,
 H15B)
6.d Me refined with riding coordinates:
 C8(H8A,H8B,H8C), C12(H12A,H12B,H12C), C12(H12A,H12B,H12C), C1(H1A,H1B,H1C),
 C2(H2A,H2B,H2C), C4(H4A,H4B,H4C), C46(H46A,H46B,H46C), C52(H52A,H52B,H52C),
 C54(H54A,H54B,H54C), C55(H55A,H55B,H55C), C58(H58A,H58B,H58C), C59(H59A,H59B,
 H59C), C4(H4A,H4B,H4C), C8(H8A,H8B,H8C), C16(H16A,H16B,H16C), C47(H47A,H47B,
 H47C), C58(H58A,H58B,H58C), C58A(H58D,H58E,H58F), C2(H2AA,H2AB,H2AC), C2(H2BD,
 H2BE,H2BF), C12(H12A,H12B,H12C), C16(H16A,H16B,H16C), C1(H1AA,H1AB,H1AC),
 C1(H1BD,H1BE,H1BF), C2(H2AA,H2AB,H2AC)
6.e Aromatic/amide H refined with riding coordinates:
 N2(H2), N3(H3), N4(H4), N5(H5), N6(H6), N7(H7), N8(H8), N9(H9), N10(H10),
 C5(H5A), C7(H7A), C10(H10A), C12(H12), C17(H17), C18(H18), C20(H20), C21(H21),
 C27(H27), C29(H29), C32(H32), C34(H34), C39(H39), C40(H40), C42(H42), C43(H43),
  N1(H1), N2(H2), N3(H3), N4(H4), N5(H5), N6(H6), N7(H7), N8(H8), N9(H9),
 N10(H10), C5(H5A), C7(H7A), C10(H10A), C12(H12), C17(H17), C18(H18), C20(H20),
 C21(H21), C27(H27), C29(H29), C32(H32), C34(H34), C39(H39), C40(H40), C42(H42),
  C43(H43)
6.f Idealised Me refined as rotating group:
 C4(H4A,H4B,H4C), C16(H16A,H16B,H16C), C4(H4A,H4B,H4C), C8(H8A,H8B,H8C),
 C16(H16A,H16B,H16C), C8(H8A,H8B,H8C), C12(H12A,H12B,H12C), C16(H16A,H16B,H16C),
  C47(H47A,H47B,H47C), C48(H48A,H48B,H48C), C50(H50A,H50B,H50C), C51(H51A,H51B,
 H51C), C56(H56A,H56B,H56C), C60(H60A,H60B,H60C), C12(H12A,H12B,H12C), C46(H46A,
 H46B,H46C), C48(H48A,H48B,H48C), C50(H50A,H50B,H50C), C51(H51A,H51B,H51C),
 C52(H52A,H52B,H52C), C54(H54A,H54B,H54C), C55(H55A,H55B,H55C), C56(H56A,H56B,
 H56C), C59(H59A,H59B,H59C), C60(H60A,H60B,H60C), C59A(H59D,H59E,H59F),
 C60A(H60D,H60E,H60F), C1(H1AA,H1AB,H1AC), C1(H1BD,H1BE,H1BF), C4(H4A,H4B,H4C),
 C8(H8A,H8B,H8C), C2(H2BD,H2BE,H2BF)
;
_olex2_date_sample_data_collection 2019-02-25
_olex2_date_sample_submission 2019-02-15
_olex2_exptl_crystal_mounting_method 'in paratone-N on a micromount'
_olex2_submission_original_sample_id 'SB-1-100 plus TBA (2) Malonate -2 '
_olex2_submission_special_instructions 'No special instructions were received'

loop_
_space_group_symop_operation_xyz
'x, y, z'
'-x, -y, -z'

loop_
_atom_site_label
_atom_site_type_symbol
_atom_site_fract_x
_atom_site_fract_y
_atom_site_fract_z
_atom_site_U_iso_or_equiv
_atom_site_adp_type
_atom_site_occupancy
_atom_site_site_symmetry_order
_atom_site_calc_flag
_atom_site_refinement_flags_posn
_atom_site_refinement_flags_adp
_atom_site_refinement_flags_occupancy
_atom_site_disorder_assembly
_atom_site_disorder_group
O1_3 O 0.4707(5) 0.2991(3) 0.7897(2) 0.062(2) Uani 1 1 d D U . . .
O2_3 O 0.4216(5) 0.3496(3) 0.8499(2) 0.0568(19) Uani 1 1 d D U . . .
O3_3 O 0.2774(4) 0.3966(4) 0.7825(2) 0.062(2) Uani 1 1 d D U . . .
O4_3 O 0.3316(5) 0.3516(4) 0.7216(2) 0.078(2) Uani 1 1 d D U . . .
C1_3 C 0.4412(6) 0.3446(4) 0.8099(3) 0.044(2) Uani 1 1 d D U . . .
C2_3 C 0.4312(5) 0.3961(4) 0.7846(3) 0.045(2) Uani 1 1 d D U . . .
H2A_3 H 0.437506 0.435626 0.806024 0.054 Uiso 1 1 calc R . . . .
H2B_3 H 0.476779 0.400094 0.762192 0.054 Uiso 1 1 calc R . . . .
C3_3 C 0.3398(6) 0.3790(4) 0.7609(3) 0.045(2) Uani 1 1 d D U . . .
O1_4 O 0.6802(4) 0.5933(3) 0.7065(2) 0.0522(19) Uani 1 1 d D U . . .
O2_4 O 0.6252(4) 0.6279(3) 0.7706(2) 0.0546(19) Uani 1 1 d D U . . .
O3_4 O 0.5410(4) 0.6397(3) 0.6406(2) 0.0536(18) Uani 1 1 d D U . . .
O4_4 O 0.5028(4) 0.6929(3) 0.7033(2) 0.0473(17) Uani 1 1 d D U . . .
C1_4 C 0.6169(6) 0.6058(5) 0.7295(3) 0.045(2) Uani 1 1 d D U . . .
C2_4 C 0.5264(5) 0.5920(4) 0.7054(3) 0.042(2) Uani 1 1 d D U . . .
H2A_4 H 0.518230 0.552666 0.683616 0.051 Uiso 1 1 calc R . . . .
H2B_4 H 0.480162 0.588993 0.727500 0.051 Uiso 1 1 calc R . . . .
C3_4 C 0.5208(6) 0.6443(4) 0.6808(3) 0.044(2) Uani 1 1 d D U . . .
N1_5 N 0.5589(5) 0.7163(3) 0.9662(3) 0.0722(19) Uani 1 1 d D U . . .
C1_5 C 0.4715(6) 0.7329(4) 0.9517(3) 0.075(3) Uani 1 1 d D U . . .
H1A_5 H 0.474390 0.738108 0.919745 0.090 Uiso 1 1 calc R . . . .
H1B_5 H 0.423653 0.697513 0.952769 0.090 Uiso 1 1 calc R . . . .
C2_5 C 0.4466(7) 0.7887(5) 0.9785(4) 0.076(3) Uani 1 1 d D U . . .
H2A_5 H 0.486309 0.825471 0.972193 0.091 Uiso 1 1 calc R . . . .
H2B_5 H 0.454632 0.787926 1.011127 0.091 Uiso 1 1 calc R . . . .
C3_5 C 0.3528(7) 0.7935(5) 0.9681(4) 0.084(3) Uani 1 1 d D U . . .
H3A_5 H 0.343211 0.789234 0.934904 0.101 Uiso 1 1 calc R . . . .
H3B_5 H 0.313154 0.758966 0.977543 0.101 Uiso 1 1 calc R . . . .
C4_5 C 0.3291(8) 0.8506(6) 0.9899(4) 0.089(4) Uani 1 1 d D U . . .
H4A_5 H 0.337696 0.855122 1.022749 0.134 Uiso 1 1 calc GR . . . .
H4B_5 H 0.267232 0.850149 0.981895 0.134 Uiso 1 1 calc GR . . . .
H4C_5 H 0.366278 0.885078 0.979697 0.134 Uiso 1 1 calc GR . . . .
C5_5 C 0.5819(7) 0.6691(5) 0.9275(3) 0.086(3) Uani 1 1 d D U . . .
H5A_5 H 0.533673 0.632727 0.922455 0.104 Uiso 1 1 calc R . . . .
H5B_5 H 0.583927 0.686825 0.899624 0.104 Uiso 1 1 calc R . . . .
C6_5 C 0.6670(8) 0.6477(6) 0.9337(4) 0.101(3) Uani 1 1 d D U . . .
H6A_5 H 0.669226 0.633247 0.962842 0.121 Uiso 1 1 calc R . . . .
H6B_5 H 0.717237 0.681899 0.934055 0.121 Uiso 1 1 calc R . . . .
C7_5 C 0.6721(9) 0.5951(6) 0.8943(5) 0.116(4) Uani 1 1 d D U . . .
H7A_5 H 0.621238 0.561396 0.894266 0.140 Uiso 1 1 calc R . . . .
H7B_5 H 0.668482 0.609940 0.865432 0.140 Uiso 1 1 calc R . . . .
C8_5 C 0.7539(8) 0.5716(7) 0.8976(5) 0.141(5) Uani 1 1 d D U . . .
H8A_5 H 0.754828 0.538183 0.871962 0.212 Uiso 1 1 calc R . . . .
H8B_5 H 0.804294 0.604733 0.897128 0.212 Uiso 1 1 calc R . . . .
H8C_5 H 0.757076 0.556216 0.925946 0.212 Uiso 1 1 calc R . . . .
C9_5 C 0.5473(7) 0.6890(4) 1.0089(3) 0.071(2) Uani 1 1 d D U . . .
H9A_5 H 0.606125 0.685695 1.020603 0.085 Uiso 1 1 calc R . . . .
H9B_5 H 0.524145 0.718438 1.031924 0.085 Uiso 1 1 calc R . . . .
C10_5 C 0.4884(8) 0.6276(5) 1.0048(3) 0.078(3) Uani 1 1 d D U . . .
H10A_5 H 0.514511 0.596201 0.985120 0.093 Uiso 1 1 calc R . . . .
H10B_5 H 0.430544 0.628755 0.990659 0.093 Uiso 1 1 calc R . . . .
C11_5 C 0.4760(9) 0.6104(5) 1.0506(3) 0.084(3) Uani 1 1 d D U . . .
H11A_5 H 0.534595 0.612346 1.065266 0.101 Uiso 1 1 calc R . . . .
H11B_5 H 0.447635 0.641292 1.069528 0.101 Uiso 1 1 calc R . . . .
C12_5 C 0.4226(9) 0.5489(6) 1.0499(4) 0.099(4) Uani 1 1 d D U . . .
H12A_5 H 0.417677 0.541292 1.080894 0.149 Uiso 1 1 calc R . . . .
H12B_5 H 0.363727 0.546733 1.036290 0.149 Uiso 1 1 calc R . . . .
H12C_5 H 0.450842 0.517735 1.032021 0.149 Uiso 1 1 calc R . . . .
C13_5 C 0.6302(7) 0.7736(4) 0.9759(3) 0.073(3) Uani 1 1 d D U . . .
H13A_5 H 0.611151 0.803408 1.000199 0.087 Uiso 1 1 calc R . . . .
H13B_5 H 0.684056 0.762371 0.987695 0.087 Uiso 1 1 calc R . . . .
C14_5 C 0.6540(7) 0.8053(5) 0.9363(4) 0.081(3) Uani 1 1 d D U . . .
H14A_5 H 0.687900 0.780722 0.915225 0.097 Uiso 1 1 calc R . . . .
H14B_5 H 0.599654 0.808586 0.919738 0.097 Uiso 1 1 calc R . . . .
C15_5 C 0.7082(8) 0.8688(5) 0.9527(4) 0.094(3) Uani 1 1 d D U . . .
H15A_5 H 0.709719 0.892283 0.927852 0.112 Uiso 1 1 calc R . . . .
H15B_5 H 0.678763 0.890154 0.977938 0.112 Uiso 1 1 calc R . . . .
C16_5 C 0.7998(8) 0.8693(7) 0.9683(5) 0.107(4) Uani 1 1 d D U . . .
H16A_5 H 0.832753 0.911576 0.974608 0.161 Uiso 1 1 calc GR . . . .
H16B_5 H 0.827819 0.844613 0.944754 0.161 Uiso 1 1 calc GR . . . .
H16C_5 H 0.799418 0.851929 0.995970 0.161 Uiso 1 1 calc GR . . . .
N1_6 N 0.4209(5) 0.2676(3) 0.5153(2) 0.0645(19) Uani 1 1 d D U . . .
C1_6 C 0.4678(7) 0.2149(4) 0.5210(3) 0.066(2) Uani 1 1 d D U . . .
H1A_6 H 0.526798 0.232896 0.535871 0.079 Uiso 1 1 calc R . . . .
H1B_6 H 0.434566 0.191030 0.541785 0.079 Uiso 1 1 calc R . . . .
C2_6 C 0.4793(7) 0.1709(5) 0.4783(3) 0.066(3) Uani 1 1 d D U . . .
H2A_6 H 0.511778 0.193692 0.456702 0.079 Uiso 1 1 calc R . . . .
H2B_6 H 0.421057 0.150015 0.463854 0.079 Uiso 1 1 calc R . . . .
C3_6 C 0.5301(6) 0.1240(5) 0.4904(4) 0.068(3) Uani 1 1 d D U . . .
H3A_6 H 0.496993 0.102369 0.512452 0.081 Uiso 1 1 calc R . . . .
H3B_6 H 0.532773 0.093142 0.462800 0.081 Uiso 1 1 calc R . . . .
C4_6 C 0.6209(6) 0.1492(6) 0.5098(4) 0.075(3) Uani 1 1 d D U . . .
H4A_6 H 0.648799 0.180703 0.493278 0.112 Uiso 1 1 calc GR . . . .
H4B_6 H 0.654778 0.116162 0.507040 0.112 Uiso 1 1 calc GR . . . .
H4C_6 H 0.619128 0.167545 0.541740 0.112 Uiso 1 1 calc GR . . . .
C5_6 C 0.3262(5) 0.2422(5) 0.4977(3) 0.059(2) Uani 1 1 d D U . . .
H5A_6 H 0.301253 0.275480 0.487918 0.071 Uiso 1 1 calc R . . . .
H5B_6 H 0.326124 0.209800 0.470727 0.071 Uiso 1 1 calc R . . . .
C6_6 C 0.2669(6) 0.2156(5) 0.5312(3) 0.062(2) Uani 1 1 d D U . . .
H6A_6 H 0.253462 0.249127 0.554482 0.075 Uiso 1 1 calc R . . . .
H6B_6 H 0.296711 0.188829 0.546405 0.075 Uiso 1 1 calc R . . . .
C7_6 C 0.1818(6) 0.1785(5) 0.5061(4) 0.064(3) Uani 1 1 d D U . . .
H7A_6 H 0.134806 0.175483 0.527799 0.077 Uiso 1 1 calc R . . . .
H7B_6 H 0.163802 0.200535 0.482856 0.077 Uiso 1 1 calc R . . . .
C8_6 C 0.1903(7) 0.1165(4) 0.4842(3) 0.061(3) Uani 1 1 d D U . . .
H8A_6 H 0.133063 0.094036 0.470271 0.091 Uiso 1 1 calc GR . . . .
H8B_6 H 0.210222 0.094871 0.506781 0.091 Uiso 1 1 calc GR . . . .
H8C_6 H 0.233147 0.119084 0.460798 0.091 Uiso 1 1 calc GR . . . .
C9_6 C 0.4236(8) 0.3085(5) 0.5619(3) 0.081(3) Uani 1 1 d D U . . .
H9A_6 H 0.389881 0.284149 0.582209 0.097 Uiso 1 1 calc R . . . .
H9B_6 H 0.485466 0.319625 0.574139 0.097 Uiso 1 1 calc R . . . .
C10_6 C 0.3887(11) 0.3661(5) 0.5636(4) 0.108(3) Uani 1 1 d D U . . .
H10A_6 H 0.338572 0.359373 0.541080 0.129 Uiso 1 1 calc R . . . .
H10B_6 H 0.435023 0.399013 0.556491 0.129 Uiso 1 1 calc R . . . .
C11_6 C 0.3582(11) 0.3850(6) 0.6119(4) 0.142(4) Uani 1 1 d D U . . .
H11A_6 H 0.302380 0.357681 0.615909 0.171 Uiso 1 1 calc R . . . .
H11B_6 H 0.402992 0.380627 0.634471 0.171 Uiso 1 1 calc R . . . .
C12_6 C 0.3456(11) 0.4484(7) 0.6190(5) 0.213(7) Uani 1 1 d D U . . .
H12A_6 H 0.326321 0.460046 0.649627 0.319 Uiso 1 1 calc R . . . .
H12B_6 H 0.401138 0.475411 0.615353 0.319 Uiso 1 1 calc R . . . .
H12C_6 H 0.300734 0.452512 0.596829 0.319 Uiso 1 1 calc R . . . .
C13_6 C 0.4690(6) 0.3040(5) 0.4819(3) 0.082(3) Uani 1 1 d D U . . .
H13A_6 H 0.462180 0.276919 0.451715 0.098 Uiso 1 1 calc R . . . .
H13B_6 H 0.439136 0.338644 0.479572 0.098 Uiso 1 1 calc R . . . .
C14_6 C 0.5651(7) 0.3293(7) 0.4924(4) 0.105(3) Uani 1 1 d D U . . .
H14A_6 H 0.572877 0.357867 0.521889 0.126 Uiso 1 1 calc R . . . .
H14B_6 H 0.595878 0.295154 0.495189 0.126 Uiso 1 1 calc R . . . .
C15_6 C 0.6062(8) 0.3623(7) 0.4571(5) 0.124(4) Uani 1 1 d D U . . .
H15A_6 H 0.578929 0.398488 0.455863 0.148 Uiso 1 1 calc R . . . .
H15B_6 H 0.595023 0.334792 0.427124 0.148 Uiso 1 1 calc R . . . .
C16_6 C 0.7057(9) 0.3833(9) 0.4672(6) 0.175(7) Uani 1 1 d D U . . .
H16A_6 H 0.732811 0.397053 0.440804 0.262 Uiso 1 1 calc GR . . . .
H16B_6 H 0.731151 0.349001 0.474131 0.262 Uiso 1 1 calc GR . . . .
H16C_6 H 0.716831 0.417261 0.493262 0.262 Uiso 1 1 calc GR . . . .
S1_13 S 0.9339(4) 0.8744(3) 0.75547(18) 0.162(2) Uani 1 1 d D U . . .
O1_13 O 1.0134(8) 0.9002(6) 0.7331(4) 0.186(5) Uani 1 1 d D U . . .
C1_13 C 0.9058(12) 0.7986(6) 0.7353(6) 0.200(7) Uani 1 1 d D U . . .
H1A_13 H 0.853605 0.781423 0.749902 0.300 Uiso 1 1 calc R . . . .
H1B_13 H 0.892944 0.791584 0.702524 0.300 Uiso 1 1 calc R . . . .
H1C_13 H 0.954618 0.778508 0.741636 0.300 Uiso 1 1 calc R . . . .
C2_13 C 0.8499(8) 0.8994(7) 0.7284(5) 0.128(5) Uiso 1 1 d D U . . .
H2A_13 H 0.793507 0.884859 0.740627 0.193 Uiso 1 1 calc R . . . .
H2B_13 H 0.861699 0.944399 0.733518 0.193 Uiso 1 1 calc R . . . .
H2C_13 H 0.847562 0.883092 0.695843 0.193 Uiso 1 1 calc R . . . .
N1_9 N -0.0010(12) 0.4992(7) 0.5055(4) 0.094(3) Uani 0.5 1 d . U P A -1
C1_9 C 0.0790(12) 0.4794(8) 0.5252(7) 0.094(4) Uani 0.5 1 d . U P A -1
H1A_9 H 0.127134 0.484169 0.504237 0.113 Uiso 0.5 1 calc R . P A -1
H1B_9 H 0.099387 0.507481 0.554233 0.113 Uiso 0.5 1 calc R . P A -1
C2_9 C 0.0627(16) 0.4147(9) 0.5333(11) 0.094(5) Uani 0.5 1 d . U P A -1
H2A_9 H 0.053716 0.385960 0.503847 0.113 Uiso 0.5 1 calc R . P A -1
H2B_9 H 0.008302 0.407306 0.549770 0.113 Uiso 0.5 1 calc R . P A -1
C3_9 C 0.1380(15) 0.4019(9) 0.5602(8) 0.097(5) Uani 0.5 1 d . U P A -1
H3A_9 H 0.194100 0.421683 0.549532 0.116 Uiso 0.5 1 calc R . P A -1
H3B_9 H 0.135019 0.420337 0.592427 0.116 Uiso 0.5 1 calc R . P A -1
C4_9 C 0.1373(16) 0.3359(9) 0.5563(11) 0.098(7) Uani 0.5 1 d . U P A -1
H4A_9 H 0.187443 0.330006 0.574409 0.146 Uiso 0.5 1 calc R . P A -1
H4B_9 H 0.082449 0.316161 0.567487 0.146 Uiso 0.5 1 calc R . P A -1
H4C_9 H 0.141540 0.317507 0.524585 0.146 Uiso 0.5 1 calc R . P A -1
C5_9 C -0.0740(12) 0.4945(10) 0.5400(6) 0.109(4) Uani 0.5 1 d . U P A -1
H5A_9 H -0.077091 0.456082 0.552037 0.131 Uiso 0.5 1 calc R . P A -1
H5B_9 H -0.131743 0.493534 0.524852 0.131 Uiso 0.5 1 calc R . P A -1
C6_9 C -0.052(2) 0.5510(10) 0.5796(7) 0.122(5) Uani 0.5 1 d . U P A -1
H6A_9 H 0.010366 0.570431 0.579766 0.147 Uiso 0.5 1 calc R . P A -1
H6B_9 H -0.088425 0.581708 0.574977 0.147 Uiso 0.5 1 calc R . P A -1
C7_9 C -0.071(2) 0.5319(13) 0.6232(6) 0.129(6) Uani 0.5 1 d . U P A -1
H7A_9 H -0.126847 0.501944 0.619242 0.154 Uiso 0.5 1 calc R . P A -1
H7B_9 H -0.023861 0.510175 0.630833 0.154 Uiso 0.5 1 calc R . P A -1
C8_9 C -0.077(3) 0.5806(18) 0.6618(9) 0.124(10) Uani 0.5 1 d . U P A -1
H8A_9 H -0.039185 0.576565 0.687338 0.185 Uiso 0.5 1 calc GR . P A -1
H8B_9 H -0.137723 0.577022 0.670393 0.185 Uiso 0.5 1 calc GR . P A -1
H8C_9 H -0.056863 0.620681 0.653359 0.185 Uiso 0.5 1 calc GR . P A -1
C9_9 C 0.0230(13) 0.5669(7) 0.5011(8) 0.101(4) Uani 0.5 1 d . U P A -1
H9A_9 H 0.043087 0.591756 0.531276 0.121 Uiso 0.5 1 calc R . P A -1
H9B_9 H 0.072905 0.571655 0.481198 0.121 Uiso 0.5 1 calc R . P A -1
C10_9 C -0.0508(16) 0.5921(11) 0.4823(13) 0.104(5) Uani 0.5 1 d . U P A -1
H10A_9 H -0.080067 0.562742 0.455393 0.125 Uiso 0.5 1 calc R . P A -1
H10B_9 H -0.095031 0.596984 0.505270 0.125 Uiso 0.5 1 calc R . P A -1
C11_9 C -0.0170(15) 0.6528(11) 0.4693(11) 0.109(5) Uani 0.5 1 d . U P A -1
H11A_9 H 0.017050 0.680715 0.495534 0.131 Uiso 0.5 1 calc R . P A -1
H11B_9 H 0.023422 0.646993 0.444531 0.131 Uiso 0.5 1 calc R . P A -1
C12_9 C -0.0880(18) 0.6820(13) 0.4544(14) 0.114(8) Uani 0.5 1 d . U P A -1
H12A_9 H -0.063469 0.712986 0.436688 0.170 Uiso 0.5 1 calc GR . P A -1
H12B_9 H -0.114761 0.701733 0.480915 0.170 Uiso 0.5 1 calc GR . P A -1
H12C_9 H -0.132900 0.650741 0.435638 0.170 Uiso 0.5 1 calc GR . P A -1
C13_9 C -0.0323(12) 0.4601(9) 0.4598(4) 0.083(4) Uani 0.5 1 d . U P A -1
H13A_9 H -0.091674 0.466812 0.451791 0.100 Uiso 0.5 1 calc R . P A -1
H13B_9 H -0.037736 0.416344 0.462174 0.100 Uiso 0.5 1 calc R . P A -1
C14_9 C 0.0277(14) 0.4726(9) 0.4210(5) 0.074(4) Uani 0.5 1 d . U P A -1
H14A_9 H 0.022226 0.512557 0.413023 0.089 Uiso 0.5 1 calc R . P A -1
H14B_9 H 0.089776 0.474928 0.431037 0.089 Uiso 0.5 1 calc R . P A -1
C15_9 C 0.0032(13) 0.4233(9) 0.3808(5) 0.057(4) Uani 0.5 1 d . U P A -1
H15A_9 H 0.002028 0.383379 0.390377 0.069 Uiso 0.5 1 calc R . P A -1
H15B_9 H -0.057402 0.423927 0.369932 0.069 Uiso 0.5 1 calc R . P A -1
C16_9 C 0.0600(19) 0.4257(11) 0.3424(6) 0.046(5) Uani 0.5 1 d . U P A -1
H16A_9 H 0.051710 0.385051 0.322976 0.069 Uiso 0.5 1 calc GR . P A -1
H16B_9 H 0.121674 0.438483 0.353679 0.069 Uiso 0.5 1 calc GR . P A -1
H16C_9 H 0.044596 0.455370 0.324822 0.069 Uiso 0.5 1 calc GR . P A -1
S1_2 S 0.63645(18) 0.20256(16) 0.90284(11) 0.0690(10) Uani 1 1 d D U . . .
S2_2 S 0.2649(3) 0.41678(16) 0.95833(11) 0.0952(14) Uani 1 1 d D U . . .
S3_2 S 0.45409(19) 0.81407(13) 0.85665(9) 0.0523(8) Uani 1 1 d D U . . .
S4_2 S 0.94265(16) 0.56843(11) 0.80822(9) 0.0400(7) Uani 1 1 d D U . . .
N1_2 N 0.6178(4) 0.2739(3) 0.8442(3) 0.0424(18) Uani 1 1 d D U . . .
H1_2 H 0.592483 0.265507 0.817442 0.051 Uiso 1 1 d R . . . .
N2_2 N 0.4902(4) 0.2288(3) 0.8679(3) 0.0407(17) Uani 1 1 d D U . . .
H2_2 H 0.469341 0.253173 0.852440 0.049 Uiso 1 1 calc R . . . .
N3_2 N 0.3191(4) 0.2603(3) 0.8857(2) 0.0380(16) Uani 1 1 d D U . . .
H3_2 H 0.353001 0.290520 0.875964 0.046 Uiso 1 1 calc R . . . .
N4_2 N 0.2143(4) 0.3546(3) 0.8760(2) 0.0397(17) Uani 1 1 d D U . . .
H4_2 H 0.207620 0.353890 0.846797 0.048 Uiso 1 1 calc R . . . .
N5_2 N 0.2944(5) 0.4496(3) 0.8785(3) 0.051(2) Uani 1 1 d D U . . .
H5_2 H 0.280125 0.442991 0.849348 0.062 Uiso 1 1 calc R . . . .
N6_2 N 0.4172(4) 0.7276(3) 0.7825(2) 0.0433(18) Uani 1 1 d D U . . .
H6_2 H 0.429464 0.713890 0.754538 0.052 Uiso 1 1 calc R . . . .
N7_2 N 0.5576(4) 0.7796(3) 0.7899(3) 0.0448(18) Uani 1 1 d D U . . .
H7_2 H 0.562422 0.755567 0.763939 0.054 Uiso 1 1 calc R . . . .
N8_2 N 0.7263(4) 0.7415(3) 0.8111(2) 0.0315(16) Uani 1 1 d D U . . .
H8_2 H 0.688293 0.708191 0.799045 0.038 Uiso 1 1 calc R . . . .
N9_2 N 0.8189(5) 0.6371(3) 0.7989(2) 0.0431(18) Uani 1 1 d D U . . .
H9_2 H 0.762537 0.633865 0.791833 0.052 Uiso 1 1 calc R . . . .
N10_2 N 0.7965(4) 0.5421(3) 0.7556(2) 0.0366(17) Uani 1 1 d D U . . .
H10_2 H 0.747555 0.551597 0.746044 0.044 Uiso 1 1 calc R . . . .
C1_2 C 0.5786(5) 0.2358(4) 0.8699(3) 0.0383(19) Uani 1 1 d D U . . .
C2_2 C 0.4249(4) 0.1889(3) 0.8864(3) 0.0378(17) Uani 1 1 d D U . . .
C3_2 C 0.3436(4) 0.2075(3) 0.8931(3) 0.0374(17) Uani 1 1 d D U . . .
C4_2 C 0.2727(4) 0.1696(3) 0.9081(3) 0.0377(17) Uani 1 1 d D U . . .
C5_2 C 0.2827(5) 0.1130(3) 0.9172(3) 0.0404(19) Uani 1 1 d D U . . .
H5A_2 H 0.235042 0.087715 0.928141 0.048 Uiso 1 1 calc R . . . .
C6_2 C 0.3612(5) 0.0931(3) 0.9104(3) 0.0402(18) Uani 1 1 d D U . . .
H6A_2 H 0.381809 0.111127 0.942493 0.048 Uiso 1 1 calc R . . . .
C7_2 C 0.4312(5) 0.1329(3) 0.8950(3) 0.0395(19) Uani 1 1 d D U . . .
H7A_2 H 0.485537 0.119413 0.890387 0.047 Uiso 1 1 calc R . . . .
C8_2 C 0.2324(5) 0.2584(3) 0.8959(3) 0.0341(17) Uani 1 1 d D U . . .
C9_2 C 0.1790(5) 0.3001(3) 0.8924(3) 0.0377(17) Uani 1 1 d D U . . .
C10_2 C 0.0921(5) 0.2856(4) 0.9012(3) 0.042(2) Uani 1 1 d D U . . .
H10A_2 H 0.054668 0.313767 0.897994 0.051 Uiso 1 1 calc R . . . .
C11_2 C 0.0561(4) 0.2295(4) 0.9151(3) 0.0461(19) Uani 1 1 d D U . . .
C12_2 C 0.1114(5) 0.1897(4) 0.9198(3) 0.0390(19) Uani 1 1 d D U . . .
H12_2 H 0.089336 0.152541 0.929864 0.047 Uiso 1 1 calc R . . . .
C13_2 C 0.1997(4) 0.2031(3) 0.9101(3) 0.0354(17) Uani 1 1 d D U . . .
C14_2 C 0.2576(6) 0.4079(3) 0.9024(3) 0.044(2) Uani 1 1 d D U . . .
C15_2 C 0.3555(6) 0.5044(4) 0.8977(3) 0.059(2) Uani 1 1 d D U . . .
H15A_2 H 0.415878 0.495516 0.897472 0.071 Uiso 1 1 calc R . . . .
H15B_2 H 0.342340 0.518039 0.929494 0.071 Uiso 1 1 calc R . . . .
C16_2 C 0.3510(6) 0.5550(4) 0.8715(3) 0.052(2) Uani 1 1 d D U . . .
C17_2 C 0.4197(6) 0.5770(4) 0.8481(3) 0.051(2) Uani 1 1 d D U . . .
H17_2 H 0.471299 0.559626 0.847585 0.061 Uiso 1 1 calc R . . . .
C18_2 C 0.4158(6) 0.6243(4) 0.8249(3) 0.048(2) Uani 1 1 d D U . . .
H18_2 H 0.465215 0.639237 0.809146 0.058 Uiso 1 1 calc R . . . .
C19_2 C 0.3423(5) 0.6503(4) 0.8240(3) 0.0453(19) Uani 1 1 d D U . . .
C20_2 C 0.2728(5) 0.6268(4) 0.8470(3) 0.050(2) Uani 1 1 d D U . . .
H20_2 H 0.220448 0.643159 0.846918 0.060 Uiso 1 1 calc R . . . .
C21_2 C 0.2771(6) 0.5798(4) 0.8702(3) 0.052(2) Uani 1 1 d D U . . .
H21_2 H 0.227474 0.564359 0.885610 0.062 Uiso 1 1 calc R . . . .
C22_2 C 0.3354(5) 0.7007(4) 0.7983(3) 0.046(2) Uani 1 1 d D U . . .
H22A_2 H 0.293011 0.683968 0.771945 0.056 Uiso 1 1 calc R . . . .
H22B_2 H 0.311546 0.733266 0.818028 0.056 Uiso 1 1 calc R . . . .
C23_2 C 0.4767(5) 0.7728(4) 0.8080(3) 0.0387(19) Uani 1 1 d D U . . .
C24_2 C 0.6345(5) 0.8220(3) 0.8091(3) 0.0447(19) Uani 1 1 d D U . . .
C25_2 C 0.7099(4) 0.7999(3) 0.8183(3) 0.0366(18) Uani 1 1 d D U . . .
C26_2 C 0.7849(5) 0.8413(3) 0.8392(3) 0.0388(18) Uani 1 1 d D U . . .
C27_2 C 0.7865(5) 0.9035(3) 0.8485(4) 0.050(2) Uani 1 1 d D U . . .
H27_2 H 0.837178 0.930698 0.863336 0.060 Uiso 1 1 calc R . . . .
C28_2 C 0.7142(5) 0.9267(3) 0.8363(4) 0.062(2) Uani 1 1 d D U . . .
C29_2 C 0.6380(5) 0.8839(3) 0.8185(4) 0.059(2) Uani 1 1 d D U . . .
H29_2 H 0.586248 0.899011 0.812719 0.071 Uiso 1 1 calc R . . . .
C30_2 C 0.8119(5) 0.7432(3) 0.8258(3) 0.0336(17) Uani 1 1 d D U . . .
C31_2 C 0.8608(5) 0.6963(3) 0.8211(3) 0.0434(19) Uani 1 1 d D U . . .
C32_2 C 0.9472(5) 0.7128(3) 0.8361(4) 0.058(2) Uani 1 1 d D U . . .
H32_2 H 0.982035 0.681813 0.832590 0.070 Uiso 1 1 calc R . . . .
C33_2 C 0.9883(5) 0.7735(4) 0.8567(4) 0.060(2) Uani 1 1 d D U . . .
C34_2 C 0.9389(5) 0.8183(4) 0.8601(3) 0.043(2) Uani 1 1 d D U . . .
H34_2 H 0.963905 0.859391 0.873796 0.051 Uiso 1 1 calc R . . . .
C35_2 C 0.8518(4) 0.8035(3) 0.8435(3) 0.0373(18) Uani 1 1 d D U . . .
C36_2 C 0.8498(5) 0.5845(3) 0.7866(3) 0.0382(19) Uani 1 1 d D U . . .
C37_2 C 0.8145(6) 0.4831(3) 0.7372(3) 0.0379(19) Uani 1 1 d D U . . .
H37A_2 H 0.878250 0.487381 0.732536 0.045 Uiso 1 1 calc R . . . .
H37B_2 H 0.782891 0.468637 0.707193 0.045 Uiso 1 1 calc R . . . .
C38_2 C 0.7894(5) 0.4346(3) 0.7655(3) 0.0356(17) Uani 1 1 d D U . . .
C39_2 C 0.7225(6) 0.4373(4) 0.7953(3) 0.046(2) Uani 1 1 d D U . . .
H39_2 H 0.693552 0.471415 0.799329 0.055 Uiso 1 1 calc R . . . .
C40_2 C 0.6974(6) 0.3902(4) 0.8193(3) 0.046(2) Uani 1 1 d D U . . .
H40_2 H 0.650898 0.392607 0.839190 0.056 Uiso 1 1 calc R . . . .
C41_2 C 0.7377(5) 0.3406(4) 0.8150(3) 0.0440(19) Uani 1 1 d D U . . .
C42_2 C 0.8016(5) 0.3370(4) 0.7845(3) 0.0406(19) Uani 1 1 d D U . . .
H42_2 H 0.828920 0.302064 0.779589 0.049 Uiso 1 1 calc R . . . .
C43_2 C 0.8268(5) 0.3839(3) 0.7605(3) 0.0375(19) Uani 1 1 d D U . . .
H43_2 H 0.871878 0.380474 0.739752 0.045 Uiso 1 1 calc R . . . .
C44_2 C 0.7116(5) 0.2898(4) 0.8412(4) 0.053(2) Uani 1 1 d D U . . .
H44A_2 H 0.733687 0.252986 0.826401 0.063 Uiso 1 1 calc R . . . .
H44B_2 H 0.739842 0.302650 0.872146 0.063 Uiso 1 1 calc R . . . .
C45_2 C 0.3749(5) 0.0303(3) 0.9174(3) 0.046(2) Uani 1 1 d D U . . .
C46_2 C 0.4543(6) 0.0360(4) 0.9509(3) 0.063(3) Uani 1 1 d D U . . .
H46A_2 H 0.461798 -0.004988 0.954878 0.095 Uiso 1 1 calc R . . . .
H46B_2 H 0.507615 0.056650 0.938935 0.095 Uiso 1 1 calc R . . . .
H46C_2 H 0.444008 0.060061 0.980145 0.095 Uiso 1 1 calc R . . . .
C47_2 C 0.3926(7) -0.0070(4) 0.8720(3) 0.063(3) Uani 1 1 d D U . . .
H47A_2 H 0.402949 -0.047257 0.876368 0.095 Uiso 1 1 calc GR . . . .
H47B_2 H 0.444625 0.014841 0.859817 0.095 Uiso 1 1 calc GR . . . .
H47C_2 H 0.341617 -0.012499 0.850820 0.095 Uiso 1 1 calc GR . . . .
C48_2 C 0.2952(5) -0.0063(4) 0.9363(3) 0.058(3) Uani 1 1 d D U . . .
H48A_2 H 0.242636 -0.009065 0.916720 0.087 Uiso 1 1 calc GR . . . .
H48B_2 H 0.286641 0.014491 0.966890 0.087 Uiso 1 1 calc GR . . . .
H48C_2 H 0.305550 -0.047691 0.937198 0.087 Uiso 1 1 calc GR . . . .
C49_2 C -0.0430(5) 0.2144(4) 0.9205(3) 0.059(2) Uani 1 1 d D U . . .
C50_2 C -0.0685(7) 0.1576(5) 0.9417(4) 0.084(4) Uani 1 1 d D U . . .
H50A_2 H -0.132666 0.147667 0.942716 0.126 Uiso 1 1 calc GR . . . .
H50B_2 H -0.041652 0.165700 0.972526 0.126 Uiso 1 1 calc GR . . . .
H50C_2 H -0.047649 0.122915 0.923573 0.126 Uiso 1 1 calc GR . . . .
C51_2 C -0.0932(6) 0.2034(6) 0.8737(3) 0.087(4) Uani 1 1 d D U . . .
H51A_2 H -0.078182 0.240086 0.860157 0.130 Uiso 1 1 calc GR . . . .
H51B_2 H -0.156641 0.194830 0.877563 0.130 Uiso 1 1 calc GR . . . .
H51C_2 H -0.076460 0.168320 0.853911 0.130 Uiso 1 1 calc GR . . . .
C52_2 C -0.0741(7) 0.2676(5) 0.9504(4) 0.095(4) Uani 1 1 d D U . . .
H52A_2 H -0.058509 0.304791 0.937478 0.143 Uiso 1 1 calc R . . . .
H52B_2 H -0.138113 0.257650 0.952163 0.143 Uiso 1 1 calc R . . . .
H52C_2 H -0.045807 0.274539 0.980815 0.143 Uiso 1 1 calc R . . . .
C53_2 C 0.7146(6) 0.9952(4) 0.8450(4) 0.085(3) Uani 1 1 d D U . . .
C54_2 C 0.7976(7) 1.0298(5) 0.8257(5) 0.128(5) Uani 1 1 d D U . . .
H54A_2 H 0.850523 1.020262 0.839035 0.192 Uiso 1 1 calc R . . . .
H54B_2 H 0.795238 1.016855 0.792780 0.192 Uiso 1 1 calc R . . . .
H54C_2 H 0.799119 1.074158 0.833263 0.192 Uiso 1 1 calc R . . . .
C55_2 C 0.6357(7) 1.0120(4) 0.8231(5) 0.114(5) Uani 1 1 d D U . . .
H55A_2 H 0.639978 1.056591 0.830007 0.171 Uiso 1 1 calc R . . . .
H55B_2 H 0.634320 0.998131 0.790305 0.171 Uiso 1 1 calc R . . . .
H55C_2 H 0.581824 0.992015 0.834979 0.171 Uiso 1 1 calc R . . . .
C56_2 C 0.7195(10) 1.0203(6) 0.8959(4) 0.136(5) Uani 1 1 d D U . . .
H56A_2 H 0.667957 0.999798 0.909317 0.204 Uiso 1 1 calc GR . . . .
H56B_2 H 0.720446 1.064556 0.901096 0.204 Uiso 1 1 calc GR . . . .
H56C_2 H 0.773105 1.012460 0.909775 0.204 Uiso 1 1 calc GR . . . .
C57_2 C 1.0861(6) 0.7857(4) 0.8704(4) 0.087(3) Uani 1 1 d D U . . .
C58_2 C 1.1407(8) 0.7820(7) 0.8284(4) 0.130(5) Uani 1 1 d D U . . .
H58A_2 H 1.203339 0.789893 0.837778 0.195 Uiso 1 1 calc R . . . .
H58B_2 H 1.124303 0.740983 0.809606 0.195 Uiso 1 1 calc R . . . .
H58C_2 H 1.129149 0.812797 0.810966 0.195 Uiso 1 1 calc R . . . .
C59_2 C 1.1089(8) 0.7381(5) 0.8968(5) 0.125(5) Uani 1 1 d D U . . .
H59A_2 H 1.172086 0.747258 0.905077 0.187 Uiso 1 1 calc R . . . .
H59B_2 H 1.075897 0.739451 0.924245 0.187 Uiso 1 1 calc R . . . .
H59C_2 H 1.093232 0.697110 0.877893 0.187 Uiso 1 1 calc R . . . .
C60_2 C 1.1156(7) 0.8497(4) 0.9004(4) 0.098(4) Uani 1 1 d D U . . .
H60A_2 H 1.108444 0.881401 0.882918 0.147 Uiso 1 1 calc GR . . . .
H60B_2 H 1.177582 0.855032 0.910572 0.147 Uiso 1 1 calc GR . . . .
H60C_2 H 1.079567 0.853427 0.926767 0.147 Uiso 1 1 calc GR . . . .
N1_8 N 0.9800(8) 0.5227(5) 0.9523(4) 0.066(3) Uani 0.5 1 d . U P B -1
C1_8 C 0.9304(9) 0.5739(6) 0.9726(5) 0.064(3) Uani 0.5 1 d . U P B -1
H1A_8 H 0.866444 0.557139 0.968684 0.077 Uiso 0.5 1 calc R . P B -1
H1B_8 H 0.945937 0.585341 1.005480 0.077 Uiso 0.5 1 calc R . P B -1
C2_8 C 0.9484(9) 0.6312(6) 0.9526(7) 0.067(4) Uani 0.5 1 d . U P B -1
H2A_8 H 0.936522 0.620563 0.919418 0.081 Uiso 0.5 1 calc R . P B -1
H2B_8 H 1.010920 0.651187 0.958952 0.081 Uiso 0.5 1 calc R . P B -1
C3_8 C 0.8895(14) 0.6748(7) 0.9733(7) 0.066(4) Uani 0.5 1 d . U P B -1
H3A_8 H 0.827480 0.653088 0.968906 0.079 Uiso 0.5 1 calc R . P B -1
H3B_8 H 0.904207 0.686705 1.006291 0.079 Uiso 0.5 1 calc R . P B -1
C4_8 C 0.8987(15) 0.7304(8) 0.9535(8) 0.076(6) Uani 0.5 1 d . U P B -1
H4A_8 H 0.859588 0.756797 0.967998 0.115 Uiso 0.5 1 calc R . P B -1
H4B_8 H 0.959756 0.752606 0.958397 0.115 Uiso 0.5 1 calc R . P B -1
H4C_8 H 0.883005 0.718979 0.921001 0.115 Uiso 0.5 1 calc R . P B -1
C5_8 C 0.9657(10) 0.4736(7) 0.9824(6) 0.071(4) Uani 0.5 1 d . U P B -1
H5A_8 H 0.998034 0.440573 0.970584 0.085 Uiso 0.5 1 calc R . P B -1
H5B_8 H 0.990134 0.492388 1.013457 0.085 Uiso 0.5 1 calc R . P B -1
C6_8 C 0.8696(11) 0.4461(11) 0.9840(9) 0.076(4) Uani 0.5 1 d . U P B -1
H6A_8 H 0.845808 0.423485 0.953691 0.091 Uiso 0.5 1 calc R . P B -1
H6B_8 H 0.835692 0.479051 0.993645 0.091 Uiso 0.5 1 calc R . P B -1
C7_8 C 0.8614(13) 0.4023(10) 1.0180(8) 0.076(5) Uani 0.5 1 d . U P B -1
H7A_8 H 0.907273 0.376673 1.013454 0.091 Uiso 0.5 1 calc R . P B -1
H7B_8 H 0.869506 0.426022 1.049321 0.091 Uiso 0.5 1 calc R . P B -1
C8_8 C 0.7735(13) 0.3630(10) 1.0107(9) 0.077(6) Uani 0.5 1 d . U P B -1
H8A_8 H 0.767111 0.334649 1.032117 0.116 Uiso 0.5 1 calc R . P B -1
H8B_8 H 0.728548 0.388662 1.015449 0.116 Uiso 0.5 1 calc R . P B -1
H8C_8 H 0.766188 0.339479 0.979702 0.116 Uiso 0.5 1 calc R . P B -1
C9_8 C 0.9440(11) 0.4953(8) 0.9046(5) 0.072(4) Uani 0.5 1 d . U P B -1
H9A_8 H 0.879001 0.488961 0.904620 0.086 Uiso 0.5 1 calc R . P B -1
H9B_8 H 0.962759 0.526381 0.885516 0.086 Uiso 0.5 1 calc R . P B -1
C10_8 C 0.9678(17) 0.4362(9) 0.8816(7) 0.074(5) Uani 0.5 1 d . U P B -1
H10A_8 H 0.917813 0.411582 0.861406 0.089 Uiso 0.5 1 calc R . P B -1
H10B_8 H 0.981008 0.412168 0.904535 0.089 Uiso 0.5 1 calc R . P B -1
C11_8 C 1.0478(14) 0.4504(10) 0.8543(9) 0.071(5) Uani 0.5 1 d . U P B -1
H11A_8 H 1.045764 0.487670 0.841569 0.085 Uiso 0.5 1 calc R . P B -1
H11B_8 H 1.102184 0.457989 0.874059 0.085 Uiso 0.5 1 calc R . P B -1
C12_8 C 1.0481(16) 0.3967(11) 0.8168(7) 0.079(6) Uani 0.5 1 d . U P B -1
H12A_8 H 1.012575 0.400804 0.790520 0.119 Uiso 0.5 1 calc GR . P B -1
H12B_8 H 1.023342 0.358583 0.826969 0.119 Uiso 0.5 1 calc GR . P B -1
H12C_8 H 1.108649 0.395671 0.808271 0.119 Uiso 0.5 1 calc GR . P B -1
C13_8 C 1.0784(8) 0.5493(8) 0.9539(6) 0.073(4) Uani 0.5 1 d . U P B -1
H13A_8 H 1.109011 0.516590 0.939398 0.088 Uiso 0.5 1 calc R . P B -1
H13B_8 H 1.087394 0.582198 0.935746 0.088 Uiso 0.5 1 calc R . P B -1
C14_8 C 1.1210(12) 0.5752(12) 1.0005(6) 0.088(5) Uani 0.5 1 d . U P B -1
H14A_8 H 1.114128 0.542713 1.019044 0.106 Uiso 0.5 1 calc R . P B -1
H14B_8 H 1.091878 0.608529 1.015499 0.106 Uiso 0.5 1 calc R . P B -1
C15_8 C 1.2186(11) 0.6003(11) 0.9970(9) 0.102(6) Uani 0.5 1 d . U P B -1
H15A_8 H 1.246445 0.616370 1.027759 0.122 Uiso 0.5 1 calc R . P B -1
H15B_8 H 1.247446 0.566485 0.982725 0.122 Uiso 0.5 1 calc R . P B -1
C16_8 C 1.2324(11) 0.6486(6) 0.9708(6) 0.127(9) Uani 0.5 1 d . U P B -1
H16A_8 H 1.295661 0.663341 0.969359 0.191 Uiso 0.5 1 calc R . P B -1
H16B_8 H 1.205966 0.632673 0.940096 0.191 Uiso 0.5 1 calc R . P B -1
H16C_8 H 1.204965 0.682546 0.985118 0.191 Uiso 0.5 1 calc R . P B -1
S1_1 S 0.53418(15) 0.19408(12) 0.62788(8) 0.0396(7) Uani 1 1 d D U . . .
S2_1 S 0.01884(16) 0.42801(12) 0.67531(10) 0.0490(8) Uani 1 1 d D U . . .
S3_1 S 0.35044(16) 0.81228(12) 0.60773(9) 0.0445(7) Uani 1 1 d D U . . .
S4_1 S 0.7458(2) 0.59380(14) 0.53933(10) 0.0600(8) Uani 1 1 d D U . . .
N1_1 N 0.5361(4) 0.2747(3) 0.7036(2) 0.0346(17) Uani 1 1 d D U . . .
H1_1 H 0.510212 0.288161 0.728088 0.041 Uiso 1 1 calc R . . . .
N2_1 N 0.4005(3) 0.2208(3) 0.6787(2) 0.0337(16) Uani 1 1 d D U . . .
H2_1 H 0.384875 0.243574 0.702971 0.040 Uiso 1 1 calc R . . . .
N3_1 N 0.2309(4) 0.2556(3) 0.6640(2) 0.0276(15) Uani 1 1 d D U . . .
H3_1 H 0.266994 0.287790 0.679430 0.033 Uiso 1 1 calc R . . . .
N4_1 N 0.1307(4) 0.3537(2) 0.6897(2) 0.0348(16) Uani 1 1 d D U . . .
H4_1 H 0.182916 0.353458 0.701832 0.042 Uiso 1 1 calc R . . . .
N5_1 N 0.1591(4) 0.4504(3) 0.7320(2) 0.0358(17) Uani 1 1 d D U . . .
H5_1 H 0.206896 0.439682 0.741809 0.043 Uiso 1 1 calc R . . . .
N6_1 N 0.3510(4) 0.7291(3) 0.6597(3) 0.0393(17) Uani 1 1 d D U . . .
H6_1 H 0.378329 0.713190 0.679281 0.047 Uiso 1 1 calc R . . . .
N7_1 N 0.4862(3) 0.7849(3) 0.6532(2) 0.0390(17) Uani 1 1 d D U . . .
H7_1 H 0.501518 0.760132 0.670238 0.047 Uiso 1 1 calc R . . . .
N8_1 N 0.6537(4) 0.7502(3) 0.6315(2) 0.0314(15) Uani 1 1 d D U . . .
H8_1 H 0.616320 0.717382 0.635436 0.038 Uiso 1 1 calc R . . . .
N9_1 N 0.7505(4) 0.6479(2) 0.6262(2) 0.0368(17) Uani 1 1 d D U . . .
H9_1 H 0.737441 0.645259 0.654208 0.044 Uiso 1 1 calc R . . . .
N10_1 N 0.6962(6) 0.5461(3) 0.6115(3) 0.055(2) Uani 1 1 d D U . . .
H10_1 H 0.690558 0.550672 0.640856 0.066 Uiso 1 1 calc R . . . .
C1_1 C 0.4889(4) 0.2303(4) 0.6718(3) 0.0297(18) Uani 1 1 d D U . . .
C2_1 C 0.3318(4) 0.1795(3) 0.6523(3) 0.0303(17) Uani 1 1 d D U . . .
C3_1 C 0.2520(4) 0.1990(3) 0.6476(3) 0.0303(16) Uani 1 1 d D U . . .
C4_1 C 0.1787(4) 0.1596(3) 0.6239(3) 0.0296(16) Uani 1 1 d D U . . .
C5_1 C 0.1846(5) 0.1001(3) 0.6028(3) 0.0298(18) Uani 1 1 d D U . . .
H5A_1 H 0.135234 0.073842 0.586000 0.036 Uiso 1 1 calc R . . . .
C6_1 C 0.2627(5) 0.0800(3) 0.6066(3) 0.0329(17) Uani 1 1 d D U . . .
C7_1 C 0.3349(5) 0.1207(3) 0.6320(3) 0.0331(18) Uani 1 1 d D U . . .
H7A_1 H 0.388277 0.106230 0.635023 0.040 Uiso 1 1 calc R . . . .
C8_1 C 0.1428(4) 0.2526(3) 0.6520(3) 0.0276(16) Uani 1 1 d D U . . .
C9_1 C 0.0914(5) 0.2971(3) 0.6636(3) 0.0318(17) Uani 1 1 d D U . . .
C10_1 C 0.0048(4) 0.2813(3) 0.6480(3) 0.0337(19) Uani 1 1 d D U . . .
H10A_1 H -0.032100 0.310595 0.655426 0.040 Uiso 1 1 calc R . . . .
C11_1 C -0.0327(4) 0.2229(3) 0.6211(3) 0.0374(18) Uani 1 1 d D U . . .
C12_1 C 0.0197(4) 0.1806(4) 0.6110(3) 0.0352(19) Uani 1 1 d D U . . .
H12_1 H -0.003682 0.141437 0.593212 0.042 Uiso 1 1 calc R . . . .
C13_1 C 0.1075(4) 0.1946(3) 0.6269(3) 0.0289(16) Uani 1 1 d D U . . .
C14_1 C 0.1054(5) 0.4091(3) 0.7004(3) 0.0334(18) Uani 1 1 d D U . . .
C15_1 C 0.1438(6) 0.5100(3) 0.7505(3) 0.0373(19) Uani 1 1 d D U . . .
H15A_1 H 0.174850 0.523511 0.780703 0.045 Uiso 1 1 calc R . . . .
H15B_1 H 0.080076 0.507197 0.754726 0.045 Uiso 1 1 calc R . . . .
C16_1 C 0.1728(6) 0.5585(3) 0.7223(3) 0.0379(18) Uani 1 1 d D U . . .
C17_1 C 0.2392(6) 0.5570(4) 0.6945(3) 0.053(2) Uani 1 1 d D U . . .
H17_1 H 0.269072 0.523296 0.691585 0.063 Uiso 1 1 calc R . . . .
C18_1 C 0.2661(6) 0.6031(4) 0.6697(3) 0.051(2) Uani 1 1 d D U . . .
H18_1 H 0.311372 0.599361 0.649117 0.062 Uiso 1 1 calc R . . . .
C19_1 C 0.2276(5) 0.6536(4) 0.6748(3) 0.0433(19) Uani 1 1 d D U . . .
C20_1 C 0.1631(5) 0.6569(4) 0.7043(3) 0.0370(19) Uani 1 1 d D U . . .
H20_1 H 0.136849 0.692248 0.709113 0.044 Uiso 1 1 calc R . . . .
C21_1 C 0.1343(5) 0.6095(3) 0.7278(3) 0.0373(19) Uani 1 1 d D U . . .
H21_1 H 0.087792 0.612531 0.747659 0.045 Uiso 1 1 calc R . . . .
C22_1 C 0.2583(5) 0.7052(4) 0.6487(3) 0.045(2) Uani 1 1 d D U . . .
H22A_1 H 0.248110 0.689379 0.615805 0.053 Uiso 1 1 calc R . . . .
H22B_1 H 0.224318 0.738416 0.657052 0.053 Uiso 1 1 calc R . . . .
C23_1 C 0.3981(5) 0.7745(4) 0.6414(3) 0.040(2) Uani 1 1 d D U . . .
C24_1 C 0.5564(4) 0.8284(3) 0.6429(3) 0.0323(17) Uani 1 1 d D U . . .
C25_1 C 0.6352(4) 0.8082(3) 0.6335(3) 0.0295(16) Uani 1 1 d D U . . .
C26_1 C 0.7106(4) 0.8488(3) 0.6258(3) 0.0280(16) Uani 1 1 d D U . . .
C27_1 C 0.7065(5) 0.9096(3) 0.6266(3) 0.0286(17) Uani 1 1 d D U . . .
H27_1 H 0.757801 0.937338 0.621579 0.034 Uiso 1 1 calc R . . . .
C28_1 C 0.6290(5) 0.9305(3) 0.6345(3) 0.0350(17) Uani 1 1 d D U . . .
C29_1 C 0.5550(5) 0.8891(3) 0.6431(3) 0.0334(18) Uani 1 1 d D U . . .
H29_1 H 0.501819 0.903594 0.649419 0.040 Uiso 1 1 calc R . . . .
C30_1 C 0.7414(4) 0.7526(3) 0.6225(3) 0.0308(16) Uani 1 1 d D U . . .
C31_1 C 0.7903(5) 0.7062(3) 0.6184(3) 0.0336(17) Uani 1 1 d D U . . .
C32_1 C 0.8771(5) 0.7200(3) 0.6088(3) 0.0385(19) Uani 1 1 d D U . . .
H32_1 H 0.910687 0.688241 0.605392 0.046 Uiso 1 1 calc R . . . .
C33_1 C 0.9186(4) 0.7795(3) 0.6037(3) 0.0411(18) Uani 1 1 d D U . . .
C34_1 C 0.8682(4) 0.8247(4) 0.6094(3) 0.0352(18) Uani 1 1 d D U . . .
H34_1 H 0.895025 0.865511 0.607600 0.042 Uiso 1 1 calc R . . . .
C35_1 C 0.7800(4) 0.8120(3) 0.6176(3) 0.0298(16) Uani 1 1 d D U . . .
C36_1 C 0.7305(6) 0.5953(3) 0.5947(3) 0.045(2) Uani 1 1 d D U . . .
C37_1 C 0.6680(8) 0.4861(4) 0.5848(3) 0.072(3) Uani 1 1 d D U . . .
H37A_1 H 0.711832 0.477796 0.562131 0.087 Uiso 1 1 calc R . . . .
H37B_1 H 0.611311 0.484360 0.568321 0.087 Uiso 1 1 calc R . . . .
C38_1 C 0.6572(7) 0.4372(4) 0.6140(4) 0.075(2) Uani 1 1 d D U . . .
C39_1 C 0.5903(8) 0.4326(5) 0.6421(4) 0.087(3) Uani 1 1 d D U . . .
H39_1 H 0.550035 0.459910 0.643225 0.104 Uiso 1 1 calc R . . . .
C40_1 C 0.5798(7) 0.3886(5) 0.6695(4) 0.077(3) Uani 1 1 d D U . . .
H40_1 H 0.532158 0.386466 0.688917 0.093 Uiso 1 1 calc R . . . .
C41_1 C 0.6355(6) 0.3486(4) 0.6693(3) 0.056(2) Uani 1 1 d D U . . .
C42_1 C 0.7020(7) 0.3529(5) 0.6403(4) 0.071(3) Uani 1 1 d D U . . .
H42_1 H 0.742670 0.325836 0.639101 0.086 Uiso 1 1 calc R . . . .
C43_1 C 0.7107(8) 0.3964(5) 0.6126(4) 0.080(3) Uani 1 1 d D U . . .
H43_1 H 0.756211 0.397343 0.591861 0.096 Uiso 1 1 calc R . . . .
C44_1 C 0.6260(5) 0.3012(4) 0.6996(3) 0.0391(19) Uani 1 1 d D U . . .
H44A_1 H 0.658112 0.268279 0.687083 0.047 Uiso 1 1 calc R . . . .
H44B_1 H 0.653138 0.320743 0.729996 0.047 Uiso 1 1 calc R . . . .
C45_1 C 0.2753(5) 0.0156(3) 0.5847(3) 0.0409(19) Uani 1 1 d D U . . .
C46_1 C 0.2931(6) -0.0204(4) 0.6218(3) 0.047(2) Uani 1 1 d D U . . .
H46A_1 H 0.339398 0.004752 0.643438 0.071 Uiso 1 1 calc GR . . . .
H46B_1 H 0.311947 -0.058327 0.607918 0.071 Uiso 1 1 calc GR . . . .
H46C_1 H 0.239120 -0.030408 0.637493 0.071 Uiso 1 1 calc GR . . . .
C47_1 C 0.1944(5) -0.0208(4) 0.5556(3) 0.047(3) Uani 1 1 d D U . . .
H47A_1 H 0.143438 -0.024601 0.574377 0.070 Uiso 1 1 calc R . . . .
H47B_1 H 0.182883 0.000644 0.531180 0.070 Uiso 1 1 calc R . . . .
H47C_1 H 0.204958 -0.061757 0.542706 0.070 Uiso 1 1 calc R . . . .
C48_1 C 0.3520(5) 0.0198(4) 0.5536(3) 0.045(2) Uani 1 1 d D U . . .
H48A_1 H 0.338242 0.040086 0.528825 0.068 Uiso 1 1 calc GR . . . .
H48B_1 H 0.361561 -0.021557 0.541157 0.068 Uiso 1 1 calc GR . . . .
H48C_1 H 0.405318 0.043666 0.570875 0.068 Uiso 1 1 calc GR . . . .
C49_1 C -0.1305(5) 0.2105(4) 0.6064(3) 0.052(2) Uani 1 1 d D U . . .
C50_1 C -0.1583(6) 0.1475(4) 0.5765(4) 0.074(3) Uani 1 1 d D U . . .
H50A_1 H -0.128049 0.146429 0.548161 0.111 Uiso 1 1 calc GR . . . .
H50B_1 H -0.222078 0.139286 0.569731 0.111 Uiso 1 1 calc GR . . . .
H50C_1 H -0.142819 0.116102 0.592237 0.111 Uiso 1 1 calc GR . . . .
C51_1 C -0.1867(6) 0.2127(5) 0.6479(3) 0.063(3) Uani 1 1 d D U . . .
H51A_1 H -0.171224 0.184312 0.666592 0.095 Uiso 1 1 calc GR . . . .
H51B_1 H -0.249138 0.200574 0.637941 0.095 Uiso 1 1 calc GR . . . .
H51C_1 H -0.175629 0.254458 0.665700 0.095 Uiso 1 1 calc GR . . . .
C52_1 C -0.1497(6) 0.2588(4) 0.5797(3) 0.057(3) Uani 1 1 d D U . . .
H52A_1 H -0.132991 0.299739 0.598678 0.086 Uiso 1 1 calc GR . . . .
H52B_1 H -0.212576 0.250956 0.570857 0.086 Uiso 1 1 calc GR . . . .
H52C_1 H -0.115679 0.256819 0.552591 0.086 Uiso 1 1 calc GR . . . .
C53_1 C 0.6252(5) 0.9979(3) 0.6348(3) 0.043(2) Uani 1 1 d D U . . .
C54_1 C 0.6475(7) 1.0138(5) 0.5883(3) 0.062(3) Uani 1 1 d D U . . .
H54A_1 H 0.708277 1.009411 0.582331 0.093 Uiso 1 1 calc GR . . . .
H54B_1 H 0.641180 1.056172 0.587992 0.093 Uiso 1 1 calc GR . . . .
H54C_1 H 0.607423 0.985840 0.564792 0.093 Uiso 1 1 calc GR . . . .
C55_1 C 0.6934(6) 1.0392(4) 0.6704(3) 0.063(3) Uani 1 1 d D U . . .
H55A_1 H 0.701211 1.017763 0.695370 0.094 Uiso 1 1 calc GR . . . .
H55B_1 H 0.672804 1.077341 0.681980 0.094 Uiso 1 1 calc GR . . . .
H55C_1 H 0.749636 1.048743 0.656485 0.094 Uiso 1 1 calc GR . . . .
C56_1 C 0.5354(5) 1.0130(4) 0.6463(4) 0.060(3) Uani 1 1 d D U . . .
H56A_1 H 0.491664 0.991068 0.622069 0.090 Uiso 1 1 calc GR . . . .
H56B_1 H 0.538081 1.057335 0.649168 0.090 Uiso 1 1 calc GR . . . .
H56C_1 H 0.518618 1.000422 0.674862 0.090 Uiso 1 1 calc GR . . . .
C57_1 C 1.0161(5) 0.7923(4) 0.5948(3) 0.052(2) Uani 1 1 d D U . . .
C58_1 C 1.0678(8) 0.8413(7) 0.6345(5) 0.074(4) Uani 0.567(10) 1 d . U P C 1
H58A_1 H 1.130411 0.849213 0.628425 0.111 Uiso 0.567(10) 1 calc R . P C 1
H58B_1 H 1.044979 0.879478 0.636939 0.111 Uiso 0.567(10) 1 calc R . P C 1
H58C_1 H 1.060504 0.825910 0.662878 0.111 Uiso 0.567(10) 1 calc R . P C 1
C59_1 C 1.0315(10) 0.8201(8) 0.5520(5) 0.061(4) Uani 0.567(10) 1 d . U P C 1
H59A_1 H 0.999946 0.791425 0.525927 0.092 Uiso 0.567(10) 1 calc GR . P C 1
H59B_1 H 1.094587 0.827837 0.547086 0.092 Uiso 0.567(10) 1 calc GR . P C 1
H59C_1 H 1.009853 0.858838 0.555800 0.092 Uiso 0.567(10) 1 calc GR . P C 1
C60_1 C 1.0614(9) 0.7370(6) 0.5912(6) 0.057(4) Uani 0.567(10) 1 d . U P C 1
H60A_1 H 1.049565 0.717643 0.617607 0.086 Uiso 0.567(10) 1 calc GR . P C 1
H60B_1 H 1.124996 0.750595 0.589906 0.086 Uiso 0.567(10) 1 calc GR . P C 1
H60C_1 H 1.038833 0.707352 0.563604 0.086 Uiso 0.567(10) 1 calc GR . P C 1
C58A_1 C 1.0481(11) 0.8574(6) 0.5880(8) 0.056(4) Uani 0.433(10) 1 d . U P C 2
H58D_1 H 1.012011 0.865999 0.563613 0.084 Uiso 0.433(10) 1 calc R . P C 2
H58E_1 H 1.043378 0.886118 0.616051 0.084 Uiso 0.433(10) 1 calc R . P C 2
H58F_1 H 1.109637 0.862306 0.579951 0.084 Uiso 0.433(10) 1 calc R . P C 2
C59A_1 C 1.0298(12) 0.7486(9) 0.5499(6) 0.065(5) Uani 0.433(10) 1 d . U P C 2
H59D_1 H 1.008414 0.705862 0.552704 0.098 Uiso 0.433(10) 1 calc GR . P C 2
H59E_1 H 1.092604 0.754393 0.544141 0.098 Uiso 0.433(10) 1 calc GR . P C 2
H59F_1 H 0.997150 0.758224 0.524676 0.098 Uiso 0.433(10) 1 calc GR . P C 2
C60A_1 C 1.0710(10) 0.7780(11) 0.6324(6) 0.064(4) Uani 0.433(10) 1 d . U P C 2
H60D_1 H 1.067609 0.807142 0.660407 0.097 Uiso 0.433(10) 1 calc GR . P C 2
H60E_1 H 1.132361 0.781589 0.624136 0.097 Uiso 0.433(10) 1 calc GR . P C 2
H60F_1 H 1.048622 0.736153 0.636959 0.097 Uiso 0.433(10) 1 calc GR . P C 2
S1_15 S 0.9871(9) 0.5360(7) 1.1147(5) 0.072(3) Uani 0.218(6) 1 d . U P D 3
O1_15 O 0.9705(9) 0.5730(7) 1.0807(4) 0.072(3) Uani 0.5 1 d . U P D 2
C1_15 C 1.1005(10) 0.5451(10) 1.1209(7) 0.069(4) Uani 0.5 1 d . U P D 2
H1AA_15 H 1.127790 0.582054 1.109914 0.104 Uiso 0.218(6) 1 calc GR . P D 3
H1AB_15 H 1.119528 0.509188 1.103411 0.104 Uiso 0.218(6) 1 calc GR . P D 3
H1AC_15 H 1.118218 0.549177 1.152944 0.104 Uiso 0.218(6) 1 calc GR . P D 3
H1BD_15 H 1.152168 0.563488 1.106502 0.104 Uiso 0.282(6) 1 calc GR . P D 4
H1BE_15 H 1.075817 0.504344 1.103258 0.104 Uiso 0.282(6) 1 calc GR . P D 4
H1BF_15 H 1.117704 0.541249 1.151648 0.104 Uiso 0.282(6) 1 calc GR . P D 4
C2_15 C 0.9656(14) 0.5675(12) 1.1663(5) 0.072(4) Uani 0.5 1 d . U P D 2
H2AA_15 H 0.977481 0.541469 1.187644 0.109 Uiso 0.218(6) 1 calc R . P D 3
H2AB_15 H 1.002951 0.608206 1.174997 0.109 Uiso 0.218(6) 1 calc R . P D 3
H2AC_15 H 0.903607 0.571439 1.166760 0.109 Uiso 0.218(6) 1 calc R . P D 3
H2BD_15 H 1.002612 0.579545 1.194454 0.109 Uiso 0.282(6) 1 calc R . P D 4
H2BE_15 H 0.913855 0.586982 1.169559 0.109 Uiso 0.282(6) 1 calc R . P D 4
H2BF_15 H 0.946621 0.522767 1.159696 0.109 Uiso 0.282(6) 1 calc R . P D 4
S1A_15 S 1.0239(8) 0.5903(6) 1.1232(4) 0.066(3) Uani 0.282(6) 1 d . U P D 4
N1_7 N 0.1673(6) 0.0868(5) 0.7619(4) 0.138(3) Uani 1 1 d D U . . .
C1_7 C 0.2533(7) 0.0846(7) 0.7389(4) 0.144(4) Uani 1 1 d D U . . .
H1A_7 H 0.252792 0.105751 0.712820 0.173 Uiso 1 1 calc R . . . .
H1B_7 H 0.255561 0.041137 0.726864 0.173 Uiso 1 1 calc R . . . .
C2_7 C 0.3377(6) 0.1134(7) 0.7686(5) 0.125(4) Uani 1 1 d D U . . .
H2A_7 H 0.345714 0.158659 0.772982 0.149 Uiso 1 1 calc R . . . .
H2B_7 H 0.331672 0.101582 0.798670 0.149 Uiso 1 1 calc R . . . .
C3_7 C 0.4158(8) 0.0934(8) 0.7481(6) 0.138(4) Uani 1 1 d D U . . .
H3A_7 H 0.412710 0.050093 0.751065 0.166 Uiso 1 1 calc R . . . .
H3B_7 H 0.410110 0.093944 0.715342 0.166 Uiso 1 1 calc R . . . .
C4_7 C 0.5026(8) 0.1259(7) 0.7642(5) 0.135(5) Uani 1 1 d D U . . .
H4A_7 H 0.502678 0.170046 0.771151 0.202 Uiso 1 1 calc GR . . . .
H4B_7 H 0.544111 0.117524 0.740821 0.202 Uiso 1 1 calc GR . . . .
H4C_7 H 0.520104 0.112184 0.791584 0.202 Uiso 1 1 calc GR . . . .
C5_7 C 0.1554(8) 0.0444(6) 0.7965(5) 0.141(4) Uani 1 1 d D U . . .
H5A_7 H 0.143190 0.001676 0.779273 0.169 Uiso 1 1 calc R . . . .
H5B_7 H 0.212732 0.050081 0.813398 0.169 Uiso 1 1 calc R . . . .
C6_7 C 0.0886(11) 0.0490(7) 0.8298(5) 0.132(4) Uani 1 1 d D U . . .
H6A_7 H 0.032806 0.052645 0.814707 0.159 Uiso 1 1 calc R . . . .
H6B_7 H 0.107810 0.086521 0.853054 0.159 Uiso 1 1 calc R . . . .
C7_7 C 0.0730(11) -0.0067(7) 0.8525(5) 0.127(4) Uani 1 1 d D U . . .
H7A_7 H 0.034429 -0.041012 0.831925 0.152 Uiso 1 1 calc R . . . .
H7B_7 H 0.129952 -0.019430 0.857113 0.152 Uiso 1 1 calc R . . . .
C8_7 C 0.0332(10) 0.0037(7) 0.8955(5) 0.117(5) Uani 1 1 d D U . . .
H8A_7 H 0.071012 0.037471 0.916194 0.176 Uiso 1 1 calc GR . . . .
H8B_7 H 0.026153 -0.033622 0.908527 0.176 Uiso 1 1 calc GR . . . .
H8C_7 H -0.024564 0.014440 0.891090 0.176 Uiso 1 1 calc GR . . . .
C9_7 C 0.1626(10) 0.1521(5) 0.7850(4) 0.139(4) Uani 1 1 d D U . . .
H9A_7 H 0.103758 0.150760 0.797409 0.166 Uiso 1 1 calc R . . . .
H9B_7 H 0.206088 0.163352 0.811112 0.166 Uiso 1 1 calc R . . . .
C10_7 C 0.1770(9) 0.2032(5) 0.7595(6) 0.141(4) Uani 1 1 d D U . . .
H10A_7 H 0.166197 0.186160 0.726798 0.169 Uiso 1 1 calc R . . . .
H10B_7 H 0.239121 0.224516 0.764716 0.169 Uiso 1 1 calc R . . . .
C11_7 C 0.1186(10) 0.2488(6) 0.7730(5) 0.127(4) Uani 1 1 d D U . . .
H11A_7 H 0.122154 0.259646 0.806415 0.153 Uiso 1 1 calc R . . . .
H11B_7 H 0.142883 0.286489 0.761483 0.153 Uiso 1 1 calc R . . . .
C12_7 C 0.0260(10) 0.2306(9) 0.7579(6) 0.158(6) Uani 1 1 d D U . . .
H12A_7 H -0.004698 0.264334 0.768837 0.236 Uiso 1 1 calc R . . . .
H12B_7 H 0.020635 0.221191 0.724720 0.236 Uiso 1 1 calc R . . . .
H12C_7 H -0.000180 0.194235 0.769841 0.236 Uiso 1 1 calc R . . . .
C13_7 C 0.0880(8) 0.0657(6) 0.7252(5) 0.161(4) Uani 1 1 d D U . . .
H13A_7 H 0.034920 0.057586 0.742496 0.193 Uiso 1 1 calc R . . . .
H13B_7 H 0.083603 0.102606 0.712426 0.193 Uiso 1 1 calc R . . . .
C14_7 C 0.0769(10) 0.0174(9) 0.6880(6) 0.199(5) Uani 1 1 d D U . . .
H14A_7 H 0.100296 -0.017190 0.696722 0.239 Uiso 1 1 calc R . . . .
H14B_7 H 0.112029 0.031085 0.663365 0.239 Uiso 1 1 calc R . . . .
C15_7 C -0.0188(9) -0.0059(6) 0.6698(5) 0.213(6) Uani 1 1 d D U . . .
H15A_7 H -0.025600 -0.050227 0.657132 0.256 Uiso 1 1 calc R . . . .
H15B_7 H -0.056660 -0.001876 0.695869 0.256 Uiso 1 1 calc R . . . .
C16_7 C -0.0500(12) 0.0212(9) 0.6383(7) 0.176(7) Uani 1 1 d D U . . .
H16A_7 H -0.111534 0.001960 0.629753 0.264 Uiso 1 1 calc R . . . .
H16B_7 H -0.046254 0.064961 0.650466 0.264 Uiso 1 1 calc R . . . .
H16C_7 H -0.015053 0.016391 0.611553 0.264 Uiso 1 1 calc R . . . .
S1_14 S 0.2974(6) 0.8993(4) 0.7666(3) 0.115(2) Uani 0.545(8) 1 d . U P E 1
O1_14 O 0.2843(7) 0.9537(5) 0.7512(4) 0.122(3) Uani 1 1 d D U . . .
C1_14 C 0.4051(8) 0.8918(7) 0.7509(5) 0.119(3) Uani 1 1 d D U . . .
H1AA_14 H 0.419956 0.855254 0.760179 0.179 Uiso 0.545(8) 1 calc R . P E 1
H1AB_14 H 0.407762 0.887855 0.718004 0.179 Uiso 0.545(8) 1 calc R . P E 1
H1AC_14 H 0.447111 0.928269 0.765817 0.179 Uiso 0.545(8) 1 calc R . P E 1
H1BD_14 H 0.425628 0.855528 0.735028 0.179 Uiso 0.455(8) 1 calc R . P E 2
H1BE_14 H 0.449566 0.928591 0.750242 0.179 Uiso 0.455(8) 1 calc R . P E 2
H1BF_14 H 0.395255 0.887795 0.782355 0.179 Uiso 0.455(8) 1 calc R . P E 2
C2_14 C 0.2458(10) 0.8343(6) 0.7353(5) 0.139(4) Uani 1 1 d D U . . .
H2AA_14 H 0.258579 0.799753 0.748341 0.209 Uiso 0.545(8) 1 calc R . P E 1
H2AB_14 H 0.182278 0.833485 0.734648 0.209 Uiso 0.545(8) 1 calc R . P E 1
H2AC_14 H 0.265842 0.830985 0.704488 0.209 Uiso 0.545(8) 1 calc R . P E 1
H2BD_14 H 0.223751 0.842425 0.765688 0.209 Uiso 0.455(8) 1 calc GR . P E 2
H2BE_14 H 0.279588 0.801223 0.733370 0.209 Uiso 0.455(8) 1 calc GR . P E 2
H2BF_14 H 0.196077 0.821981 0.712833 0.209 Uiso 0.455(8) 1 calc GR . P E 2
S1A_14 S 0.3107(7) 0.8980(4) 0.7253(3) 0.114(2) Uani 0.455(8) 1 d . U P E 2

loop_
_atom_site_aniso_label
_atom_site_aniso_U_11
_atom_site_aniso_U_22
_atom_site_aniso_U_33
_atom_site_aniso_U_23
_atom_site_aniso_U_13
_atom_site_aniso_U_12
O1_3 0.076(5) 0.067(5) 0.055(5) 0.017(4) 0.000(4) 0.039(4)
O2_3 0.068(5) 0.056(5) 0.037(4) 0.008(3) 0.001(4) -0.012(4)
O3_3 0.047(4) 0.080(5) 0.067(5) 0.024(4) -0.003(4) 0.020(4)
O4_3 0.089(6) 0.082(6) 0.047(4) 0.004(4) -0.010(4) -0.018(5)
C1_3 0.044(5) 0.049(5) 0.042(4) 0.010(4) 0.002(4) 0.012(4)
C2_3 0.042(4) 0.050(5) 0.042(4) 0.010(4) -0.006(4) 0.007(4)
C3_3 0.044(4) 0.048(5) 0.044(5) 0.016(4) -0.006(4) 0.006(4)
O1_4 0.049(4) 0.064(5) 0.051(4) 0.010(4) 0.003(3) 0.028(4)
O2_4 0.051(4) 0.061(5) 0.040(4) -0.003(3) -0.006(3) -0.006(4)
O3_4 0.058(4) 0.045(4) 0.053(4) 0.009(3) 0.009(4) -0.005(3)
O4_4 0.049(4) 0.043(4) 0.051(4) 0.008(3) 0.000(3) 0.015(3)
C1_4 0.040(4) 0.052(5) 0.040(4) -0.002(4) -0.003(4) 0.009(4)
C2_4 0.040(4) 0.039(4) 0.045(4) 0.002(4) -0.006(4) 0.009(4)
C3_4 0.041(5) 0.042(4) 0.048(4) 0.006(4) 0.000(4) 0.011(4)
N1_5 0.096(4) 0.087(4) 0.041(4) 0.013(3) 0.009(4) 0.033(3)
C1_5 0.092(5) 0.098(6) 0.041(5) 0.023(5) -0.009(4) 0.026(5)
C2_5 0.078(5) 0.108(7) 0.051(5) 0.026(5) -0.004(5) 0.033(5)
C3_5 0.075(6) 0.125(8) 0.062(6) 0.034(6) -0.004(5) 0.029(6)
C4_5 0.074(8) 0.134(10) 0.083(9) 0.051(8) -0.001(7) 0.051(7)
C5_5 0.125(6) 0.092(6) 0.049(5) 0.014(5) 0.028(5) 0.034(5)
C6_5 0.139(7) 0.102(7) 0.071(6) 0.013(5) 0.040(6) 0.044(6)
C7_5 0.159(9) 0.108(8) 0.091(7) 0.008(6) 0.050(7) 0.055(7)
C8_5 0.188(12) 0.122(11) 0.126(11) 0.011(10) 0.058(10) 0.070(9)
C9_5 0.095(6) 0.087(6) 0.038(4) 0.014(4) -0.001(5) 0.035(5)
C10_5 0.102(6) 0.093(6) 0.038(5) 0.013(5) 0.001(5) 0.018(5)
C11_5 0.110(7) 0.097(7) 0.040(5) 0.011(5) -0.003(6) 0.010(6)
C12_5 0.123(10) 0.116(9) 0.055(8) 0.024(7) -0.003(7) 0.002(8)
C13_5 0.087(5) 0.090(6) 0.047(5) 0.012(4) 0.012(5) 0.032(4)
C14_5 0.100(6) 0.098(6) 0.052(6) 0.018(5) 0.016(5) 0.032(5)
C15_5 0.120(7) 0.104(7) 0.062(7) 0.022(6) 0.030(6) 0.023(6)
C16_5 0.117(8) 0.125(11) 0.066(9) 0.007(8) 0.029(7) -0.005(8)
N1_6 0.078(4) 0.077(4) 0.039(4) 0.005(3) 0.007(3) 0.021(3)
C1_6 0.064(5) 0.085(5) 0.048(5) 0.000(4) -0.003(4) 0.027(4)
C2_6 0.054(5) 0.086(6) 0.053(5) -0.008(5) -0.007(4) 0.024(4)
C3_6 0.054(5) 0.086(7) 0.062(6) -0.006(5) 0.003(5) 0.027(5)
C4_6 0.054(6) 0.113(10) 0.058(7) 0.005(7) -0.004(5) 0.028(6)
C5_6 0.072(5) 0.071(5) 0.039(5) 0.014(4) 0.003(4) 0.024(4)
C6_6 0.074(5) 0.078(6) 0.041(5) 0.016(4) 0.001(4) 0.029(5)
C7_6 0.070(6) 0.087(6) 0.043(6) 0.019(5) 0.009(5) 0.028(5)
C8_6 0.066(7) 0.078(7) 0.043(7) 0.025(5) 0.002(5) 0.015(6)
C9_6 0.105(6) 0.088(6) 0.045(5) -0.005(5) 0.013(5) 0.025(5)
C10_6 0.149(8) 0.097(7) 0.072(6) -0.015(6) 0.031(6) 0.038(6)
C11_6 0.197(10) 0.117(8) 0.102(8) -0.026(7) 0.047(8) 0.041(8)
C12_6 0.295(16) 0.149(12) 0.182(14) -0.041(12) 0.064(13) 0.073(13)
C13_6 0.097(6) 0.087(6) 0.051(5) -0.003(4) 0.023(5) 0.003(5)
C14_6 0.111(6) 0.108(7) 0.068(6) -0.021(6) 0.029(6) -0.018(6)
C15_6 0.126(8) 0.122(8) 0.085(7) -0.025(7) 0.043(7) -0.036(7)
C16_6 0.143(10) 0.178(13) 0.136(12) -0.067(11) 0.054(10) -0.057(10)
S1_13 0.155(5) 0.193(6) 0.106(4) 0.027(4) -0.002(3) -0.050(4)
O1_13 0.171(10) 0.218(11) 0.124(9) 0.025(9) 0.023(8) -0.078(9)
C1_13 0.237(13) 0.186(13) 0.095(10) -0.041(10) 0.069(10) -0.117(11)
N1_9 0.101(7) 0.101(7) 0.094(7) 0.020(6) 0.002(6) 0.055(6)
C1_9 0.107(8) 0.103(8) 0.087(9) 0.023(8) -0.004(7) 0.055(7)
C2_9 0.111(10) 0.105(9) 0.083(10) 0.026(9) 0.001(8) 0.057(8)
C3_9 0.114(11) 0.112(10) 0.080(11) 0.029(10) 0.003(9) 0.054(10)
C4_9 0.108(16) 0.122(13) 0.089(15) 0.044(13) -0.001(14) 0.068(13)
C5_9 0.111(9) 0.122(9) 0.106(9) 0.015(8) 0.011(7) 0.053(8)
C6_9 0.116(10) 0.137(11) 0.119(10) 0.008(9) 0.010(9) 0.053(9)
C7_9 0.123(12) 0.148(13) 0.120(11) 0.008(10) 0.002(11) 0.054(11)
C8_9 0.117(18) 0.146(18) 0.112(14) 0.012(14) 0.012(16) 0.048(16)
C9_9 0.110(9) 0.099(8) 0.107(9) 0.026(7) -0.001(8) 0.048(7)
C10_9 0.115(10) 0.100(9) 0.113(11) 0.040(9) -0.001(9) 0.043(8)
C11_9 0.120(12) 0.103(10) 0.119(12) 0.044(10) -0.003(10) 0.040(9)
C12_9 0.116(16) 0.109(15) 0.132(17) 0.045(14) 0.001(15) 0.041(13)
C13_9 0.088(8) 0.093(8) 0.082(8) 0.016(7) 0.006(6) 0.053(7)
C14_9 0.083(9) 0.077(9) 0.077(8) 0.014(7) 0.000(7) 0.052(7)
C15_9 0.073(9) 0.053(9) 0.062(8) 0.021(7) 0.009(7) 0.044(8)
C16_9 0.051(12) 0.039(11) 0.059(10) 0.018(9) -0.006(8) 0.031(9)
S1_2 0.0401(17) 0.092(3) 0.083(2) 0.054(2) -0.0132(15) -0.0026(16)
S2_2 0.163(4) 0.056(2) 0.045(2) 0.0011(17) 0.021(2) -0.028(2)
S3_2 0.0606(18) 0.0492(18) 0.0461(18) 0.0010(14) -0.0044(14) 0.0160(14)
S4_2 0.0388(15) 0.0376(15) 0.0470(17) 0.0070(13) 0.0052(12) 0.0168(12)
N1_2 0.038(3) 0.049(4) 0.045(4) 0.019(3) 0.002(3) 0.012(3)
N2_2 0.036(3) 0.040(4) 0.052(4) 0.023(3) 0.000(3) 0.011(3)
N3_2 0.038(3) 0.033(4) 0.040(4) 0.008(3) -0.004(3) 0.000(3)
N4_2 0.042(4) 0.033(3) 0.044(4) 0.007(3) 0.003(3) 0.005(3)
N5_2 0.062(4) 0.039(4) 0.049(4) 0.012(3) 0.002(4) -0.003(3)
N6_2 0.048(4) 0.044(4) 0.036(4) 0.008(3) -0.009(3) 0.003(3)
N7_2 0.040(3) 0.036(4) 0.054(4) -0.006(3) -0.003(3) 0.010(3)
N8_2 0.034(3) 0.026(3) 0.033(4) -0.001(3) -0.003(3) 0.008(3)
N9_2 0.045(4) 0.030(3) 0.055(4) 0.001(3) -0.014(3) 0.016(3)
N10_2 0.042(4) 0.033(3) 0.036(4) 0.001(3) 0.002(3) 0.014(3)
C1_2 0.033(3) 0.039(4) 0.049(4) 0.017(4) 0.000(4) 0.015(3)
C2_2 0.037(3) 0.034(4) 0.042(4) 0.009(3) -0.003(3) 0.001(3)
C3_2 0.037(3) 0.036(4) 0.039(4) 0.009(3) -0.005(3) 0.003(3)
C4_2 0.038(3) 0.034(4) 0.038(4) 0.005(3) -0.006(3) 0.002(3)
C5_2 0.042(4) 0.038(4) 0.039(4) 0.008(4) -0.009(4) 0.001(3)
C6_2 0.042(4) 0.039(4) 0.038(4) 0.008(3) -0.010(3) 0.003(3)
C7_2 0.037(4) 0.040(4) 0.041(4) 0.009(4) -0.007(4) 0.006(3)
C8_2 0.035(3) 0.032(3) 0.034(4) 0.006(3) -0.002(3) 0.001(3)
C9_2 0.041(4) 0.031(3) 0.039(4) 0.004(3) 0.002(3) 0.004(3)
C10_2 0.042(4) 0.036(4) 0.051(5) 0.007(4) 0.004(4) 0.013(3)
C11_2 0.044(4) 0.039(4) 0.056(4) 0.012(4) 0.011(4) 0.008(3)
C12_2 0.041(4) 0.030(4) 0.044(5) 0.007(4) 0.006(4) 0.002(3)
C13_2 0.037(3) 0.032(4) 0.034(4) 0.002(3) -0.002(3) 0.005(3)
C14_2 0.054(4) 0.032(4) 0.046(5) 0.008(3) 0.007(4) 0.005(3)
C15_2 0.072(5) 0.042(4) 0.058(5) 0.009(4) 0.001(4) -0.004(4)
C16_2 0.061(4) 0.042(4) 0.051(4) 0.009(3) 0.010(4) 0.000(3)
C17_2 0.057(4) 0.042(5) 0.055(5) 0.011(4) 0.012(4) 0.010(4)
C18_2 0.050(4) 0.041(5) 0.055(5) 0.009(4) 0.019(4) 0.012(4)
C19_2 0.043(4) 0.038(4) 0.054(4) 0.005(3) 0.007(4) 0.007(3)
C20_2 0.045(4) 0.045(5) 0.056(5) 0.003(4) 0.014(4) 0.006(4)
C21_2 0.054(4) 0.046(5) 0.050(5) 0.005(4) 0.019(4) -0.003(4)
C22_2 0.047(4) 0.040(4) 0.049(5) 0.003(4) -0.005(4) 0.007(4)
C23_2 0.041(4) 0.036(4) 0.040(4) 0.005(4) -0.008(3) 0.011(3)
C24_2 0.036(3) 0.035(4) 0.061(4) 0.000(4) -0.006(3) 0.011(3)
C25_2 0.037(3) 0.025(3) 0.045(4) 0.001(3) -0.002(3) 0.006(3)
C26_2 0.039(4) 0.030(3) 0.046(4) 0.000(3) 0.003(3) 0.009(3)
C27_2 0.038(4) 0.034(4) 0.073(5) -0.003(4) -0.008(4) 0.009(3)
C28_2 0.044(4) 0.039(4) 0.100(5) -0.004(4) -0.015(4) 0.017(3)
C29_2 0.042(4) 0.039(4) 0.092(6) -0.002(4) -0.011(4) 0.013(4)
C30_2 0.038(3) 0.028(3) 0.034(4) 0.003(3) -0.004(3) 0.006(3)
C31_2 0.047(4) 0.029(3) 0.051(4) 0.000(3) -0.011(4) 0.009(3)
C32_2 0.058(4) 0.033(4) 0.078(5) -0.007(4) -0.023(4) 0.014(4)
C33_2 0.055(4) 0.031(4) 0.087(5) -0.004(4) -0.023(4) 0.012(3)
C34_2 0.044(4) 0.026(4) 0.055(5) 0.001(4) -0.004(4) 0.005(3)
C35_2 0.041(3) 0.031(3) 0.039(4) 0.001(3) 0.001(3) 0.009(3)
C36_2 0.046(4) 0.031(4) 0.038(4) 0.005(3) 0.002(3) 0.010(3)
C37_2 0.049(4) 0.030(4) 0.033(4) -0.001(3) 0.009(4) 0.009(4)
C38_2 0.040(4) 0.032(4) 0.034(4) 0.001(3) 0.010(3) 0.009(3)
C39_2 0.048(4) 0.043(4) 0.046(5) 0.003(4) 0.016(4) 0.014(4)
C40_2 0.045(5) 0.052(5) 0.044(5) 0.011(4) 0.015(4) 0.012(4)
C41_2 0.038(4) 0.050(4) 0.049(4) 0.020(3) 0.006(3) 0.010(3)
C42_2 0.035(4) 0.039(4) 0.050(5) 0.012(4) 0.000(3) 0.009(4)
C43_2 0.034(4) 0.036(4) 0.041(4) 0.006(3) 0.010(4) 0.006(3)
C44_2 0.043(4) 0.060(5) 0.061(5) 0.027(4) 0.007(4) 0.009(4)
C45_2 0.045(4) 0.040(4) 0.054(5) 0.014(4) -0.007(4) 0.007(4)
C46_2 0.061(6) 0.052(7) 0.081(7) 0.031(6) -0.022(5) 0.007(5)
C47_2 0.074(7) 0.042(6) 0.071(6) 0.003(5) -0.011(5) 0.017(5)
C48_2 0.058(6) 0.041(6) 0.076(7) 0.023(5) -0.009(5) 0.000(5)
C49_2 0.046(4) 0.056(5) 0.078(5) 0.016(4) 0.022(4) 0.012(4)
C50_2 0.061(7) 0.076(7) 0.119(9) 0.035(7) 0.034(7) 0.006(6)
C51_2 0.046(6) 0.102(9) 0.109(8) 0.026(7) 0.001(6) -0.002(6)
C52_2 0.075(8) 0.075(7) 0.137(10) 0.006(7) 0.041(7) 0.030(6)
C53_2 0.074(5) 0.043(5) 0.132(7) 0.000(5) -0.028(5) 0.012(4)
C54_2 0.107(9) 0.054(8) 0.213(12) 0.021(9) -0.014(9) -0.005(7)
C55_2 0.107(8) 0.052(8) 0.181(12) 0.007(8) -0.044(8) 0.033(7)
C56_2 0.189(12) 0.068(9) 0.141(9) -0.018(8) -0.041(9) 0.040(9)
C57_2 0.064(5) 0.049(5) 0.135(7) -0.013(5) -0.037(5) 0.011(4)
C58_2 0.062(8) 0.118(11) 0.189(11) -0.021(9) -0.001(8) 0.011(8)
C59_2 0.089(9) 0.067(8) 0.206(12) 0.003(8) -0.091(8) 0.018(7)
C60_2 0.071(8) 0.047(6) 0.159(11) -0.014(7) -0.065(7) 0.013(6)
N1_8 0.074(6) 0.062(6) 0.060(6) 0.005(5) 0.005(5) 0.013(5)
C1_8 0.070(7) 0.060(7) 0.063(8) 0.010(6) -0.002(7) 0.014(6)
C2_8 0.072(8) 0.064(8) 0.069(8) 0.014(7) -0.007(7) 0.018(7)
C3_8 0.072(9) 0.062(9) 0.067(9) 0.018(7) -0.009(8) 0.021(7)
C4_8 0.091(13) 0.073(11) 0.074(13) 0.029(10) -0.014(11) 0.026(10)
C5_8 0.080(7) 0.062(8) 0.068(8) 0.009(6) 0.010(7) 0.009(6)
C6_8 0.084(8) 0.067(9) 0.076(9) 0.014(7) 0.014(8) 0.009(7)
C7_8 0.084(9) 0.069(10) 0.078(10) 0.018(8) 0.019(9) 0.018(8)
C8_8 0.085(12) 0.079(14) 0.080(14) 0.046(12) 0.025(11) 0.016(10)
C9_8 0.082(8) 0.067(8) 0.059(7) -0.002(6) 0.005(6) 0.010(7)
C10_8 0.084(9) 0.071(9) 0.060(8) -0.008(7) 0.000(7) 0.013(8)
C11_8 0.080(10) 0.067(10) 0.060(10) -0.006(8) -0.004(8) 0.018(9)
C12_8 0.094(14) 0.080(13) 0.059(12) -0.008(10) 0.003(11) 0.028(12)
C13_8 0.072(7) 0.067(8) 0.076(8) 0.002(7) 0.003(7) 0.013(6)
C14_8 0.081(8) 0.081(10) 0.092(10) 0.002(9) -0.004(8) 0.002(8)
C15_8 0.089(9) 0.094(12) 0.107(12) 0.007(10) -0.004(9) -0.010(10)
C16_8 0.118(15) 0.122(16) 0.127(18) 0.027(13) -0.020(14) -0.015(14)
S1_1 0.0354(14) 0.0407(15) 0.0397(16) 0.0000(12) 0.0081(12) 0.0062(12)
S2_1 0.0401(15) 0.0347(16) 0.072(2) 0.0017(14) -0.0012(14) 0.0158(12)
S3_1 0.0348(15) 0.0478(17) 0.0504(17) 0.0138(14) -0.0016(12) 0.0024(12)
S4_1 0.079(2) 0.0547(19) 0.0428(18) 0.0132(15) 0.0092(15) -0.0015(16)
N1_1 0.032(3) 0.038(4) 0.034(4) 0.005(3) 0.000(3) 0.008(3)
N2_1 0.028(3) 0.041(4) 0.029(4) -0.004(3) 0.007(3) 0.009(3)
N3_1 0.028(3) 0.028(3) 0.026(4) 0.003(3) 0.001(3) 0.005(3)
N4_1 0.031(4) 0.031(3) 0.044(4) 0.005(3) -0.002(3) 0.010(3)
N5_1 0.030(4) 0.029(3) 0.048(4) 0.002(3) 0.002(3) 0.008(3)
N6_1 0.029(3) 0.042(4) 0.047(4) 0.013(3) -0.002(3) 0.002(3)
N7_1 0.032(3) 0.040(4) 0.045(4) 0.011(3) 0.003(3) 0.003(3)
N8_1 0.028(3) 0.029(3) 0.033(4) 0.000(3) -0.007(3) 0.000(3)
N9_1 0.044(4) 0.034(3) 0.033(4) 0.009(3) 0.006(3) 0.006(3)
N10_1 0.085(5) 0.033(4) 0.044(4) 0.008(3) 0.015(4) 0.001(4)
C1_1 0.028(3) 0.035(4) 0.029(4) 0.009(3) -0.002(3) 0.010(3)
C2_1 0.026(3) 0.032(3) 0.032(4) 0.006(3) 0.006(3) 0.006(3)
C3_1 0.028(3) 0.031(3) 0.034(4) 0.006(3) 0.004(3) 0.011(3)
C4_1 0.030(3) 0.029(3) 0.033(4) 0.009(3) 0.004(3) 0.010(3)
C5_1 0.028(4) 0.028(4) 0.036(4) 0.010(3) 0.001(3) 0.007(3)
C6_1 0.030(3) 0.029(3) 0.040(4) 0.003(3) 0.004(3) 0.009(3)
C7_1 0.030(4) 0.035(4) 0.037(4) 0.006(3) 0.003(3) 0.013(3)
C8_1 0.028(3) 0.030(3) 0.028(4) 0.009(3) 0.003(3) 0.009(3)
C9_1 0.032(3) 0.030(3) 0.034(4) 0.006(3) 0.000(3) 0.007(3)
C10_1 0.027(3) 0.033(4) 0.041(4) 0.004(3) 0.006(3) 0.010(3)
C11_1 0.025(3) 0.039(4) 0.046(4) 0.000(3) 0.004(3) 0.008(3)
C12_1 0.034(4) 0.033(4) 0.037(4) 0.000(4) 0.001(3) 0.010(3)
C13_1 0.029(3) 0.031(3) 0.029(4) 0.008(3) 0.005(3) 0.009(3)
C14_1 0.033(4) 0.029(4) 0.040(4) 0.005(3) 0.008(3) 0.008(3)
C15_1 0.040(4) 0.027(4) 0.043(4) 0.001(3) 0.008(4) 0.005(3)
C16_1 0.041(4) 0.027(4) 0.042(4) -0.001(3) 0.011(3) 0.002(3)
C17_1 0.056(5) 0.042(4) 0.059(5) 0.004(4) 0.021(4) 0.009(4)
C18_1 0.050(5) 0.048(4) 0.056(5) 0.005(4) 0.027(4) 0.011(4)
C19_1 0.037(4) 0.045(4) 0.046(4) 0.006(3) 0.008(3) 0.002(3)
C20_1 0.033(4) 0.037(4) 0.038(4) 0.000(3) 0.005(3) 0.005(3)
C21_1 0.038(4) 0.033(4) 0.036(4) -0.002(3) 0.003(4) 0.003(3)
C22_1 0.031(4) 0.048(4) 0.051(5) 0.012(4) 0.002(4) -0.004(4)
C23_1 0.034(3) 0.037(4) 0.044(4) 0.004(4) 0.003(4) 0.003(3)
C24_1 0.028(3) 0.034(3) 0.033(4) 0.005(3) -0.003(3) 0.002(3)
C25_1 0.028(3) 0.029(3) 0.029(4) 0.004(3) -0.008(3) 0.002(3)
C26_1 0.028(3) 0.029(3) 0.025(4) 0.002(3) -0.004(3) 0.003(3)
C27_1 0.025(3) 0.026(3) 0.031(4) 0.003(3) -0.007(3) -0.002(3)
C28_1 0.028(3) 0.034(3) 0.041(4) 0.003(3) -0.006(3) 0.005(3)
C29_1 0.029(4) 0.037(4) 0.033(4) 0.003(4) -0.006(3) 0.006(3)
C30_1 0.032(3) 0.032(3) 0.027(4) 0.005(3) -0.002(3) 0.004(3)
C31_1 0.036(3) 0.035(3) 0.032(4) 0.010(3) 0.002(3) 0.007(3)
C32_1 0.037(4) 0.036(4) 0.048(5) 0.013(4) 0.006(4) 0.013(3)
C33_1 0.036(3) 0.038(4) 0.054(4) 0.016(4) 0.006(3) 0.011(3)
C34_1 0.036(4) 0.031(4) 0.041(4) 0.012(4) 0.000(4) 0.007(3)
C35_1 0.033(3) 0.029(3) 0.027(4) 0.006(3) -0.003(3) 0.003(3)
C36_1 0.057(5) 0.037(4) 0.042(4) 0.007(3) 0.007(4) 0.009(4)
C37_1 0.115(6) 0.035(4) 0.059(5) 0.005(4) 0.021(5) -0.006(4)
C38_1 0.115(6) 0.045(4) 0.064(5) 0.012(4) 0.036(4) 0.006(4)
C39_1 0.125(6) 0.062(5) 0.086(6) 0.030(4) 0.045(5) 0.029(5)
C40_1 0.107(6) 0.060(5) 0.081(6) 0.029(4) 0.047(5) 0.036(4)
C41_1 0.069(5) 0.044(4) 0.059(5) 0.011(4) 0.025(4) 0.016(4)
C42_1 0.087(5) 0.059(5) 0.072(6) 0.016(4) 0.042(4) 0.018(5)
C43_1 0.109(6) 0.057(5) 0.075(6) 0.013(4) 0.045(5) 0.011(4)
C44_1 0.037(4) 0.038(4) 0.043(5) 0.004(3) 0.004(4) 0.013(3)
C45_1 0.037(4) 0.034(4) 0.049(5) -0.004(3) -0.002(3) 0.012(3)
C46_1 0.043(6) 0.037(6) 0.063(6) 0.001(5) 0.004(5) 0.018(5)
C47_1 0.039(5) 0.037(6) 0.056(6) -0.013(5) -0.002(4) 0.008(4)
C48_1 0.042(5) 0.039(6) 0.051(6) -0.010(5) 0.003(4) 0.017(4)
C49_1 0.028(4) 0.051(5) 0.070(5) -0.006(4) -0.007(4) 0.008(4)
C50_1 0.034(6) 0.066(6) 0.109(9) -0.016(6) -0.023(6) 0.012(5)
C51_1 0.026(5) 0.058(7) 0.104(7) 0.008(6) 0.005(5) 0.010(5)
C52_1 0.035(6) 0.056(6) 0.072(7) -0.007(5) -0.018(5) 0.009(5)
C53_1 0.038(4) 0.034(4) 0.057(5) 0.008(4) -0.004(4) 0.009(3)
C54_1 0.068(7) 0.055(7) 0.068(6) 0.020(5) 0.005(5) 0.016(6)
C55_1 0.073(7) 0.033(6) 0.075(7) -0.005(5) -0.018(6) 0.008(5)
C56_1 0.055(6) 0.041(6) 0.087(8) 0.008(6) 0.010(5) 0.020(5)
C57_1 0.033(4) 0.057(5) 0.069(5) 0.020(4) 0.006(4) 0.013(3)
C58_1 0.034(7) 0.087(9) 0.093(8) -0.001(7) 0.003(7) 0.009(7)
C59_1 0.039(7) 0.071(9) 0.081(8) 0.035(7) 0.011(7) 0.006(7)
C60_1 0.030(7) 0.072(8) 0.080(9) 0.028(7) 0.002(7) 0.021(6)
C58A_1 0.026(8) 0.062(7) 0.085(10) 0.020(7) 0.013(8) 0.012(7)
C59A_1 0.042(8) 0.073(9) 0.081(8) 0.013(8) 0.017(7) 0.012(8)
C60A_1 0.039(8) 0.075(9) 0.084(9) 0.029(8) -0.003(7) 0.013(8)
S1_15 0.082(6) 0.075(6) 0.061(6) 0.016(5) -0.009(5) 0.015(6)
O1_15 0.082(7) 0.078(7) 0.057(6) 0.010(6) -0.013(5) 0.024(6)
C1_15 0.081(7) 0.074(8) 0.057(7) 0.020(7) -0.006(6) 0.018(7)
C2_15 0.083(8) 0.077(8) 0.060(7) 0.017(7) -0.007(6) 0.020(7)
S1A_15 0.079(6) 0.071(6) 0.053(5) 0.016(5) -0.006(5) 0.022(5)
N1_7 0.156(6) 0.139(6) 0.135(7) 0.039(5) -0.002(5) 0.056(6)
C1_7 0.163(7) 0.146(8) 0.125(8) 0.011(6) -0.008(6) 0.054(7)
C2_7 0.154(8) 0.126(8) 0.100(8) -0.002(7) -0.030(6) 0.072(7)
C3_7 0.158(9) 0.135(9) 0.118(9) -0.011(8) -0.026(7) 0.057(8)
C4_7 0.171(10) 0.114(11) 0.104(10) -0.054(9) -0.085(9) 0.071(9)
C5_7 0.150(8) 0.153(7) 0.129(8) 0.030(6) -0.014(6) 0.049(7)
C6_7 0.143(8) 0.132(8) 0.130(8) 0.025(7) -0.017(6) 0.048(7)
C7_7 0.141(9) 0.115(9) 0.134(9) 0.026(7) -0.011(7) 0.048(8)
C8_7 0.101(10) 0.098(10) 0.148(11) 0.006(9) -0.010(9) 0.024(8)
C9_7 0.166(8) 0.145(7) 0.109(7) 0.028(6) -0.005(7) 0.041(7)
C10_7 0.165(9) 0.150(8) 0.111(8) 0.025(7) -0.002(7) 0.038(7)
C11_7 0.152(9) 0.150(9) 0.088(8) 0.029(8) 0.008(8) 0.045(8)
C12_7 0.157(11) 0.218(15) 0.110(12) 0.056(11) 0.032(10) 0.041(11)
C13_7 0.188(8) 0.145(8) 0.152(9) 0.036(7) -0.006(7) 0.032(8)
C14_7 0.211(10) 0.176(10) 0.196(10) 0.022(8) -0.003(8) 0.015(9)
C15_7 0.224(11) 0.183(11) 0.211(12) 0.007(9) -0.011(10) 0.012(10)
C16_7 0.169(13) 0.154(14) 0.188(16) 0.013(12) 0.014(12) 0.005(12)
S1_14 0.144(5) 0.102(5) 0.094(5) -0.002(4) 0.029(4) 0.031(4)
O1_14 0.152(6) 0.107(6) 0.113(6) 0.004(5) 0.011(5) 0.054(5)
C1_14 0.147(7) 0.113(6) 0.102(6) 0.001(6) 0.017(6) 0.055(6)
C2_14 0.168(7) 0.118(6) 0.119(6) -0.013(6) 0.028(6) 0.024(6)
S1A_14 0.153(5) 0.104(5) 0.093(5) 0.005(4) 0.013(5) 0.053(4)

loop_
_atom_type_symbol
_atom_type_description
_atom_type_scat_dispersion_real
_atom_type_scat_dispersion_imag
_atom_type_scat_source
C C 0.0033 0.0016 'International Tables Vol C Tables 4.2.6.8 and 6.1.1.4'
H H 0.0000 0.0000 'International Tables Vol C Tables 4.2.6.8 and 6.1.1.4'
N N 0.0061 0.0033 'International Tables Vol C Tables 4.2.6.8 and 6.1.1.4'
O O 0.0106 0.0060 'International Tables Vol C Tables 4.2.6.8 and 6.1.1.4'
S S 0.1246 0.1234 'International Tables Vol C Tables 4.2.6.8 and 6.1.1.4'

loop_
_geom_angle_atom_site_label_1
_geom_angle_atom_site_label_2
_geom_angle_atom_site_label_3
_geom_angle
_geom_angle_site_symmetry_1
_geom_angle_site_symmetry_3
_geom_angle_publ_flag
O1_3 C1_3 C2_3 119.0(8) . . ?
O2_3 C1_3 O1_3 122.2(8) . . ?
O2_3 C1_3 C2_3 118.7(8) . . ?
C1_3 C2_3 H2A_3 110.3 . . ?
C1_3 C2_3 H2B_3 110.3 . . ?
H2A_3 C2_3 H2B_3 108.6 . . ?
C3_3 C2_3 C1_3 106.9(7) . . ?
C3_3 C2_3 H2A_3 110.3 . . ?
C3_3 C2_3 H2B_3 110.3 . . ?
O3_3 C3_3 C2_3 117.5(8) . . ?
O4_3 C3_3 O3_3 123.8(9) . . ?
O4_3 C3_3 C2_3 118.6(8) . . ?
O1_4 C1_4 C2_4 117.6(7) . . ?
O2_4 C1_4 O1_4 123.1(8) . . ?
O2_4 C1_4 C2_4 119.4(7) . . ?
C1_4 C2_4 H2A_4 110.3 . . ?
C1_4 C2_4 H2B_4 110.3 . . ?
H2A_4 C2_4 H2B_4 108.6 . . ?
C3_4 C2_4 C1_4 107.0(7) . . ?
C3_4 C2_4 H2A_4 110.3 . . ?
C3_4 C2_4 H2B_4 110.3 . . ?
O3_4 C3_4 O4_4 122.8(8) . . ?
O3_4 C3_4 C2_4 119.3(8) . . ?
O4_4 C3_4 C2_4 117.7(8) . . ?
C5_5 N1_5 C1_5 107.2(7) . . ?
C9_5 N1_5 C1_5 109.5(6) . . ?
C9_5 N1_5 C5_5 110.2(7) . . ?
C13_5 N1_5 C1_5 109.9(6) . . ?
C13_5 N1_5 C5_5 111.3(7) . . ?
C13_5 N1_5 C9_5 108.8(7) . . ?
N1_5 C1_5 H1A_5 108.1 . . ?
N1_5 C1_5 H1B_5 108.0 . . ?
H1A_5 C1_5 H1B_5 107.3 . . ?
C2_5 C1_5 N1_5 117.0(7) . . ?
C2_5 C1_5 H1A_5 108.1 . . ?
C2_5 C1_5 H1B_5 108.0 . . ?
C1_5 C2_5 H2A_5 109.1 . . ?
C1_5 C2_5 H2B_5 109.1 . . ?
C1_5 C2_5 C3_5 112.6(9) . . ?
H2A_5 C2_5 H2B_5 107.8 . . ?
C3_5 C2_5 H2A_5 109.1 . . ?
C3_5 C2_5 H2B_5 109.1 . . ?
C2_5 C3_5 H3A_5 108.7 . . ?
C2_5 C3_5 H3B_5 108.7 . . ?
H3A_5 C3_5 H3B_5 107.6 . . ?
C4_5 C3_5 C2_5 114.1(9) . . ?
C4_5 C3_5 H3A_5 108.7 . . ?
C4_5 C3_5 H3B_5 108.7 . . ?
C3_5 C4_5 H4A_5 109.5 . . ?
C3_5 C4_5 H4B_5 109.5 . . ?
C3_5 C4_5 H4C_5 109.5 . . ?
H4A_5 C4_5 H4B_5 109.5 . . ?
H4A_5 C4_5 H4C_5 109.5 . . ?
H4B_5 C4_5 H4C_5 109.5 . . ?
N1_5 C5_5 H5A_5 108.2 . . ?
N1_5 C5_5 H5B_5 108.2 . . ?
H5A_5 C5_5 H5B_5 107.4 . . ?
C6_5 C5_5 N1_5 116.3(8) . . ?
C6_5 C5_5 H5A_5 108.2 . . ?
C6_5 C5_5 H5B_5 108.2 . . ?
C5_5 C6_5 H6A_5 110.1 . . ?
C5_5 C6_5 H6B_5 110.1 . . ?
C5_5 C6_5 C7_5 108.1(9) . . ?
H6A_5 C6_5 H6B_5 108.4 . . ?
C7_5 C6_5 H6A_5 110.1 . . ?
C7_5 C6_5 H6B_5 110.1 . . ?
C6_5 C7_5 H7A_5 109.3 . . ?
C6_5 C7_5 H7B_5 109.3 . . ?
H7A_5 C7_5 H7B_5 107.9 . . ?
C8_5 C7_5 C6_5 111.8(11) . . ?
C8_5 C7_5 H7A_5 109.3 . . ?
C8_5 C7_5 H7B_5 109.3 . . ?
C7_5 C8_5 H8A_5 109.5 . . ?
C7_5 C8_5 H8B_5 109.5 . . ?
C7_5 C8_5 H8C_5 109.5 . . ?
H8A_5 C8_5 H8B_5 109.5 . . ?
H8A_5 C8_5 H8C_5 109.5 . . ?
H8B_5 C8_5 H8C_5 109.5 . . ?
N1_5 C9_5 H9A_5 108.0 . . ?
N1_5 C9_5 H9B_5 108.0 . . ?
H9A_5 C9_5 H9B_5 107.2 . . ?
C10_5 C9_5 N1_5 117.2(7) . . ?
C10_5 C9_5 H9A_5 108.0 . . ?
C10_5 C9_5 H9B_5 108.0 . . ?
C9_5 C10_5 H10A_5 109.5 . . ?
C9_5 C10_5 H10B_5 109.5 . . ?
C9_5 C10_5 C11_5 110.5(8) . . ?
H10A_5 C10_5 H10B_5 108.1 . . ?
C11_5 C10_5 H10A_5 109.5 . . ?
C11_5 C10_5 H10B_5 109.5 . . ?
C10_5 C11_5 H11A_5 108.6 . . ?
C10_5 C11_5 H11B_5 108.6 . . ?
H11A_5 C11_5 H11B_5 107.6 . . ?
C12_5 C11_5 C10_5 114.6(9) . . ?
C12_5 C11_5 H11A_5 108.6 . . ?
C12_5 C11_5 H11B_5 108.6 . . ?
C11_5 C12_5 H12A_5 109.5 . . ?
C11_5 C12_5 H12B_5 109.5 . . ?
C11_5 C12_5 H12C_5 109.5 . . ?
H12A_5 C12_5 H12B_5 109.5 . . ?
H12A_5 C12_5 H12C_5 109.5 . . ?
H12B_5 C12_5 H12C_5 109.5 . . ?
N1_5 C13_5 H13A_5 108.2 . . ?
N1_5 C13_5 H13B_5 108.2 . . ?
H13A_5 C13_5 H13B_5 107.4 . . ?
C14_5 C13_5 N1_5 116.3(8) . . ?
C14_5 C13_5 H13A_5 108.2 . . ?
C14_5 C13_5 H13B_5 108.2 . . ?
C13_5 C14_5 H14A_5 109.6 . . ?
C13_5 C14_5 H14B_5 109.6 . . ?
H14A_5 C14_5 H14B_5 108.1 . . ?
C15_5 C14_5 C13_5 110.5(8) . . ?
C15_5 C14_5 H14A_5 109.6 . . ?
C15_5 C14_5 H14B_5 109.6 . . ?
C14_5 C15_5 H15A_5 108.7 . . ?
C14_5 C15_5 H15B_5 108.7 . . ?
H15A_5 C15_5 H15B_5 107.6 . . ?
C16_5 C15_5 C14_5 114.3(10) . . ?
C16_5 C15_5 H15A_5 108.7 . . ?
C16_5 C15_5 H15B_5 108.7 . . ?
C15_5 C16_5 H16A_5 109.5 . . ?
C15_5 C16_5 H16B_5 109.5 . . ?
C15_5 C16_5 H16C_5 109.5 . . ?
H16A_5 C16_5 H16B_5 109.5 . . ?
H16A_5 C16_5 H16C_5 109.5 . . ?
H16B_5 C16_5 H16C_5 109.5 . . ?
C5_6 N1_6 C1_6 109.9(7) . . ?
C5_6 N1_6 C9_6 110.3(6) . . ?
C5_6 N1_6 C13_6 109.7(7) . . ?
C9_6 N1_6 C1_6 107.2(6) . . ?
C9_6 N1_6 C13_6 110.4(7) . . ?
C13_6 N1_6 C1_6 109.3(6) . . ?
N1_6 C1_6 H1A_6 108.2 . . ?
N1_6 C1_6 H1B_6 108.2 . . ?
H1A_6 C1_6 H1B_6 107.3 . . ?
C2_6 C1_6 N1_6 116.5(7) . . ?
C2_6 C1_6 H1A_6 108.2 . . ?
C2_6 C1_6 H1B_6 108.2 . . ?
C1_6 C2_6 H2A_6 109.9 . . ?
C1_6 C2_6 H2B_6 109.9 . . ?
C1_6 C2_6 C3_6 108.8(8) . . ?
H2A_6 C2_6 H2B_6 108.3 . . ?
C3_6 C2_6 H2A_6 109.9 . . ?
C3_6 C2_6 H2B_6 109.9 . . ?
C2_6 C3_6 H3A_6 108.5 . . ?
C2_6 C3_6 H3B_6 108.5 . . ?
H3A_6 C3_6 H3B_6 107.5 . . ?
C4_6 C3_6 C2_6 115.2(9) . . ?
C4_6 C3_6 H3A_6 108.5 . . ?
C4_6 C3_6 H3B_6 108.5 . . ?
C3_6 C4_6 H4A_6 109.5 . . ?
C3_6 C4_6 H4B_6 109.5 . . ?
C3_6 C4_6 H4C_6 109.5 . . ?
H4A_6 C4_6 H4B_6 109.5 . . ?
H4A_6 C4_6 H4C_6 109.5 . . ?
H4B_6 C4_6 H4C_6 109.5 . . ?
N1_6 C5_6 H5A_6 108.5 . . ?
N1_6 C5_6 H5B_6 108.5 . . ?
H5A_6 C5_6 H5B_6 107.5 . . ?
C6_6 C5_6 N1_6 115.1(7) . . ?
C6_6 C5_6 H5A_6 108.5 . . ?
C6_6 C5_6 H5B_6 108.5 . . ?
C5_6 C6_6 H6A_6 109.9 . . ?
C5_6 C6_6 H6B_6 109.9 . . ?
C5_6 C6_6 C7_6 109.1(7) . . ?
H6A_6 C6_6 H6B_6 108.3 . . ?
C7_6 C6_6 H6A_6 109.9 . . ?
C7_6 C6_6 H6B_6 109.9 . . ?
C6_6 C7_6 H7A_6 109.0 . . ?
C6_6 C7_6 H7B_6 109.0 . . ?
H7A_6 C7_6 H7B_6 107.8 . . ?
C8_6 C7_6 C6_6 113.0(8) . . ?
C8_6 C7_6 H7A_6 109.0 . . ?
C8_6 C7_6 H7B_6 109.0 . . ?
C7_6 C8_6 H8A_6 109.5 . . ?
C7_6 C8_6 H8B_6 109.5 . . ?
C7_6 C8_6 H8C_6 109.5 . . ?
H8A_6 C8_6 H8B_6 109.5 . . ?
H8A_6 C8_6 H8C_6 109.5 . . ?
H8B_6 C8_6 H8C_6 109.5 . . ?
N1_6 C9_6 H9A_6 108.2 . . ?
N1_6 C9_6 H9B_6 108.2 . . ?
H9A_6 C9_6 H9B_6 107.4 . . ?
C10_6 C9_6 N1_6 116.3(8) . . ?
C10_6 C9_6 H9A_6 108.2 . . ?
C10_6 C9_6 H9B_6 108.2 . . ?
C9_6 C10_6 H10A_6 110.1 . . ?
C9_6 C10_6 H10B_6 110.1 . . ?
C9_6 C10_6 C11_6 108.0(9) . . ?
H10A_6 C10_6 H10B_6 108.4 . . ?
C11_6 C10_6 H10A_6 110.1 . . ?
C11_6 C10_6 H10B_6 110.1 . . ?
C10_6 C11_6 H11A_6 109.7 . . ?
C10_6 C11_6 H11B_6 109.7 . . ?
H11A_6 C11_6 H11B_6 108.2 . . ?
C12_6 C11_6 C10_6 109.9(11) . . ?
C12_6 C11_6 H11A_6 109.7 . . ?
C12_6 C11_6 H11B_6 109.7 . . ?
C11_6 C12_6 H12A_6 109.5 . . ?
C11_6 C12_6 H12B_6 109.5 . . ?
C11_6 C12_6 H12C_6 109.5 . . ?
H12A_6 C12_6 H12B_6 109.5 . . ?
H12A_6 C12_6 H12C_6 109.5 . . ?
H12B_6 C12_6 H12C_6 109.5 . . ?
N1_6 C13_6 H13A_6 108.0 . . ?
N1_6 C13_6 H13B_6 108.0 . . ?
H13A_6 C13_6 H13B_6 107.3 . . ?
C14_6 C13_6 N1_6 117.0(8) . . ?
C14_6 C13_6 H13A_6 108.0 . . ?
C14_6 C13_6 H13B_6 108.0 . . ?
C13_6 C14_6 H14A_6 109.0 . . ?
C13_6 C14_6 H14B_6 109.0 . . ?
H14A_6 C14_6 H14B_6 107.8 . . ?
C15_6 C14_6 C13_6 112.7(10) . . ?
C15_6 C14_6 H14A_6 109.0 . . ?
C15_6 C14_6 H14B_6 109.0 . . ?
C14_6 C15_6 H15A_6 109.4 . . ?
C14_6 C15_6 H15B_6 109.4 . . ?
C14_6 C15_6 C16_6 111.1(11) . . ?
H15A_6 C15_6 H15B_6 108.0 . . ?
C16_6 C15_6 H15A_6 109.4 . . ?
C16_6 C15_6 H15B_6 109.4 . . ?
C15_6 C16_6 H16A_6 109.5 . . ?
C15_6 C16_6 H16B_6 109.5 . . ?
C15_6 C16_6 H16C_6 109.5 . . ?
H16A_6 C16_6 H16B_6 109.5 . . ?
H16A_6 C16_6 H16C_6 109.5 . . ?
H16B_6 C16_6 H16C_6 109.5 . . ?
O1_13 S1_13 C1_13 109.2(8) . . ?
O1_13 S1_13 C2_13 102.3(7) . . ?
C1_13 S1_13 C2_13 99.4(8) . . ?
S1_13 C1_13 H1A_13 109.5 . . ?
S1_13 C1_13 H1B_13 109.5 . . ?
S1_13 C1_13 H1C_13 109.5 . . ?
H1A_13 C1_13 H1B_13 109.5 . . ?
H1A_13 C1_13 H1C_13 109.5 . . ?
H1B_13 C1_13 H1C_13 109.5 . . ?
S1_13 C2_13 H2A_13 109.5 . . ?
S1_13 C2_13 H2B_13 109.5 . . ?
S1_13 C2_13 H2C_13 109.5 . . ?
H2A_13 C2_13 H2B_13 109.5 . . ?
H2A_13 C2_13 H2C_13 109.5 . . ?
H2B_13 C2_13 H2C_13 109.5 . . ?
C1_9 N1_9 C5_9 107.7(9) . . ?
C1_9 N1_9 C9_9 109.6(11) . . ?
C9_9 N1_9 C5_9 107.1(9) . . ?
C13_9 N1_9 C1_9 111.1(10) . . ?
C13_9 N1_9 C5_9 111.5(11) . . ?
C13_9 N1_9 C9_9 109.7(9) . . ?
N1_9 C1_9 H1A_9 108.6 . . ?
N1_9 C1_9 H1B_9 108.6 . . ?
H1A_9 C1_9 H1B_9 107.6 . . ?
C2_9 C1_9 N1_9 114.8(11) . . ?
C2_9 C1_9 H1A_9 108.6 . . ?
C2_9 C1_9 H1B_9 108.6 . . ?
C1_9 C2_9 H2A_9 109.2 . . ?
C1_9 C2_9 H2B_9 109.2 . . ?
C1_9 C2_9 C3_9 111.9(14) . . ?
H2A_9 C2_9 H2B_9 107.9 . . ?
C3_9 C2_9 H2A_9 109.2 . . ?
C3_9 C2_9 H2B_9 109.2 . . ?
C2_9 C3_9 H3A_9 109.1 . . ?
C2_9 C3_9 H3B_9 109.1 . . ?
H3A_9 C3_9 H3B_9 107.8 . . ?
C4_9 C3_9 C2_9 112.6(12) . . ?
C4_9 C3_9 H3A_9 109.1 . . ?
C4_9 C3_9 H3B_9 109.1 . . ?
C3_9 C4_9 H4A_9 109.5 . . ?
C3_9 C4_9 H4B_9 109.5 . . ?
C3_9 C4_9 H4C_9 109.5 . . ?
H4A_9 C4_9 H4B_9 109.5 . . ?
H4A_9 C4_9 H4C_9 109.5 . . ?
H4B_9 C4_9 H4C_9 109.5 . . ?
N1_9 C5_9 H5A_9 109.8 . . ?
N1_9 C5_9 H5B_9 109.8 . . ?
N1_9 C5_9 C6_9 109.2(11) . . ?
H5A_9 C5_9 H5B_9 108.3 . . ?
C6_9 C5_9 H5A_9 109.8 . . ?
C6_9 C5_9 H5B_9 109.8 . . ?
C5_9 C6_9 H6A_9 109.6 . . ?
C5_9 C6_9 H6B_9 109.6 . . ?
H6A_9 C6_9 H6B_9 108.1 . . ?
C7_9 C6_9 C5_9 110.4(14) . . ?
C7_9 C6_9 H6A_9 109.6 . . ?
C7_9 C6_9 H6B_9 109.6 . . ?
C6_9 C7_9 H7A_9 108.1 . . ?
C6_9 C7_9 H7B_9 108.1 . . ?
H7A_9 C7_9 H7B_9 107.3 . . ?
C8_9 C7_9 C6_9 116.7(16) . . ?
C8_9 C7_9 H7A_9 108.1 . . ?
C8_9 C7_9 H7B_9 108.1 . . ?
C7_9 C8_9 H8A_9 109.5 . . ?
C7_9 C8_9 H8B_9 109.5 . . ?
C7_9 C8_9 H8C_9 109.5 . . ?
H8A_9 C8_9 H8B_9 109.5 . . ?
H8A_9 C8_9 H8C_9 109.5 . . ?
H8B_9 C8_9 H8C_9 109.5 . . ?
N1_9 C9_9 H9A_9 108.6 . . ?
N1_9 C9_9 H9B_9 108.6 . . ?
H9A_9 C9_9 H9B_9 107.6 . . ?
C10_9 C9_9 N1_9 114.8(11) . . ?
C10_9 C9_9 H9A_9 108.6 . . ?
C10_9 C9_9 H9B_9 108.6 . . ?
C9_9 C10_9 H10A_9 109.4 . . ?
C9_9 C10_9 H10B_9 109.4 . . ?
H10A_9 C10_9 H10B_9 108.0 . . ?
C11_9 C10_9 C9_9 111.0(14) . . ?
C11_9 C10_9 H10A_9 109.4 . . ?
C11_9 C10_9 H10B_9 109.4 . . ?
C10_9 C11_9 H11A_9 109.0 . . ?
C10_9 C11_9 H11B_9 109.0 . . ?
H11A_9 C11_9 H11B_9 107.8 . . ?
C12_9 C11_9 C10_9 113.0(14) . . ?
C12_9 C11_9 H11A_9 109.0 . . ?
C12_9 C11_9 H11B_9 109.0 . . ?
C11_9 C12_9 H12A_9 109.5 . . ?
C11_9 C12_9 H12B_9 109.5 . . ?
C11_9 C12_9 H12C_9 109.5 . . ?
H12A_9 C12_9 H12B_9 109.5 . . ?
H12A_9 C12_9 H12C_9 109.5 . . ?
H12B_9 C12_9 H12C_9 109.5 . . ?
N1_9 C13_9 H13A_9 108.6 . . ?
N1_9 C13_9 H13B_9 108.6 . . ?
N1_9 C13_9 C14_9 114.9(11) . . ?
H13A_9 C13_9 H13B_9 107.5 . . ?
C14_9 C13_9 H13A_9 108.6 . . ?
C14_9 C13_9 H13B_9 108.6 . . ?
C13_9 C14_9 H14A_9 109.6 . . ?
C13_9 C14_9 H14B_9 109.6 . . ?
H14A_9 C14_9 H14B_9 108.1 . . ?
C15_9 C14_9 C13_9 110.4(12) . . ?
C15_9 C14_9 H14A_9 109.6 . . ?
C15_9 C14_9 H14B_9 109.6 . . ?
C14_9 C15_9 H15A_9 108.1 . . ?
C14_9 C15_9 H15B_9 108.1 . . ?
H15A_9 C15_9 H15B_9 107.3 . . ?
C16_9 C15_9 C14_9 116.7(14) . . ?
C16_9 C15_9 H15A_9 108.1 . . ?
C16_9 C15_9 H15B_9 108.1 . . ?
C15_9 C16_9 H16A_9 109.5 . . ?
C15_9 C16_9 H16B_9 109.5 . . ?
C15_9 C16_9 H16C_9 109.5 . . ?
H16A_9 C16_9 H16B_9 109.5 . . ?
H16A_9 C16_9 H16C_9 109.5 . . ?
H16B_9 C16_9 H16C_9 109.5 . . ?
C1_2 N1_2 H1_2 110.7 . . ?
C1_2 N1_2 C44_2 124.2(6) . . ?
C44_2 N1_2 H1_2 109.6 . . ?
C1_2 N2_2 H2_2 114.4 . . ?
C1_2 N2_2 C2_2 131.3(7) . . ?
C2_2 N2_2 H2_2 114.4 . . ?
C3_2 N3_2 H3_2 125.6 . . ?
C3_2 N3_2 C8_2 108.8(6) . . ?
C8_2 N3_2 H3_2 125.6 . . ?
C9_2 N4_2 H4_2 117.6 . . ?
C14_2 N4_2 H4_2 117.6 . . ?
C14_2 N4_2 C9_2 124.8(7) . . ?
C14_2 N5_2 H5_2 118.1 . . ?
C14_2 N5_2 C15_2 123.8(7) . . ?
C15_2 N5_2 H5_2 118.1 . . ?
C22_2 N6_2 H6_2 118.1 . . ?
C23_2 N6_2 H6_2 118.1 . . ?
C23_2 N6_2 C22_2 123.8(7) . . ?
C23_2 N7_2 H7_2 117.0 . . ?
C23_2 N7_2 C24_2 126.0(7) . . ?
C24_2 N7_2 H7_2 117.0 . . ?
C25_2 N8_2 H8_2 125.4 . . ?
C25_2 N8_2 C30_2 109.1(6) . . ?
C30_2 N8_2 H8_2 125.4 . . ?
C31_2 N9_2 H9_2 114.3 . . ?
C36_2 N9_2 H9_2 114.3 . . ?
C36_2 N9_2 C31_2 131.5(7) . . ?
C36_2 N10_2 H10_2 117.9 . . ?
C36_2 N10_2 C37_2 124.3(7) . . ?
C37_2 N10_2 H10_2 117.9 . . ?
N1_2 C1_2 S1_2 121.8(5) . . ?
N1_2 C1_2 N2_2 113.8(7) . . ?
N2_2 C1_2 S1_2 124.4(6) . . ?
C3_2 C2_2 N2_2 116.5(6) . . ?
C7_2 C2_2 N2_2 126.3(7) . . ?
C7_2 C2_2 C3_2 117.1(6) . . ?
N3_2 C3_2 C2_2 128.9(6) . . ?
N3_2 C3_2 C4_2 110.1(6) . . ?
C4_2 C3_2 C2_2 121.1(6) . . ?
C3_2 C4_2 C13_2 105.7(5) . . ?
C5_2 C4_2 C3_2 119.9(6) . . ?
C5_2 C4_2 C13_2 134.4(6) . . ?
C4_2 C5_2 H5A_2 119.8 . . ?
C6_2 C5_2 C4_2 120.4(7) . . ?
C6_2 C5_2 H5A_2 119.8 . . ?
C5_2 C6_2 H6A_2 90.5 . . ?
C5_2 C6_2 C7_2 117.9(6) . . ?
C5_2 C6_2 C45_2 123.0(6) . . ?
C7_2 C6_2 H6A_2 90.5 . . ?
C7_2 C6_2 C45_2 119.1(6) . . ?
C45_2 C6_2 H6A_2 90.5 . . ?
C2_2 C7_2 C6_2 123.7(7) . . ?
C2_2 C7_2 H7A_2 118.1 . . ?
C6_2 C7_2 H7A_2 118.1 . . ?
N3_2 C8_2 C13_2 109.5(5) . . ?
C9_2 C8_2 N3_2 129.6(6) . . ?
C9_2 C8_2 C13_2 120.8(6) . . ?
C8_2 C9_2 N4_2 118.8(6) . . ?
C10_2 C9_2 N4_2 122.2(6) . . ?
C10_2 C9_2 C8_2 118.7(6) . . ?
C9_2 C10_2 H10A_2 119.0 . . ?
C9_2 C10_2 C11_2 122.0(7) . . ?
C11_2 C10_2 H10A_2 119.0 . . ?
C10_2 C11_2 C49_2 118.7(6) . . ?
C12_2 C11_2 C10_2 118.0(6) . . ?
C12_2 C11_2 C49_2 123.2(7) . . ?
C11_2 C12_2 H12_2 119.6 . . ?
C11_2 C12_2 C13_2 120.9(7) . . ?
C13_2 C12_2 H12_2 119.6 . . ?
C8_2 C13_2 C4_2 105.9(5) . . ?
C12_2 C13_2 C4_2 134.5(6) . . ?
C12_2 C13_2 C8_2 119.5(6) . . ?
N4_2 C14_2 S2_2 121.6(6) . . ?
N5_2 C14_2 S2_2 125.1(6) . . ?
N5_2 C14_2 N4_2 113.3(7) . . ?
N5_2 C15_2 H15A_2 109.4 . . ?
N5_2 C15_2 H15B_2 109.4 . . ?
N5_2 C15_2 C16_2 111.3(8) . . ?
H15A_2 C15_2 H15B_2 108.0 . . ?
C16_2 C15_2 H15A_2 109.4 . . ?
C16_2 C15_2 H15B_2 109.4 . . ?
C17_2 C16_2 C15_2 121.3(8) . . ?
C17_2 C16_2 C21_2 117.8(7) . . ?
C21_2 C16_2 C15_2 121.0(7) . . ?
C16_2 C17_2 H17_2 119.5 . . ?
C16_2 C17_2 C18_2 120.9(7) . . ?
C18_2 C17_2 H17_2 119.5 . . ?
C17_2 C18_2 H18_2 119.2 . . ?
C19_2 C18_2 C17_2 121.7(7) . . ?
C19_2 C18_2 H18_2 119.2 . . ?
C18_2 C19_2 C22_2 122.8(7) . . ?
C20_2 C19_2 C18_2 116.7(7) . . ?
C20_2 C19_2 C22_2 120.4(7) . . ?
C19_2 C20_2 H20_2 119.3 . . ?
C19_2 C20_2 C21_2 121.5(7) . . ?
C21_2 C20_2 H20_2 119.3 . . ?
C16_2 C21_2 C20_2 121.4(7) . . ?
C16_2 C21_2 H21_2 119.3 . . ?
C20_2 C21_2 H21_2 119.3 . . ?
N6_2 C22_2 C19_2 114.0(6) . . ?
N6_2 C22_2 H22A_2 108.8 . . ?
N6_2 C22_2 H22B_2 108.8 . . ?
C19_2 C22_2 H22A_2 108.8 . . ?
C19_2 C22_2 H22B_2 108.8 . . ?
H22A_2 C22_2 H22B_2 107.7 . . ?
N6_2 C23_2 S3_2 123.4(6) . . ?
N6_2 C23_2 N7_2 112.3(7) . . ?
N7_2 C23_2 S3_2 124.3(6) . . ?
C25_2 C24_2 N7_2 119.0(6) . . ?
C29_2 C24_2 N7_2 122.8(6) . . ?
C29_2 C24_2 C25_2 118.2(6) . . ?
N8_2 C25_2 C24_2 131.0(6) . . ?
N8_2 C25_2 C26_2 109.7(5) . . ?
C24_2 C25_2 C26_2 119.3(6) . . ?
C25_2 C26_2 C35_2 105.4(5) . . ?
C27_2 C26_2 C25_2 121.1(6) . . ?
C27_2 C26_2 C35_2 133.4(6) . . ?
C26_2 C27_2 H27_2 119.9 . . ?
C26_2 C27_2 C28_2 120.1(7) . . ?
C28_2 C27_2 H27_2 119.9 . . ?
C27_2 C28_2 C29_2 117.3(6) . . ?
C27_2 C28_2 C53_2 121.5(7) . . ?
C29_2 C28_2 C53_2 121.0(6) . . ?
C24_2 C29_2 C28_2 123.5(7) . . ?
C24_2 C29_2 H29_2 118.2 . . ?
C28_2 C29_2 H29_2 118.2 . . ?
N8_2 C30_2 C31_2 129.7(6) . . ?
N8_2 C30_2 C35_2 109.4(5) . . ?
C35_2 C30_2 C31_2 120.5(6) . . ?
C30_2 C31_2 N9_2 117.8(6) . . ?
C32_2 C31_2 N9_2 125.5(6) . . ?
C32_2 C31_2 C30_2 116.5(6) . . ?
C31_2 C32_2 H32_2 118.0 . . ?
C31_2 C32_2 C33_2 124.1(6) . . ?
C33_2 C32_2 H32_2 118.0 . . ?
C32_2 C33_2 C57_2 118.3(6) . . ?
C34_2 C33_2 C32_2 117.7(6) . . ?
C34_2 C33_2 C57_2 123.8(7) . . ?
C33_2 C34_2 H34_2 120.2 . . ?
C33_2 C34_2 C35_2 119.5(7) . . ?
C35_2 C34_2 H34_2 120.2 . . ?
C30_2 C35_2 C26_2 106.4(5) . . ?
C34_2 C35_2 C26_2 132.2(6) . . ?
C34_2 C35_2 C30_2 121.4(6) . . ?
N9_2 C36_2 S4_2 125.9(6) . . ?
N10_2 C36_2 S4_2 120.6(5) . . ?
N10_2 C36_2 N9_2 113.5(6) . . ?
N10_2 C37_2 H37A_2 108.4 . . ?
N10_2 C37_2 H37B_2 108.4 . . ?
N10_2 C37_2 C38_2 115.5(6) . . ?
H37A_2 C37_2 H37B_2 107.5 . . ?
C38_2 C37_2 H37A_2 108.4 . . ?
C38_2 C37_2 H37B_2 108.4 . . ?
C39_2 C38_2 C37_2 121.5(6) . . ?
C43_2 C38_2 C37_2 121.2(6) . . ?
C43_2 C38_2 C39_2 117.1(6) . . ?
C38_2 C39_2 H39_2 119.8 . . ?
C38_2 C39_2 C40_2 120.4(7) . . ?
C40_2 C39_2 H39_2 119.8 . . ?
C39_2 C40_2 H40_2 119.0 . . ?
C41_2 C40_2 C39_2 121.9(7) . . ?
C41_2 C40_2 H40_2 119.0 . . ?
C40_2 C41_2 C42_2 117.6(7) . . ?
C40_2 C41_2 C44_2 122.3(7) . . ?
C42_2 C41_2 C44_2 120.1(7) . . ?
C41_2 C42_2 H42_2 119.7 . . ?
C41_2 C42_2 C43_2 120.6(7) . . ?
C43_2 C42_2 H42_2 119.7 . . ?
C38_2 C43_2 C42_2 122.4(7) . . ?
C38_2 C43_2 H43_2 118.8 . . ?
C42_2 C43_2 H43_2 118.8 . . ?
N1_2 C44_2 C41_2 112.6(7) . . ?
N1_2 C44_2 H44A_2 109.1 . . ?
N1_2 C44_2 H44B_2 109.1 . . ?
C41_2 C44_2 H44A_2 109.1 . . ?
C41_2 C44_2 H44B_2 109.1 . . ?
H44A_2 C44_2 H44B_2 107.8 . . ?
C6_2 C45_2 C46_2 111.0(6) . . ?
C6_2 C45_2 C47_2 108.9(7) . . ?
C6_2 C45_2 C48_2 113.2(6) . . ?
C47_2 C45_2 C46_2 108.6(7) . . ?
C47_2 C45_2 C48_2 108.0(7) . . ?
C48_2 C45_2 C46_2 107.0(7) . . ?
C45_2 C46_2 H46A_2 109.5 . . ?
C45_2 C46_2 H46B_2 109.5 . . ?
C45_2 C46_2 H46C_2 109.5 . . ?
H46A_2 C46_2 H46B_2 109.5 . . ?
H46A_2 C46_2 H46C_2 109.5 . . ?
H46B_2 C46_2 H46C_2 109.5 . . ?
C45_2 C47_2 H47A_2 109.5 . . ?
C45_2 C47_2 H47B_2 109.5 . . ?
C45_2 C47_2 H47C_2 109.5 . . ?
H47A_2 C47_2 H47B_2 109.5 . . ?
H47A_2 C47_2 H47C_2 109.5 . . ?
H47B_2 C47_2 H47C_2 109.5 . . ?
C45_2 C48_2 H48A_2 109.5 . . ?
C45_2 C48_2 H48B_2 109.5 . . ?
C45_2 C48_2 H48C_2 109.5 . . ?
H48A_2 C48_2 H48B_2 109.5 . . ?
H48A_2 C48_2 H48C_2 109.5 . . ?
H48B_2 C48_2 H48C_2 109.5 . . ?
C11_2 C49_2 C51_2 110.0(7) . . ?
C50_2 C49_2 C11_2 111.7(7) . . ?
C50_2 C49_2 C51_2 109.0(8) . . ?
C52_2 C49_2 C11_2 111.0(7) . . ?
C52_2 C49_2 C50_2 107.8(7) . . ?
C52_2 C49_2 C51_2 107.2(8) . . ?
C49_2 C50_2 H50A_2 109.5 . . ?
C49_2 C50_2 H50B_2 109.5 . . ?
C49_2 C50_2 H50C_2 109.5 . . ?
H50A_2 C50_2 H50B_2 109.5 . . ?
H50A_2 C50_2 H50C_2 109.5 . . ?
H50B_2 C50_2 H50C_2 109.5 . . ?
C49_2 C51_2 H51A_2 109.5 . . ?
C49_2 C51_2 H51B_2 109.5 . . ?
C49_2 C51_2 H51C_2 109.5 . . ?
H51A_2 C51_2 H51B_2 109.5 . . ?
H51A_2 C51_2 H51C_2 109.5 . . ?
H51B_2 C51_2 H51C_2 109.5 . . ?
C49_2 C52_2 H52A_2 109.5 . . ?
C49_2 C52_2 H52B_2 109.5 . . ?
C49_2 C52_2 H52C_2 109.5 . . ?
H52A_2 C52_2 H52B_2 109.5 . . ?
H52A_2 C52_2 H52C_2 109.5 . . ?
H52B_2 C52_2 H52C_2 109.5 . . ?
C28_2 C53_2 C54_2 110.2(8) . . ?
C28_2 C53_2 C56_2 110.1(8) . . ?
C55_2 C53_2 C28_2 113.6(7) . . ?
C55_2 C53_2 C54_2 106.7(8) . . ?
C55_2 C53_2 C56_2 109.2(8) . . ?
C56_2 C53_2 C54_2 106.8(8) . . ?
C53_2 C54_2 H54A_2 109.5 . . ?
C53_2 C54_2 H54B_2 109.5 . . ?
C53_2 C54_2 H54C_2 109.5 . . ?
H54A_2 C54_2 H54B_2 109.5 . . ?
H54A_2 C54_2 H54C_2 109.5 . . ?
H54B_2 C54_2 H54C_2 109.5 . . ?
C53_2 C55_2 H55A_2 109.5 . . ?
C53_2 C55_2 H55B_2 109.5 . . ?
C53_2 C55_2 H55C_2 109.5 . . ?
H55A_2 C55_2 H55B_2 109.5 . . ?
H55A_2 C55_2 H55C_2 109.5 . . ?
H55B_2 C55_2 H55C_2 109.5 . . ?
C53_2 C56_2 H56A_2 109.5 . . ?
C53_2 C56_2 H56B_2 109.5 . . ?
C53_2 C56_2 H56C_2 109.5 . . ?
H56A_2 C56_2 H56B_2 109.5 . . ?
H56A_2 C56_2 H56C_2 109.5 . . ?
H56B_2 C56_2 H56C_2 109.5 . . ?
C33_2 C57_2 C58_2 110.4(8) . . ?
C33_2 C57_2 C59_2 111.6(8) . . ?
C33_2 C57_2 C60_2 111.3(7) . . ?
C58_2 C57_2 C60_2 108.5(8) . . ?
C59_2 C57_2 C58_2 107.0(8) . . ?
C59_2 C57_2 C60_2 107.9(8) . . ?
C57_2 C58_2 H58A_2 109.5 . . ?
C57_2 C58_2 H58B_2 109.5 . . ?
C57_2 C58_2 H58C_2 109.5 . . ?
H58A_2 C58_2 H58B_2 109.5 . . ?
H58A_2 C58_2 H58C_2 109.5 . . ?
H58B_2 C58_2 H58C_2 109.5 . . ?
C57_2 C59_2 H59A_2 109.5 . . ?
C57_2 C59_2 H59B_2 109.5 . . ?
C57_2 C59_2 H59C_2 109.5 . . ?
H59A_2 C59_2 H59B_2 109.5 . . ?
H59A_2 C59_2 H59C_2 109.5 . . ?
H59B_2 C59_2 H59C_2 109.5 . . ?
C57_2 C60_2 H60A_2 109.5 . . ?
C57_2 C60_2 H60B_2 109.5 . . ?
C57_2 C60_2 H60C_2 109.5 . . ?
H60A_2 C60_2 H60B_2 109.5 . . ?
H60A_2 C60_2 H60C_2 109.5 . . ?
H60B_2 C60_2 H60C_2 109.5 . . ?
C5_8 N1_8 C1_8 107.4(9) . . ?
C9_8 N1_8 C1_8 109.7(9) . . ?
C9_8 N1_8 C5_8 110.4(9) . . ?
C9_8 N1_8 C13_8 111.6(9) . . ?
C13_8 N1_8 C1_8 109.3(8) . . ?
C13_8 N1_8 C5_8 108.3(9) . . ?
N1_8 C1_8 H1A_8 108.4 . . ?
N1_8 C1_8 H1B_8 108.4 . . ?
H1A_8 C1_8 H1B_8 107.5 . . ?
C2_8 C1_8 N1_8 115.5(10) . . ?
C2_8 C1_8 H1A_8 108.4 . . ?
C2_8 C1_8 H1B_8 108.4 . . ?
C1_8 C2_8 H2A_8 109.8 . . ?
C1_8 C2_8 H2B_8 109.8 . . ?
C1_8 C2_8 C3_8 109.2(11) . . ?
H2A_8 C2_8 H2B_8 108.3 . . ?
C3_8 C2_8 H2A_8 109.8 . . ?
C3_8 C2_8 H2B_8 109.8 . . ?
C2_8 C3_8 H3A_8 109.0 . . ?
C2_8 C3_8 H3B_8 109.0 . . ?
H3A_8 C3_8 H3B_8 107.8 . . ?
C4_8 C3_8 C2_8 112.8(13) . . ?
C4_8 C3_8 H3A_8 109.0 . . ?
C4_8 C3_8 H3B_8 109.0 . . ?
C3_8 C4_8 H4A_8 109.5 . . ?
C3_8 C4_8 H4B_8 109.5 . . ?
C3_8 C4_8 H4C_8 109.5 . . ?
H4A_8 C4_8 H4B_8 109.5 . . ?
H4A_8 C4_8 H4C_8 109.5 . . ?
H4B_8 C4_8 H4C_8 109.5 . . ?
N1_8 C5_8 H5A_8 109.2 . . ?
N1_8 C5_8 H5B_8 109.2 . . ?
H5A_8 C5_8 H5B_8 107.9 . . ?
C6_8 C5_8 N1_8 112.1(10) . . ?
C6_8 C5_8 H5A_8 109.2 . . ?
C6_8 C5_8 H5B_8 109.2 . . ?
C5_8 C6_8 H6A_8 110.1 . . ?
C5_8 C6_8 H6B_8 110.1 . . ?
C5_8 C6_8 C7_8 108.2(12) . . ?
H6A_8 C6_8 H6B_8 108.4 . . ?
C7_8 C6_8 H6A_8 110.1 . . ?
C7_8 C6_8 H6B_8 110.1 . . ?
C6_8 C7_8 H7A_8 110.0 . . ?
C6_8 C7_8 H7B_8 110.0 . . ?
H7A_8 C7_8 H7B_8 108.4 . . ?
C8_8 C7_8 C6_8 108.3(13) . . ?
C8_8 C7_8 H7A_8 110.0 . . ?
C8_8 C7_8 H7B_8 110.0 . . ?
C7_8 C8_8 H8A_8 109.5 . . ?
C7_8 C8_8 H8B_8 109.5 . . ?
C7_8 C8_8 H8C_8 109.5 . . ?
H8A_8 C8_8 H8B_8 109.5 . . ?
H8A_8 C8_8 H8C_8 109.5 . . ?
H8B_8 C8_8 H8C_8 109.5 . . ?
N1_8 C9_8 H9A_8 107.6 . . ?
N1_8 C9_8 H9B_8 107.6 . . ?
H9A_8 C9_8 H9B_8 107.0 . . ?
C10_8 C9_8 N1_8 119.1(13) . . ?
C10_8 C9_8 H9A_8 107.6 . . ?
C10_8 C9_8 H9B_8 107.6 . . ?
C9_8 C10_8 H10A_8 109.8 . . ?
C9_8 C10_8 H10B_8 109.8 . . ?
C9_8 C10_8 C11_8 109.2(13) . . ?
H10A_8 C10_8 H10B_8 108.3 . . ?
C11_8 C10_8 H10A_8 109.8 . . ?
C11_8 C10_8 H10B_8 109.8 . . ?
C10_8 C11_8 H11A_8 109.9 . . ?
C10_8 C11_8 H11B_8 109.9 . . ?
H11A_8 C11_8 H11B_8 108.3 . . ?
C12_8 C11_8 C10_8 108.9(12) . . ?
C12_8 C11_8 H11A_8 109.9 . . ?
C12_8 C11_8 H11B_8 109.9 . . ?
C11_8 C12_8 H12A_8 109.5 . . ?
C11_8 C12_8 H12B_8 109.5 . . ?
C11_8 C12_8 H12C_8 109.5 . . ?
H12A_8 C12_8 H12B_8 109.5 . . ?
H12A_8 C12_8 H12C_8 109.5 . . ?
H12B_8 C12_8 H12C_8 109.5 . . ?
N1_8 C13_8 H13A_8 108.4 . . ?
N1_8 C13_8 H13B_8 108.4 . . ?
H13A_8 C13_8 H13B_8 107.5 . . ?
C14_8 C13_8 N1_8 115.4(10) . . ?
C14_8 C13_8 H13A_8 108.4 . . ?
C14_8 C13_8 H13B_8 108.4 . . ?
C13_8 C14_8 H14A_8 109.7 . . ?
C13_8 C14_8 H14B_8 109.7 . . ?
C13_8 C14_8 C15_8 109.6(12) . . ?
H14A_8 C14_8 H14B_8 108.2 . . ?
C15_8 C14_8 H14A_8 109.7 . . ?
C15_8 C14_8 H14B_8 109.7 . . ?
C14_8 C15_8 H15A_8 109.2 . . ?
C14_8 C15_8 H15B_8 109.2 . . ?
H15A_8 C15_8 H15B_8 107.9 . . ?
C16_8 C15_8 C14_8 112.1(13) . . ?
C16_8 C15_8 H15A_8 109.2 . . ?
C16_8 C15_8 H15B_8 109.2 . . ?
C15_8 C16_8 H16A_8 109.5 . . ?
C15_8 C16_8 H16B_8 109.5 . . ?
C15_8 C16_8 H16C_8 109.5 . . ?
H16A_8 C16_8 H16B_8 109.5 . . ?
H16A_8 C16_8 H16C_8 109.5 . . ?
H16B_8 C16_8 H16C_8 109.5 . . ?
C1_1 N1_1 H1_1 118.3 . . ?
C1_1 N1_1 C44_1 123.5(7) . . ?
C44_1 N1_1 H1_1 118.3 . . ?
C1_1 N2_1 H2_1 115.7 . . ?
C1_1 N2_1 C2_1 128.6(6) . . ?
C2_1 N2_1 H2_1 115.7 . . ?
C3_1 N3_1 H3_1 126.0 . . ?
C3_1 N3_1 C8_1 108.0(6) . . ?
C8_1 N3_1 H3_1 126.0 . . ?
C9_1 N4_1 H4_1 113.2 . . ?
C14_1 N4_1 H4_1 113.2 . . ?
C14_1 N4_1 C9_1 133.6(6) . . ?
C14_1 N5_1 H5_1 117.7 . . ?
C14_1 N5_1 C15_1 124.6(7) . . ?
C15_1 N5_1 H5_1 117.7 . . ?
C22_1 N6_1 H6_1 118.2 . . ?
C23_1 N6_1 H6_1 118.2 . . ?
C23_1 N6_1 C22_1 123.5(7) . . ?
C23_1 N7_1 H7_1 114.5 . . ?
C23_1 N7_1 C24_1 131.0(7) . . ?
C24_1 N7_1 H7_1 114.5 . . ?
C25_1 N8_1 H8_1 126.0 . . ?
C25_1 N8_1 C30_1 108.0(6) . . ?
C30_1 N8_1 H8_1 126.0 . . ?
C31_1 N9_1 H9_1 116.9 . . ?
C36_1 N9_1 H9_1 116.9 . . ?
C36_1 N9_1 C31_1 126.3(7) . . ?
C36_1 N10_1 H10_1 117.9 . . ?
C36_1 N10_1 C37_1 124.2(7) . . ?
C37_1 N10_1 H10_1 117.9 . . ?
N1_1 C1_1 S1_1 122.5(5) . . ?
N1_1 C1_1 N2_1 112.8(6) . . ?
N2_1 C1_1 S1_1 124.7(5) . . ?
C3_1 C2_1 N2_1 117.6(6) . . ?
C7_1 C2_1 N2_1 125.7(6) . . ?
C7_1 C2_1 C3_1 116.7(6) . . ?
N3_1 C3_1 C2_1 128.9(6) . . ?
N3_1 C3_1 C4_1 109.9(5) . . ?
C4_1 C3_1 C2_1 121.2(6) . . ?
C3_1 C4_1 C13_1 106.2(5) . . ?
C5_1 C4_1 C3_1 120.5(6) . . ?
C5_1 C4_1 C13_1 133.3(6) . . ?
C4_1 C5_1 H5A_1 120.3 . . ?
C6_1 C5_1 C4_1 119.3(6) . . ?
C6_1 C5_1 H5A_1 120.3 . . ?
C5_1 C6_1 C7_1 118.5(6) . . ?
C5_1 C6_1 C45_1 123.1(6) . . ?
C7_1 C6_1 C45_1 118.4(6) . . ?
C2_1 C7_1 C6_1 123.6(6) . . ?
C2_1 C7_1 H7A_1 118.2 . . ?
C6_1 C7_1 H7A_1 118.2 . . ?
N3_1 C8_1 C13_1 109.6(5) . . ?
C9_1 C8_1 N3_1 128.5(6) . . ?
C9_1 C8_1 C13_1 121.8(6) . . ?
C8_1 C9_1 N4_1 118.6(6) . . ?
C10_1 C9_1 N4_1 125.1(6) . . ?
C10_1 C9_1 C8_1 116.3(6) . . ?
C9_1 C10_1 H10A_1 118.3 . . ?
C9_1 C10_1 C11_1 123.3(6) . . ?
C11_1 C10_1 H10A_1 118.3 . . ?
C10_1 C11_1 C49_1 118.3(6) . . ?
C12_1 C11_1 C10_1 118.4(6) . . ?
C12_1 C11_1 C49_1 123.3(6) . . ?
C11_1 C12_1 H12_1 120.0 . . ?
C11_1 C12_1 C13_1 120.0(7) . . ?
C13_1 C12_1 H12_1 120.0 . . ?
C8_1 C13_1 C4_1 106.3(5) . . ?
C12_1 C13_1 C4_1 133.5(6) . . ?
C12_1 C13_1 C8_1 120.2(6) . . ?
N4_1 C14_1 S2_1 124.5(6) . . ?
N5_1 C14_1 S2_1 121.2(5) . . ?
N5_1 C14_1 N4_1 114.3(6) . . ?
N5_1 C15_1 H15A_1 108.5 . . ?
N5_1 C15_1 H15B_1 108.5 . . ?
N5_1 C15_1 C16_1 115.1(6) . . ?
H15A_1 C15_1 H15B_1 107.5 . . ?
C16_1 C15_1 H15A_1 108.5 . . ?
C16_1 C15_1 H15B_1 108.5 . . ?
C17_1 C16_1 C15_1 123.5(7) . . ?
C17_1 C16_1 C21_1 117.5(7) . . ?
C21_1 C16_1 C15_1 118.8(7) . . ?
C16_1 C17_1 H17_1 118.8 . . ?
C16_1 C17_1 C18_1 122.3(7) . . ?
C18_1 C17_1 H17_1 118.8 . . ?
C17_1 C18_1 H18_1 119.9 . . ?
C19_1 C18_1 C17_1 120.3(7) . . ?
C19_1 C18_1 H18_1 119.9 . . ?
C18_1 C19_1 C22_1 120.7(7) . . ?
C20_1 C19_1 C18_1 117.8(7) . . ?
C20_1 C19_1 C22_1 121.5(7) . . ?
C19_1 C20_1 H20_1 119.2 . . ?
C19_1 C20_1 C21_1 121.7(7) . . ?
C21_1 C20_1 H20_1 119.2 . . ?
C16_1 C21_1 C20_1 120.3(7) . . ?
C16_1 C21_1 H21_1 119.8 . . ?
C20_1 C21_1 H21_1 119.8 . . ?
N6_1 C22_1 C19_1 109.2(6) . . ?
N6_1 C22_1 H22A_1 109.8 . . ?
N6_1 C22_1 H22B_1 109.8 . . ?
C19_1 C22_1 H22A_1 109.8 . . ?
C19_1 C22_1 H22B_1 109.8 . . ?
H22A_1 C22_1 H22B_1 108.3 . . ?
N6_1 C23_1 S3_1 121.9(5) . . ?
N6_1 C23_1 N7_1 112.9(7) . . ?
N7_1 C23_1 S3_1 125.3(6) . . ?
C25_1 C24_1 N7_1 116.6(6) . . ?
C29_1 C24_1 N7_1 125.7(6) . . ?
C29_1 C24_1 C25_1 117.6(6) . . ?
N8_1 C25_1 C24_1 128.8(6) . . ?
N8_1 C25_1 C26_1 110.1(5) . . ?
C24_1 C25_1 C26_1 121.1(6) . . ?
C25_1 C26_1 C35_1 106.0(5) . . ?
C27_1 C26_1 C25_1 119.5(6) . . ?
C27_1 C26_1 C35_1 134.5(6) . . ?
C26_1 C27_1 H27_1 119.6 . . ?
C28_1 C27_1 C26_1 120.8(6) . . ?
C28_1 C27_1 H27_1 119.6 . . ?
C27_1 C28_1 C29_1 118.5(6) . . ?
C27_1 C28_1 C53_1 120.2(6) . . ?
C29_1 C28_1 C53_1 121.2(6) . . ?
C24_1 C29_1 C28_1 122.5(6) . . ?
C24_1 C29_1 H29_1 118.8 . . ?
C28_1 C29_1 H29_1 118.8 . . ?
N8_1 C30_1 C31_1 129.1(6) . . ?
N8_1 C30_1 C35_1 110.1(5) . . ?
C31_1 C30_1 C35_1 120.8(6) . . ?
C30_1 C31_1 N9_1 119.2(6) . . ?
C32_1 C31_1 N9_1 122.4(6) . . ?
C32_1 C31_1 C30_1 118.3(6) . . ?
C31_1 C32_1 H32_1 118.7 . . ?
C31_1 C32_1 C33_1 122.5(6) . . ?
C33_1 C32_1 H32_1 118.7 . . ?
C32_1 C33_1 C57_1 120.0(6) . . ?
C34_1 C33_1 C32_1 117.3(6) . . ?
C34_1 C33_1 C57_1 122.7(6) . . ?
C33_1 C34_1 H34_1 119.2 . . ?
C35_1 C34_1 C33_1 121.7(7) . . ?
C35_1 C34_1 H34_1 119.2 . . ?
C30_1 C35_1 C26_1 105.7(5) . . ?
C34_1 C35_1 C26_1 134.9(6) . . ?
C34_1 C35_1 C30_1 119.4(6) . . ?
N9_1 C36_1 S4_1 122.4(6) . . ?
N10_1 C36_1 S4_1 123.5(6) . . ?
N10_1 C36_1 N9_1 114.1(7) . . ?
N10_1 C37_1 H37A_1 109.4 . . ?
N10_1 C37_1 H37B_1 109.4 . . ?
N10_1 C37_1 C38_1 111.4(8) . . ?
H37A_1 C37_1 H37B_1 108.0 . . ?
C38_1 C37_1 H37A_1 109.4 . . ?
C38_1 C37_1 H37B_1 109.4 . . ?
C39_1 C38_1 C37_1 120.1(8) . . ?
C43_1 C38_1 C37_1 122.5(8) . . ?
C43_1 C38_1 C39_1 117.3(8) . . ?
C38_1 C39_1 H39_1 119.5 . . ?
C38_1 C39_1 C40_1 121.0(8) . . ?
C40_1 C39_1 H39_1 119.5 . . ?
C39_1 C40_1 H40_1 119.1 . . ?
C41_1 C40_1 C39_1 121.8(8) . . ?
C41_1 C40_1 H40_1 119.1 . . ?
C40_1 C41_1 C42_1 116.9(7) . . ?
C40_1 C41_1 C44_1 122.5(7) . . ?
C42_1 C41_1 C44_1 120.6(7) . . ?
C41_1 C42_1 H42_1 119.7 . . ?
C41_1 C42_1 C43_1 120.6(8) . . ?
C43_1 C42_1 H42_1 119.7 . . ?
C38_1 C43_1 C42_1 122.2(8) . . ?
C38_1 C43_1 H43_1 118.9 . . ?
C42_1 C43_1 H43_1 118.9 . . ?
N1_1 C44_1 C41_1 112.1(6) . . ?
N1_1 C44_1 H44A_1 109.2 . . ?
N1_1 C44_1 H44B_1 109.2 . . ?
C41_1 C44_1 H44A_1 109.2 . . ?
C41_1 C44_1 H44B_1 109.2 . . ?
H44A_1 C44_1 H44B_1 107.9 . . ?
C6_1 C45_1 C46_1 109.7(6) . . ?
C47_1 C45_1 C6_1 112.2(6) . . ?
C47_1 C45_1 C46_1 108.0(7) . . ?
C47_1 C45_1 C48_1 106.8(6) . . ?
C48_1 C45_1 C6_1 110.2(6) . . ?
C48_1 C45_1 C46_1 110.0(6) . . ?
C45_1 C46_1 H46A_1 109.5 . . ?
C45_1 C46_1 H46B_1 109.5 . . ?
C45_1 C46_1 H46C_1 109.5 . . ?
H46A_1 C46_1 H46B_1 109.5 . . ?
H46A_1 C46_1 H46C_1 109.5 . . ?
H46B_1 C46_1 H46C_1 109.5 . . ?
C45_1 C47_1 H47A_1 109.5 . . ?
C45_1 C47_1 H47B_1 109.5 . . ?
C45_1 C47_1 H47C_1 109.5 . . ?
H47A_1 C47_1 H47B_1 109.5 . . ?
H47A_1 C47_1 H47C_1 109.5 . . ?
H47B_1 C47_1 H47C_1 109.5 . . ?
C45_1 C48_1 H48A_1 109.5 . . ?
C45_1 C48_1 H48B_1 109.5 . . ?
C45_1 C48_1 H48C_1 109.5 . . ?
H48A_1 C48_1 H48B_1 109.5 . . ?
H48A_1 C48_1 H48C_1 109.5 . . ?
H48B_1 C48_1 H48C_1 109.5 . . ?
C11_1 C49_1 C51_1 110.3(7) . . ?
C50_1 C49_1 C11_1 111.2(6) . . ?
C50_1 C49_1 C51_1 107.9(7) . . ?
C50_1 C49_1 C52_1 108.4(7) . . ?
C52_1 C49_1 C11_1 110.0(7) . . ?
C52_1 C49_1 C51_1 108.9(7) . . ?
C49_1 C50_1 H50A_1 109.5 . . ?
C49_1 C50_1 H50B_1 109.5 . . ?
C49_1 C50_1 H50C_1 109.5 . . ?
H50A_1 C50_1 H50B_1 109.5 . . ?
H50A_1 C50_1 H50C_1 109.5 . . ?
H50B_1 C50_1 H50C_1 109.5 . . ?
C49_1 C51_1 H51A_1 109.5 . . ?
C49_1 C51_1 H51B_1 109.5 . . ?
C49_1 C51_1 H51C_1 109.5 . . ?
H51A_1 C51_1 H51B_1 109.5 . . ?
H51A_1 C51_1 H51C_1 109.5 . . ?
H51B_1 C51_1 H51C_1 109.5 . . ?
C49_1 C52_1 H52A_1 109.5 . . ?
C49_1 C52_1 H52B_1 109.5 . . ?
C49_1 C52_1 H52C_1 109.5 . . ?
H52A_1 C52_1 H52B_1 109.5 . . ?
H52A_1 C52_1 H52C_1 109.5 . . ?
H52B_1 C52_1 H52C_1 109.5 . . ?
C28_1 C53_1 C54_1 109.7(7) . . ?
C28_1 C53_1 C55_1 109.6(6) . . ?
C55_1 C53_1 C54_1 108.2(7) . . ?
C56_1 C53_1 C28_1 112.7(6) . . ?
C56_1 C53_1 C54_1 108.8(7) . . ?
C56_1 C53_1 C55_1 107.7(7) . . ?
C53_1 C54_1 H54A_1 109.5 . . ?
C53_1 C54_1 H54B_1 109.5 . . ?
C53_1 C54_1 H54C_1 109.5 . . ?
H54A_1 C54_1 H54B_1 109.5 . . ?
H54A_1 C54_1 H54C_1 109.5 . . ?
H54B_1 C54_1 H54C_1 109.5 . . ?
C53_1 C55_1 H55A_1 109.5 . . ?
C53_1 C55_1 H55B_1 109.5 . . ?
C53_1 C55_1 H55C_1 109.5 . . ?
H55A_1 C55_1 H55B_1 109.5 . . ?
H55A_1 C55_1 H55C_1 109.5 . . ?
H55B_1 C55_1 H55C_1 109.5 . . ?
C53_1 C56_1 H56A_1 109.5 . . ?
C53_1 C56_1 H56B_1 109.5 . . ?
C53_1 C56_1 H56C_1 109.5 . . ?
H56A_1 C56_1 H56B_1 109.5 . . ?
H56A_1 C56_1 H56C_1 109.5 . . ?
H56B_1 C56_1 H56C_1 109.5 . . ?
C33_1 C57_1 C58_1 110.1(7) . . ?
C33_1 C57_1 C59_1 111.2(7) . . ?
C33_1 C57_1 C60_1 115.2(7) . . ?
C33_1 C57_1 C59A_1 107.8(8) . . ?
C59_1 C57_1 C58_1 105.7(8) . . ?
C60_1 C57_1 C58_1 105.4(8) . . ?
C60_1 C57_1 C59_1 108.8(8) . . ?
C58A_1 C57_1 C33_1 112.7(8) . . ?
C58A_1 C57_1 C59A_1 107.1(9) . . ?
C60A_1 C57_1 C33_1 110.9(8) . . ?
C60A_1 C57_1 C58A_1 110.3(9) . . ?
C60A_1 C57_1 C59A_1 107.8(9) . . ?
C57_1 C58_1 H58A_1 109.5 . . ?
C57_1 C58_1 H58B_1 109.5 . . ?
C57_1 C58_1 H58C_1 109.5 . . ?
H58A_1 C58_1 H58B_1 109.5 . . ?
H58A_1 C58_1 H58C_1 109.5 . . ?
H58B_1 C58_1 H58C_1 109.5 . . ?
C57_1 C59_1 H59A_1 109.5 . . ?
C57_1 C59_1 H59B_1 109.5 . . ?
C57_1 C59_1 H59C_1 109.5 . . ?
H59A_1 C59_1 H59B_1 109.5 . . ?
H59A_1 C59_1 H59C_1 109.5 . . ?
H59B_1 C59_1 H59C_1 109.5 . . ?
C57_1 C60_1 H60A_1 109.5 . . ?
C57_1 C60_1 H60B_1 109.5 . . ?
C57_1 C60_1 H60C_1 109.5 . . ?
H60A_1 C60_1 H60B_1 109.5 . . ?
H60A_1 C60_1 H60C_1 109.5 . . ?
H60B_1 C60_1 H60C_1 109.5 . . ?
C57_1 C58A_1 H58D_1 109.5 . . ?
C57_1 C58A_1 H58E_1 109.5 . . ?
C57_1 C58A_1 H58F_1 109.5 . . ?
H58D_1 C58A_1 H58E_1 109.5 . . ?
H58D_1 C58A_1 H58F_1 109.5 . . ?
H58E_1 C58A_1 H58F_1 109.5 . . ?
C57_1 C59A_1 H59D_1 109.5 . . ?
C57_1 C59A_1 H59E_1 109.5 . . ?
C57_1 C59A_1 H59F_1 109.5 . . ?
H59D_1 C59A_1 H59E_1 109.5 . . ?
H59D_1 C59A_1 H59F_1 109.5 . . ?
H59E_1 C59A_1 H59F_1 109.5 . . ?
C57_1 C60A_1 H60D_1 109.5 . . ?
C57_1 C60A_1 H60E_1 109.5 . . ?
C57_1 C60A_1 H60F_1 109.5 . . ?
H60D_1 C60A_1 H60E_1 109.5 . . ?
H60D_1 C60A_1 H60F_1 109.5 . . ?
H60E_1 C60A_1 H60F_1 109.5 . . ?
O1_15 S1_15 C1_15 105.4(10) . . ?
O1_15 S1_15 C2_15 112.3(11) . . ?
C2_15 S1_15 C1_15 100.1(10) . . ?
S1_15 C1_15 H1AA_15 109.5 . . ?
S1_15 C1_15 H1AB_15 109.5 . . ?
S1_15 C1_15 H1AC_15 109.5 . . ?
H1AA_15 C1_15 H1AB_15 109.5 . . ?
H1AA_15 C1_15 H1AC_15 109.5 . . ?
H1AB_15 C1_15 H1AC_15 109.5 . . ?
H1BD_15 C1_15 H1BE_15 109.5 . . ?
H1BD_15 C1_15 H1BF_15 109.5 . . ?
H1BE_15 C1_15 H1BF_15 109.5 . . ?
S1A_15 C1_15 H1BD_15 109.5 . . ?
S1A_15 C1_15 H1BE_15 109.5 . . ?
S1A_15 C1_15 H1BF_15 109.5 . . ?
S1_15 C2_15 H2AA_15 109.5 . . ?
S1_15 C2_15 H2AB_15 109.5 . . ?
S1_15 C2_15 H2AC_15 109.5 . . ?
H2AA_15 C2_15 H2AB_15 109.5 . . ?
H2AA_15 C2_15 H2AC_15 109.5 . . ?
H2AB_15 C2_15 H2AC_15 109.5 . . ?
H2BD_15 C2_15 H2BE_15 109.5 . . ?
H2BD_15 C2_15 H2BF_15 109.5 . . ?
H2BE_15 C2_15 H2BF_15 109.5 . . ?
S1A_15 C2_15 H2BD_15 109.5 . . ?
S1A_15 C2_15 H2BE_15 109.5 . . ?
S1A_15 C2_15 H2BF_15 109.5 . . ?
O1_15 S1A_15 C1_15 108.1(9) . . ?
O1_15 S1A_15 C2_15 110.8(10) . . ?
C1_15 S1A_15 C2_15 100.0(10) . . ?
C1_7 N1_7 C5_7 111.0(8) . . ?
C1_7 N1_7 C9_7 111.2(8) . . ?
C1_7 N1_7 C13_7 109.4(8) . . ?
C5_7 N1_7 C13_7 108.7(8) . . ?
C9_7 N1_7 C5_7 109.8(8) . . ?
C9_7 N1_7 C13_7 106.6(8) . . ?
N1_7 C1_7 H1A_7 108.2 . . ?
N1_7 C1_7 H1B_7 108.2 . . ?
N1_7 C1_7 C2_7 116.2(9) . . ?
H1A_7 C1_7 H1B_7 107.4 . . ?
C2_7 C1_7 H1A_7 108.2 . . ?
C2_7 C1_7 H1B_7 108.2 . . ?
C1_7 C2_7 H2A_7 109.3 . . ?
C1_7 C2_7 H2B_7 109.3 . . ?
H2A_7 C2_7 H2B_7 107.9 . . ?
C3_7 C2_7 C1_7 111.8(10) . . ?
C3_7 C2_7 H2A_7 109.3 . . ?
C3_7 C2_7 H2B_7 109.3 . . ?
C2_7 C3_7 H3A_7 107.2 . . ?
C2_7 C3_7 H3B_7 107.2 . . ?
H3A_7 C3_7 H3B_7 106.9 . . ?
C4_7 C3_7 C2_7 120.4(12) . . ?
C4_7 C3_7 H3A_7 107.2 . . ?
C4_7 C3_7 H3B_7 107.2 . . ?
C3_7 C4_7 H4A_7 109.5 . . ?
C3_7 C4_7 H4B_7 109.5 . . ?
C3_7 C4_7 H4C_7 109.5 . . ?
H4A_7 C4_7 H4B_7 109.5 . . ?
H4A_7 C4_7 H4C_7 109.5 . . ?
H4B_7 C4_7 H4C_7 109.5 . . ?
N1_7 C5_7 H5A_7 107.2 . . ?
N1_7 C5_7 H5B_7 107.2 . . ?
H5A_7 C5_7 H5B_7 106.8 . . ?
C6_7 C5_7 N1_7 120.7(10) . . ?
C6_7 C5_7 H5A_7 107.2 . . ?
C6_7 C5_7 H5B_7 107.2 . . ?
C5_7 C6_7 H6A_7 109.4 . . ?
C5_7 C6_7 H6B_7 109.4 . . ?
C5_7 C6_7 C7_7 111.2(10) . . ?
H6A_7 C6_7 H6B_7 108.0 . . ?
C7_7 C6_7 H6A_7 109.4 . . ?
C7_7 C6_7 H6B_7 109.4 . . ?
C6_7 C7_7 H7A_7 108.8 . . ?
C6_7 C7_7 H7B_7 108.8 . . ?
H7A_7 C7_7 H7B_7 107.7 . . ?
C8_7 C7_7 C6_7 113.7(11) . . ?
C8_7 C7_7 H7A_7 108.8 . . ?
C8_7 C7_7 H7B_7 108.8 . . ?
C7_7 C8_7 H8A_7 109.5 . . ?
C7_7 C8_7 H8B_7 109.5 . . ?
C7_7 C8_7 H8C_7 109.5 . . ?
H8A_7 C8_7 H8B_7 109.5 . . ?
H8A_7 C8_7 H8C_7 109.5 . . ?
H8B_7 C8_7 H8C_7 109.5 . . ?
N1_7 C9_7 H9A_7 107.1 . . ?
N1_7 C9_7 H9B_7 107.1 . . ?
H9A_7 C9_7 H9B_7 106.8 . . ?
C10_7 C9_7 N1_7 120.8(10) . . ?
C10_7 C9_7 H9A_7 107.1 . . ?
C10_7 C9_7 H9B_7 107.1 . . ?
C9_7 C10_7 H10A_7 109.0 . . ?
C9_7 C10_7 H10B_7 109.0 . . ?
C9_7 C10_7 C11_7 112.9(11) . . ?
H10A_7 C10_7 H10B_7 107.8 . . ?
C11_7 C10_7 H10A_7 109.0 . . ?
C11_7 C10_7 H10B_7 109.0 . . ?
C10_7 C11_7 H11A_7 107.9 . . ?
C10_7 C11_7 H11B_7 107.9 . . ?
H11A_7 C11_7 H11B_7 107.2 . . ?
C12_7 C11_7 C10_7 117.6(12) . . ?
C12_7 C11_7 H11A_7 107.9 . . ?
C12_7 C11_7 H11B_7 107.9 . . ?
C11_7 C12_7 H12A_7 109.5 . . ?
C11_7 C12_7 H12B_7 109.5 . . ?
C11_7 C12_7 H12C_7 109.5 . . ?
H12A_7 C12_7 H12B_7 109.5 . . ?
H12A_7 C12_7 H12C_7 109.5 . . ?
H12B_7 C12_7 H12C_7 109.5 . . ?
N1_7 C13_7 H13A_7 105.3 . . ?
N1_7 C13_7 H13B_7 105.3 . . ?
H13A_7 C13_7 H13B_7 106.0 . . ?
C14_7 C13_7 N1_7 128.2(9) . . ?
C14_7 C13_7 H13A_7 105.3 . . ?
C14_7 C13_7 H13B_7 105.3 . . ?
C13_7 C14_7 H14A_7 108.7 . . ?
C13_7 C14_7 H14B_7 108.7 . . ?
C13_7 C14_7 C15_7 114.2(9) . . ?
H14A_7 C14_7 H14B_7 107.6 . . ?
C15_7 C14_7 H14A_7 108.7 . . ?
C15_7 C14_7 H14B_7 108.7 . . ?
C14_7 C15_7 H15A_7 107.8 . . ?
C14_7 C15_7 H15B_7 107.8 . . ?
H15A_7 C15_7 H15B_7 107.1 . . ?
C16_7 C15_7 C14_7 118.0(13) . . ?
C16_7 C15_7 H15A_7 107.8 . . ?
C16_7 C15_7 H15B_7 107.8 . . ?
C15_7 C16_7 H16A_7 109.5 . . ?
C15_7 C16_7 H16B_7 109.5 . . ?
C15_7 C16_7 H16C_7 109.5 . . ?
H16A_7 C16_7 H16B_7 109.5 . . ?
H16A_7 C16_7 H16C_7 109.5 . . ?
H16B_7 C16_7 H16C_7 109.5 . . ?
O1_14 S1_14 C1_14 103.7(7) . . ?
O1_14 S1_14 C2_14 115.2(9) . . ?
C2_14 S1_14 C1_14 96.9(8) . . ?
S1_14 C1_14 H1AA_14 109.5 . . ?
S1_14 C1_14 H1AB_14 109.5 . . ?
S1_14 C1_14 H1AC_14 109.5 . . ?
H1AA_14 C1_14 H1AB_14 109.5 . . ?
H1AA_14 C1_14 H1AC_14 109.5 . . ?
H1AB_14 C1_14 H1AC_14 109.5 . . ?
H1BD_14 C1_14 H1BE_14 109.5 . . ?
H1BD_14 C1_14 H1BF_14 109.5 . . ?
H1BE_14 C1_14 H1BF_14 109.5 . . ?
S1A_14 C1_14 H1BD_14 109.5 . . ?
S1A_14 C1_14 H1BE_14 109.5 . . ?
S1A_14 C1_14 H1BF_14 109.5 . . ?
S1_14 C2_14 H2AA_14 109.5 . . ?
S1_14 C2_14 H2AB_14 109.5 . . ?
S1_14 C2_14 H2AC_14 109.5 . . ?
H2AA_14 C2_14 H2AB_14 109.5 . . ?
H2AA_14 C2_14 H2AC_14 109.5 . . ?
H2AB_14 C2_14 H2AC_14 109.5 . . ?
H2BD_14 C2_14 H2BE_14 109.5 . . ?
H2BD_14 C2_14 H2BF_14 109.5 . . ?
H2BE_14 C2_14 H2BF_14 109.5 . . ?
S1A_14 C2_14 H2BD_14 109.5 . . ?
S1A_14 C2_14 H2BE_14 109.5 . . ?
S1A_14 C2_14 H2BF_14 109.5 . . ?
O1_14 S1A_14 C1_14 106.1(8) . . ?
O1_14 S1A_14 C2_14 110.8(8) . . ?
C1_14 S1A_14 C2_14 99.6(9) . . ?

loop_
_geom_bond_atom_site_label_1
_geom_bond_atom_site_label_2
_geom_bond_distance
_geom_bond_site_symmetry_2
_geom_bond_publ_flag
O1_3 C1_3 1.259(9) . ?
O2_3 C1_3 1.239(9) . ?
O3_3 C3_3 1.260(9) . ?
O4_3 C3_3 1.224(9) . ?
C1_3 C2_3 1.526(10) . ?
C2_3 H2A_3 0.9900 . ?
C2_3 H2B_3 0.9900 . ?
C2_3 C3_3 1.523(10) . ?
O1_4 C1_4 1.257(9) . ?
O2_4 C1_4 1.242(9) . ?
O3_4 C3_4 1.247(9) . ?
O4_4 C3_4 1.261(9) . ?
C1_4 C2_4 1.517(10) . ?
C2_4 H2A_4 0.9900 . ?
C2_4 H2B_4 0.9900 . ?
C2_4 C3_4 1.513(10) . ?
N1_5 C1_5 1.542(9) . ?
N1_5 C5_5 1.526(9) . ?
N1_5 C9_5 1.522(9) . ?
N1_5 C13_5 1.519(9) . ?
C1_5 H1A_5 0.9900 . ?
C1_5 H1B_5 0.9900 . ?
C1_5 C2_5 1.487(10) . ?
C2_5 H2A_5 0.9900 . ?
C2_5 H2B_5 0.9900 . ?
C2_5 C3_5 1.506(11) . ?
C3_5 H3A_5 0.9900 . ?
C3_5 H3B_5 0.9900 . ?
C3_5 C4_5 1.449(11) . ?
C4_5 H4A_5 0.9800 . ?
C4_5 H4B_5 0.9800 . ?
C4_5 H4C_5 0.9800 . ?
C5_5 H5A_5 0.9900 . ?
C5_5 H5B_5 0.9900 . ?
C5_5 C6_5 1.501(11) . ?
C6_5 H6A_5 0.9900 . ?
C6_5 H6B_5 0.9900 . ?
C6_5 C7_5 1.533(12) . ?
C7_5 H7A_5 0.9900 . ?
C7_5 H7B_5 0.9900 . ?
C7_5 C8_5 1.467(11) . ?
C8_5 H8A_5 0.9800 . ?
C8_5 H8B_5 0.9800 . ?
C8_5 H8C_5 0.9800 . ?
C9_5 H9A_5 0.9900 . ?
C9_5 H9B_5 0.9900 . ?
C9_5 C10_5 1.497(10) . ?
C10_5 H10A_5 0.9900 . ?
C10_5 H10B_5 0.9900 . ?
C10_5 C11_5 1.505(10) . ?
C11_5 H11A_5 0.9900 . ?
C11_5 H11B_5 0.9900 . ?
C11_5 C12_5 1.478(11) . ?
C12_5 H12A_5 0.9800 . ?
C12_5 H12B_5 0.9800 . ?
C12_5 H12C_5 0.9800 . ?
C13_5 H13A_5 0.9900 . ?
C13_5 H13B_5 0.9900 . ?
C13_5 C14_5 1.515(10) . ?
C14_5 H14A_5 0.9900 . ?
C14_5 H14B_5 0.9900 . ?
C14_5 C15_5 1.512(11) . ?
C15_5 H15A_5 0.9900 . ?
C15_5 H15B_5 0.9900 . ?
C15_5 C16_5 1.481(12) . ?
C16_5 H16A_5 0.9800 . ?
C16_5 H16B_5 0.9800 . ?
C16_5 H16C_5 0.9800 . ?
N1_6 C1_6 1.534(9) . ?
N1_6 C5_6 1.520(9) . ?
N1_6 C9_6 1.527(9) . ?
N1_6 C13_6 1.532(9) . ?
C1_6 H1A_6 0.9900 . ?
C1_6 H1B_6 0.9900 . ?
C1_6 C2_6 1.511(10) . ?
C2_6 H2A_6 0.9900 . ?
C2_6 H2B_6 0.9900 . ?
C2_6 C3_6 1.516(10) . ?
C3_6 H3A_6 0.9900 . ?
C3_6 H3B_6 0.9900 . ?
C3_6 C4_6 1.481(11) . ?
C4_6 H4A_6 0.9800 . ?
C4_6 H4B_6 0.9800 . ?
C4_6 H4C_6 0.9800 . ?
C5_6 H5A_6 0.9900 . ?
C5_6 H5B_6 0.9900 . ?
C5_6 C6_6 1.506(10) . ?
C6_6 H6A_6 0.9900 . ?
C6_6 H6B_6 0.9900 . ?
C6_6 C7_6 1.528(10) . ?
C7_6 H7A_6 0.9900 . ?
C7_6 H7B_6 0.9900 . ?
C7_6 C8_6 1.465(10) . ?
C8_6 H8A_6 0.9800 . ?
C8_6 H8B_6 0.9800 . ?
C8_6 H8C_6 0.9800 . ?
C9_6 H9A_6 0.9900 . ?
C9_6 H9B_6 0.9900 . ?
C9_6 C10_6 1.488(11) . ?
C10_6 H10A_6 0.9900 . ?
C10_6 H10B_6 0.9900 . ?
C10_6 C11_6 1.548(12) . ?
C11_6 H11A_6 0.9900 . ?
C11_6 H11B_6 0.9900 . ?
C11_6 C12_6 1.457(13) . ?
C12_6 H12A_6 0.9800 . ?
C12_6 H12B_6 0.9800 . ?
C12_6 H12C_6 0.9800 . ?
C13_6 H13A_6 0.9900 . ?
C13_6 H13B_6 0.9900 . ?
C13_6 C14_6 1.498(11) . ?
C14_6 H14A_6 0.9900 . ?
C14_6 H14B_6 0.9900 . ?
C14_6 C15_6 1.494(12) . ?
C15_6 H15A_6 0.9900 . ?
C15_6 H15B_6 0.9900 . ?
C15_6 C16_6 1.535(12) . ?
C16_6 H16A_6 0.9800 . ?
C16_6 H16B_6 0.9800 . ?
C16_6 H16C_6 0.9800 . ?
S1_13 O1_13 1.492(10) . ?
S1_13 C1_13 1.681(12) . ?
S1_13 C2_13 1.749(12) . ?
C1_13 H1A_13 0.9800 . ?
C1_13 H1B_13 0.9800 . ?
C1_13 H1C_13 0.9800 . ?
C2_13 H2A_13 0.9800 . ?
C2_13 H2B_13 0.9800 . ?
C2_13 H2C_13 0.9800 . ?
N1_9 C1_9 1.532(12) . ?
N1_9 C5_9 1.554(12) . ?
N1_9 C9_9 1.533(12) . ?
N1_9 C13_9 1.514(12) . ?
C1_9 H1A_9 0.9900 . ?
C1_9 H1B_9 0.9900 . ?
C1_9 C2_9 1.501(14) . ?
C2_9 H2A_9 0.9900 . ?
C2_9 H2B_9 0.9900 . ?
C2_9 C3_9 1.503(14) . ?
C3_9 H3A_9 0.9900 . ?
C3_9 H3B_9 0.9900 . ?
C3_9 C4_9 1.469(14) . ?
C4_9 H4A_9 0.9800 . ?
C4_9 H4B_9 0.9800 . ?
C4_9 H4C_9 0.9800 . ?
C5_9 H5A_9 0.9900 . ?
C5_9 H5B_9 0.9900 . ?
C5_9 C6_9 1.561(14) . ?
C6_9 H6A_9 0.9900 . ?
C6_9 H6B_9 0.9900 . ?
C6_9 C7_9 1.471(15) . ?
C7_9 H7A_9 0.9900 . ?
C7_9 H7B_9 0.9900 . ?
C7_9 C8_9 1.464(15) . ?
C8_9 H8A_9 0.9800 . ?
C8_9 H8B_9 0.9800 . ?
C8_9 H8C_9 0.9800 . ?
C9_9 H9A_9 0.9900 . ?
C9_9 H9B_9 0.9900 . ?
C9_9 C10_9 1.507(14) . ?
C10_9 H10A_9 0.9900 . ?
C10_9 H10B_9 0.9900 . ?
C10_9 C11_9 1.498(15) . ?
C11_9 H11A_9 0.9900 . ?
C11_9 H11B_9 0.9900 . ?
C11_9 C12_9 1.480(14) . ?
C12_9 H12A_9 0.9800 . ?
C12_9 H12B_9 0.9800 . ?
C12_9 H12C_9 0.9800 . ?
C13_9 H13A_9 0.9900 . ?
C13_9 H13B_9 0.9900 . ?
C13_9 C14_9 1.541(13) . ?
C14_9 H14A_9 0.9900 . ?
C14_9 H14B_9 0.9900 . ?
C14_9 C15_9 1.481(14) . ?
C15_9 H15A_9 0.9900 . ?
C15_9 H15B_9 0.9900 . ?
C15_9 C16_9 1.471(14) . ?
C16_9 H16A_9 0.9800 . ?
C16_9 H16B_9 0.9800 . ?
C16_9 H16C_9 0.9800 . ?
S1_2 C1_2 1.678(8) . ?
S2_2 C14_2 1.657(8) . ?
S3_2 C23_2 1.668(8) . ?
S4_2 C36_2 1.688(8) . ?
N1_2 H1_2 0.8608 . ?
N1_2 C1_2 1.334(8) . ?
N1_2 C44_2 1.441(9) . ?
N2_2 H2_2 0.8800 . ?
N2_2 C1_2 1.348(8) . ?
N2_2 C2_2 1.420(8) . ?
N3_2 H3_2 0.8800 . ?
N3_2 C3_2 1.366(8) . ?
N3_2 C8_2 1.378(8) . ?
N4_2 H4_2 0.8800 . ?
N4_2 C9_2 1.427(8) . ?
N4_2 C14_2 1.366(9) . ?
N5_2 H5_2 0.8800 . ?
N5_2 C14_2 1.339(8) . ?
N5_2 C15_2 1.431(9) . ?
N6_2 H6_2 0.8800 . ?
N6_2 C22_2 1.431(8) . ?
N6_2 C23_2 1.351(8) . ?
N7_2 H7_2 0.8800 . ?
N7_2 C23_2 1.373(8) . ?
N7_2 C24_2 1.422(8) . ?
N8_2 H8_2 0.8800 . ?
N8_2 C25_2 1.366(8) . ?
N8_2 C30_2 1.381(8) . ?
N9_2 H9_2 0.8800 . ?
N9_2 C31_2 1.412(8) . ?
N9_2 C36_2 1.353(8) . ?
N10_2 H10_2 0.8800 . ?
N10_2 C36_2 1.351(8) . ?
N10_2 C37_2 1.426(8) . ?
C2_2 C3_2 1.405(8) . ?
C2_2 C7_2 1.353(9) . ?
C3_2 C4_2 1.400(9) . ?
C4_2 C5_2 1.386(8) . ?
C4_2 C13_2 1.467(9) . ?
C5_2 H5A_2 0.9500 . ?
C5_2 C6_2 1.378(9) . ?
C6_2 H6A_2 1.0000 . ?
C6_2 C7_2 1.418(9) . ?
C6_2 C45_2 1.521(9) . ?
C7_2 H7A_2 0.9500 . ?
C8_2 C9_2 1.377(8) . ?
C8_2 C13_2 1.401(8) . ?
C9_2 C10_2 1.369(9) . ?
C10_2 H10A_2 0.9500 . ?
C10_2 C11_2 1.423(9) . ?
C11_2 C12_2 1.370(9) . ?
C11_2 C49_2 1.529(9) . ?
C12_2 H12_2 0.9500 . ?
C12_2 C13_2 1.394(8) . ?
C15_2 H15A_2 0.9900 . ?
C15_2 H15B_2 0.9900 . ?
C15_2 C16_2 1.510(9) . ?
C16_2 C17_2 1.356(10) . ?
C16_2 C21_2 1.365(9) . ?
C17_2 H17_2 0.9500 . ?
C17_2 C18_2 1.386(9) . ?
C18_2 H18_2 0.9500 . ?
C18_2 C19_2 1.372(9) . ?
C19_2 C20_2 1.368(9) . ?
C19_2 C22_2 1.505(9) . ?
C20_2 H20_2 0.9500 . ?
C20_2 C21_2 1.379(9) . ?
C21_2 H21_2 0.9500 . ?
C22_2 H22A_2 0.9900 . ?
C22_2 H22B_2 0.9900 . ?
C24_2 C25_2 1.390(8) . ?
C24_2 C29_2 1.364(9) . ?
C25_2 C26_2 1.407(9) . ?
C26_2 C27_2 1.376(8) . ?
C26_2 C35_2 1.473(9) . ?
C27_2 H27_2 0.9500 . ?
C27_2 C28_2 1.386(9) . ?
C28_2 C29_2 1.407(9) . ?
C28_2 C53_2 1.520(9) . ?
C29_2 H29_2 0.9500 . ?
C30_2 C31_2 1.397(8) . ?
C30_2 C35_2 1.391(8) . ?
C31_2 C32_2 1.365(9) . ?
C32_2 H32_2 0.9500 . ?
C32_2 C33_2 1.424(9) . ?
C33_2 C34_2 1.365(9) . ?
C33_2 C57_2 1.523(9) . ?
C34_2 H34_2 0.9500 . ?
C34_2 C35_2 1.388(8) . ?
C37_2 H37A_2 0.9900 . ?
C37_2 H37B_2 0.9900 . ?
C37_2 C38_2 1.505(9) . ?
C38_2 C39_2 1.387(9) . ?
C38_2 C43_2 1.358(8) . ?
C39_2 H39_2 0.9500 . ?
C39_2 C40_2 1.392(9) . ?
C40_2 H40_2 0.9500 . ?
C40_2 C41_2 1.364(9) . ?
C41_2 C42_2 1.369(9) . ?
C41_2 C44_2 1.505(9) . ?
C42_2 H42_2 0.9500 . ?
C42_2 C43_2 1.390(9) . ?
C43_2 H43_2 0.9500 . ?
C44_2 H44A_2 0.9900 . ?
C44_2 H44B_2 0.9900 . ?
C45_2 C46_2 1.544(9) . ?
C45_2 C47_2 1.528(10) . ?
C45_2 C48_2 1.534(9) . ?
C46_2 H46A_2 0.9800 . ?
C46_2 H46B_2 0.9800 . ?
C46_2 H46C_2 0.9800 . ?
C47_2 H47A_2 0.9800 . ?
C47_2 H47B_2 0.9800 . ?
C47_2 H47C_2 0.9800 . ?
C48_2 H48A_2 0.9800 . ?
C48_2 H48B_2 0.9800 . ?
C48_2 H48C_2 0.9800 . ?
C49_2 C50_2 1.526(10) . ?
C49_2 C51_2 1.549(10) . ?
C49_2 C52_2 1.524(10) . ?
C50_2 H50A_2 0.9800 . ?
C50_2 H50B_2 0.9800 . ?
C50_2 H50C_2 0.9800 . ?
C51_2 H51A_2 0.9800 . ?
C51_2 H51B_2 0.9800 . ?
C51_2 H51C_2 0.9800 . ?
C52_2 H52A_2 0.9800 . ?
C52_2 H52B_2 0.9800 . ?
C52_2 H52C_2 0.9800 . ?
C53_2 C54_2 1.557(11) . ?
C53_2 C55_2 1.511(10) . ?
C53_2 C56_2 1.530(11) . ?
C54_2 H54A_2 0.9800 . ?
C54_2 H54B_2 0.9800 . ?
C54_2 H54C_2 0.9800 . ?
C55_2 H55A_2 0.9800 . ?
C55_2 H55B_2 0.9800 . ?
C55_2 H55C_2 0.9800 . ?
C56_2 H56A_2 0.9800 . ?
C56_2 H56B_2 0.9800 . ?
C56_2 H56C_2 0.9800 . ?
C57_2 C58_2 1.535(11) . ?
C57_2 C59_2 1.527(10) . ?
C57_2 C60_2 1.544(10) . ?
C58_2 H58A_2 0.9800 . ?
C58_2 H58B_2 0.9800 . ?
C58_2 H58C_2 0.9800 . ?
C59_2 H59A_2 0.9800 . ?
C59_2 H59B_2 0.9800 . ?
C59_2 H59C_2 0.9800 . ?
C60_2 H60A_2 0.9800 . ?
C60_2 H60B_2 0.9800 . ?
C60_2 H60C_2 0.9800 . ?
N1_8 C1_8 1.544(11) . ?
N1_8 C5_8 1.542(11) . ?
N1_8 C9_8 1.508(11) . ?
N1_8 C13_8 1.530(11) . ?
C1_8 H1A_8 0.9900 . ?
C1_8 H1B_8 0.9900 . ?
C1_8 C2_8 1.502(13) . ?
C2_8 H2A_8 0.9900 . ?
C2_8 H2B_8 0.9900 . ?
C2_8 C3_8 1.522(13) . ?
C3_8 H3A_8 0.9900 . ?
C3_8 H3B_8 0.9900 . ?
C3_8 C4_8 1.468(13) . ?
C4_8 H4A_8 0.9800 . ?
C4_8 H4B_8 0.9800 . ?
C4_8 H4C_8 0.9800 . ?
C5_8 H5A_8 0.9900 . ?
C5_8 H5B_8 0.9900 . ?
C5_8 C6_8 1.510(13) . ?
C6_8 H6A_8 0.9900 . ?
C6_8 H6B_8 0.9900 . ?
C6_8 C7_8 1.537(14) . ?
C7_8 H7A_8 0.9900 . ?
C7_8 H7B_8 0.9900 . ?
C7_8 C8_8 1.472(14) . ?
C8_8 H8A_8 0.9800 . ?
C8_8 H8B_8 0.9800 . ?
C8_8 H8C_8 0.9800 . ?
C9_8 H9A_8 0.9900 . ?
C9_8 H9B_8 0.9900 . ?
C9_8 C10_8 1.499(14) . ?
C10_8 H10A_8 0.9900 . ?
C10_8 H10B_8 0.9900 . ?
C10_8 C11_8 1.519(15) . ?
C11_8 H11A_8 0.9900 . ?
C11_8 H11B_8 0.9900 . ?
C11_8 C12_8 1.501(14) . ?
C12_8 H12A_8 0.9800 . ?
C12_8 H12B_8 0.9800 . ?
C12_8 H12C_8 0.9800 . ?
C13_8 H13A_8 0.9900 . ?
C13_8 H13B_8 0.9900 . ?
C13_8 C14_8 1.506(14) . ?
C14_8 H14A_8 0.9900 . ?
C14_8 H14B_8 0.9900 . ?
C14_8 C15_8 1.528(14) . ?
C15_8 H15A_8 0.9900 . ?
C15_8 H15B_8 0.9900 . ?
C15_8 C16_8 1.443(14) . ?
C16_8 H16A_8 0.9800 . ?
C16_8 H16B_8 0.9800 . ?
C16_8 H16C_8 0.9800 . ?
S1_1 C1_1 1.664(8) . ?
S2_1 C14_1 1.682(8) . ?
S3_1 C23_1 1.673(8) . ?
S4_1 C36_1 1.685(8) . ?
N1_1 H1_1 0.8800 . ?
N1_1 C1_1 1.346(8) . ?
N1_1 C44_1 1.429(8) . ?
N2_1 H2_1 0.8800 . ?
N2_1 C1_1 1.372(8) . ?
N2_1 C2_1 1.403(8) . ?
N3_1 H3_1 0.8800 . ?
N3_1 C3_1 1.382(8) . ?
N3_1 C8_1 1.391(8) . ?
N4_1 H4_1 0.8800 . ?
N4_1 C9_1 1.396(8) . ?
N4_1 C14_1 1.364(8) . ?
N5_1 H5_1 0.8800 . ?
N5_1 C14_1 1.352(8) . ?
N5_1 C15_1 1.422(8) . ?
N6_1 H6_1 0.8800 . ?
N6_1 C22_1 1.448(8) . ?
N6_1 C23_1 1.353(8) . ?
N7_1 H7_1 0.8800 . ?
N7_1 C23_1 1.370(8) . ?
N7_1 C24_1 1.406(8) . ?
N8_1 H8_1 0.8800 . ?
N8_1 C25_1 1.380(8) . ?
N8_1 C30_1 1.384(8) . ?
N9_1 H9_1 0.8800 . ?
N9_1 C31_1 1.411(8) . ?
N9_1 C36_1 1.361(8) . ?
N10_1 H10_1 0.8800 . ?
N10_1 C36_1 1.328(8) . ?
N10_1 C37_1 1.430(9) . ?
C2_1 C3_1 1.398(8) . ?
C2_1 C7_1 1.366(8) . ?
C3_1 C4_1 1.398(8) . ?
C4_1 C5_1 1.397(8) . ?
C4_1 C13_1 1.463(8) . ?
C5_1 H5A_1 0.9500 . ?
C5_1 C6_1 1.375(8) . ?
C6_1 C7_1 1.419(9) . ?
C6_1 C45_1 1.531(8) . ?
C7_1 H7A_1 0.9500 . ?
C8_1 C9_1 1.391(8) . ?
C8_1 C13_1 1.397(8) . ?
C9_1 C10_1 1.374(8) . ?
C10_1 H10A_1 0.9500 . ?
C10_1 C11_1 1.429(9) . ?
C11_1 C12_1 1.360(8) . ?
C11_1 C49_1 1.530(9) . ?
C12_1 H12_1 0.9500 . ?
C12_1 C13_1 1.393(8) . ?
C15_1 H15A_1 0.9900 . ?
C15_1 H15B_1 0.9900 . ?
C15_1 C16_1 1.512(9) . ?
C16_1 C17_1 1.341(9) . ?
C16_1 C21_1 1.376(9) . ?
C17_1 H17_1 0.9500 . ?
C17_1 C18_1 1.396(10) . ?
C18_1 H18_1 0.9500 . ?
C18_1 C19_1 1.364(9) . ?
C19_1 C20_1 1.354(9) . ?
C19_1 C22_1 1.529(9) . ?
C20_1 H20_1 0.9500 . ?
C20_1 C21_1 1.397(9) . ?
C21_1 H21_1 0.9500 . ?
C22_1 H22A_1 0.9900 . ?
C22_1 H22B_1 0.9900 . ?
C24_1 C25_1 1.396(8) . ?
C24_1 C29_1 1.371(8) . ?
C25_1 C26_1 1.398(8) . ?
C26_1 C27_1 1.379(8) . ?
C26_1 C35_1 1.472(9) . ?
C27_1 H27_1 0.9500 . ?
C27_1 C28_1 1.378(8) . ?
C28_1 C29_1 1.402(8) . ?
C28_1 C53_1 1.530(9) . ?
C29_1 H29_1 0.9500 . ?
C30_1 C31_1 1.389(8) . ?
C30_1 C35_1 1.399(8) . ?
C31_1 C32_1 1.373(8) . ?
C32_1 H32_1 0.9500 . ?
C32_1 C33_1 1.414(9) . ?
C33_1 C34_1 1.381(9) . ?
C33_1 C57_1 1.524(8) . ?
C34_1 H34_1 0.9500 . ?
C34_1 C35_1 1.380(8) . ?
C37_1 H37A_1 0.9900 . ?
C37_1 H37B_1 0.9900 . ?
C37_1 C38_1 1.517(10) . ?
C38_1 C39_1 1.354(10) . ?
C38_1 C43_1 1.342(10) . ?
C39_1 H39_1 0.9500 . ?
C39_1 C40_1 1.389(10) . ?
C40_1 H40_1 0.9500 . ?
C40_1 C41_1 1.357(9) . ?
C41_1 C42_1 1.365(9) . ?
C41_1 C44_1 1.514(9) . ?
C42_1 H42_1 0.9500 . ?
C42_1 C43_1 1.389(10) . ?
C43_1 H43_1 0.9500 . ?
C44_1 H44A_1 0.9900 . ?
C44_1 H44B_1 0.9900 . ?
C45_1 C46_1 1.538(9) . ?
C45_1 C47_1 1.526(9) . ?
C45_1 C48_1 1.528(9) . ?
C46_1 H46A_1 0.9800 . ?
C46_1 H46B_1 0.9800 . ?
C46_1 H46C_1 0.9800 . ?
C47_1 H47A_1 0.9800 . ?
C47_1 H47B_1 0.9800 . ?
C47_1 H47C_1 0.9800 . ?
C48_1 H48A_1 0.9800 . ?
C48_1 H48B_1 0.9800 . ?
C48_1 H48C_1 0.9800 . ?
C49_1 C50_1 1.522(9) . ?
C49_1 C51_1 1.538(10) . ?
C49_1 C52_1 1.529(10) . ?
C50_1 H50A_1 0.9800 . ?
C50_1 H50B_1 0.9800 . ?
C50_1 H50C_1 0.9800 . ?
C51_1 H51A_1 0.9800 . ?
C51_1 H51B_1 0.9800 . ?
C51_1 H51C_1 0.9800 . ?
C52_1 H52A_1 0.9800 . ?
C52_1 H52B_1 0.9800 . ?
C52_1 H52C_1 0.9800 . ?
C53_1 C54_1 1.539(9) . ?
C53_1 C55_1 1.536(9) . ?
C53_1 C56_1 1.523(9) . ?
C54_1 H54A_1 0.9800 . ?
C54_1 H54B_1 0.9800 . ?
C54_1 H54C_1 0.9800 . ?
C55_1 H55A_1 0.9800 . ?
C55_1 H55B_1 0.9800 . ?
C55_1 H55C_1 0.9800 . ?
C56_1 H56A_1 0.9800 . ?
C56_1 H56B_1 0.9800 . ?
C56_1 H56C_1 0.9800 . ?
C57_1 C58_1 1.566(10) . ?
C57_1 C59_1 1.535(10) . ?
C57_1 C60_1 1.526(10) . ?
C57_1 C58A_1 1.515(11) . ?
C57_1 C59A_1 1.567(11) . ?
C57_1 C60A_1 1.514(11) . ?
C58_1 H58A_1 0.9800 . ?
C58_1 H58B_1 0.9800 . ?
C58_1 H58C_1 0.9800 . ?
C59_1 H59A_1 0.9800 . ?
C59_1 H59B_1 0.9800 . ?
C59_1 H59C_1 0.9800 . ?
C60_1 H60A_1 0.9800 . ?
C60_1 H60B_1 0.9800 . ?
C60_1 H60C_1 0.9800 . ?
C58A_1 H58D_1 0.9800 . ?
C58A_1 H58E_1 0.9800 . ?
C58A_1 H58F_1 0.9800 . ?
C59A_1 H59D_1 0.9800 . ?
C59A_1 H59E_1 0.9800 . ?
C59A_1 H59F_1 0.9800 . ?
C60A_1 H60D_1 0.9800 . ?
C60A_1 H60E_1 0.9800 . ?
C60A_1 H60F_1 0.9800 . ?
S1_15 O1_15 1.477(14) . ?
S1_15 C1_15 1.732(15) . ?
S1_15 C2_15 1.656(15) . ?
O1_15 S1A_15 1.460(13) . ?
C1_15 H1AA_15 0.9800 . ?
C1_15 H1AB_15 0.9800 . ?
C1_15 H1AC_15 0.9800 . ?
C1_15 H1BD_15 0.9800 . ?
C1_15 H1BE_15 0.9800 . ?
C1_15 H1BF_15 0.9800 . ?
C1_15 S1A_15 1.692(14) . ?
C2_15 H2AA_15 0.9800 . ?
C2_15 H2AB_15 0.9800 . ?
C2_15 H2AC_15 0.9800 . ?
C2_15 H2BD_15 0.9800 . ?
C2_15 H2BE_15 0.9800 . ?
C2_15 H2BF_15 0.9800 . ?
C2_15 S1A_15 1.698(14) . ?
N1_7 C1_7 1.517(10) . ?
N1_7 C5_7 1.527(10) . ?
N1_7 C9_7 1.527(10) . ?
N1_7 C13_7 1.579(10) . ?
C1_7 H1A_7 0.9900 . ?
C1_7 H1B_7 0.9900 . ?
C1_7 C2_7 1.535(12) . ?
C2_7 H2A_7 0.9900 . ?
C2_7 H2B_7 0.9900 . ?
C2_7 C3_7 1.476(12) . ?
C3_7 H3A_7 0.9900 . ?
C3_7 H3B_7 0.9900 . ?
C3_7 C4_7 1.435(12) . ?
C4_7 H4A_7 0.9800 . ?
C4_7 H4B_7 0.9800 . ?
C4_7 H4C_7 0.9800 . ?
C5_7 H5A_7 0.9900 . ?
C5_7 H5B_7 0.9900 . ?
C5_7 C6_7 1.462(12) . ?
C6_7 H6A_7 0.9900 . ?
C6_7 H6B_7 0.9900 . ?
C6_7 C7_7 1.519(12) . ?
C7_7 H7A_7 0.9900 . ?
C7_7 H7B_7 0.9900 . ?
C7_7 C8_7 1.447(12) . ?
C8_7 H8A_7 0.9800 . ?
C8_7 H8B_7 0.9800 . ?
C8_7 H8C_7 0.9800 . ?
C9_7 H9A_7 0.9900 . ?
C9_7 H9B_7 0.9900 . ?
C9_7 C10_7 1.480(12) . ?
C10_7 H10A_7 0.9900 . ?
C10_7 H10B_7 0.9900 . ?
C10_7 C11_7 1.497(12) . ?
C11_7 H11A_7 0.9900 . ?
C11_7 H11B_7 0.9900 . ?
C11_7 C12_7 1.456(13) . ?
C12_7 H12A_7 0.9800 . ?
C12_7 H12B_7 0.9800 . ?
C12_7 H12C_7 0.9800 . ?
C13_7 H13A_7 0.9900 . ?
C13_7 H13B_7 0.9900 . ?
C13_7 C14_7 1.398(8) . ?
C14_7 H14A_7 0.9900 . ?
C14_7 H14B_7 0.9900 . ?
C14_7 C15_7 1.531(12) . ?
C15_7 H15A_7 0.9900 . ?
C15_7 H15B_7 0.9900 . ?
C15_7 C16_7 1.343(13) . ?
C16_7 H16A_7 0.9800 . ?
C16_7 H16B_7 0.9800 . ?
C16_7 H16C_7 0.9800 . ?
S1_14 O1_14 1.431(11) . ?
S1_14 C1_14 1.772(12) . ?
S1_14 C2_14 1.649(12) . ?
O1_14 S1A_14 1.485(11) . ?
C1_14 H1AA_14 0.9800 . ?
C1_14 H1AB_14 0.9800 . ?
C1_14 H1AC_14 0.9800 . ?
C1_14 H1BD_14 0.9800 . ?
C1_14 H1BE_14 0.9800 . ?
C1_14 H1BF_14 0.9800 . ?
C1_14 S1A_14 1.676(12) . ?
C2_14 H2AA_14 0.9800 . ?
C2_14 H2AB_14 0.9800 . ?
C2_14 H2AC_14 0.9800 . ?
C2_14 H2BD_14 0.9800 . ?
C2_14 H2BE_14 0.9800 . ?
C2_14 H2BF_14 0.9800 . ?
C2_14 S1A_14 1.676(13) . ?

loop_
_geom_hbond_atom_site_label_D
_geom_hbond_atom_site_label_H
_geom_hbond_atom_site_label_A
_geom_hbond_distance_DH
_geom_hbond_distance_HA
_geom_hbond_distance_DA
_geom_hbond_angle_DHA
_geom_hbond_site_symmetry_A
_geom_hbond_publ_flag
N1_2 H1_2 O1_3 0.86 2.35 2.972(10) 129.9 . yes
N2_2 H2_2 O1_3 0.88 2.31 3.102(9) 150.1 . yes
N2_2 H2_2 O2_3 0.88 2.43 3.225(10) 150.0 . yes
N3_2 H3_2 O2_3 0.88 1.85 2.725(9) 174.4 . yes
N4_2 H4_2 O3_3 0.88 2.49 3.243(10) 143.2 . yes
N5_2 H5_2 O3_3 0.88 2.09 2.910(11) 154.5 . yes
N6_2 H6_2 O4_4 0.88 1.97 2.809(10) 157.8 . yes
N7_2 H7_2 O4_4 0.88 2.17 2.967(9) 150.5 . yes
N8_2 H8_2 O2_4 0.88 1.93 2.799(9) 168.8 . yes
N9_2 H9_2 O1_4 0.88 2.76 3.361(9) 126.3 . yes
N9_2 H9_2 O2_4 0.88 2.18 3.059(9) 176.5 . yes
N10_2 H10_2 O1_4 0.88 2.02 2.828(9) 151.9 . yes
N1_1 H1_1 O1_3 0.88 1.95 2.804(10) 161.9 . yes
N2_1 H2_1 O1_3 0.88 2.87 3.534(9) 133.8 . yes
N2_1 H2_1 O4_3 0.88 2.68 3.368(11) 135.8 . yes
N3_1 H3_1 O4_3 0.88 1.86 2.726(9) 168.8 . yes
N4_1 H4_1 O4_3 0.88 2.38 3.246(10) 170.2 . yes
N5_1 H5_1 O3_3 0.88 2.09 2.911(9) 154.3 . yes
N6_1 H6_1 O4_4 0.88 2.20 2.976(9) 147.4 . yes
N7_1 H7_1 O3_4 0.88 2.88 3.487(10) 127.4 . yes
N7_1 H7_1 O4_4 0.88 1.96 2.818(9) 164.3 . yes
N8_1 H8_1 O3_4 0.88 1.95 2.831(9) 174.2 . yes
N9_1 H9_1 O1_4 0.88 2.23 3.039(9) 152.3 . yes
N10_1 H10_1 O1_4 0.88 2.06 2.900(10) 159.5 . yes

loop_
_geom_torsion_atom_site_label_1
_geom_torsion_atom_site_label_2
_geom_torsion_atom_site_label_3
_geom_torsion_atom_site_label_4
_geom_torsion
_geom_torsion_site_symmetry_1
_geom_torsion_site_symmetry_2
_geom_torsion_site_symmetry_3
_geom_torsion_site_symmetry_4
_geom_torsion_publ_flag
O1_3 C1_3 C2_3 C3_3 88.8(10) . . . . ?
O2_3 C1_3 C2_3 C3_3 -92.6(10) . . . . ?
C1_3 C2_3 C3_3 O3_3 89.2(10) . . . . ?
C1_3 C2_3 C3_3 O4_3 -93.9(10) . . . . ?
O1_4 C1_4 C2_4 C3_4 -80.7(10) . . . . ?
O2_4 C1_4 C2_4 C3_4 100.3(10) . . . . ?
C1_4 C2_4 C3_4 O3_4 92.9(10) . . . . ?
C1_4 C2_4 C3_4 O4_4 -81.4(10) . . . . ?
N1_5 C1_5 C2_5 C3_5 -168.1(9) . . . . ?
N1_5 C5_5 C6_5 C7_5 173.0(10) . . . . ?
N1_5 C9_5 C10_5 C11_5 -173.7(9) . . . . ?
N1_5 C13_5 C14_5 C15_5 166.2(9) . . . . ?
C1_5 N1_5 C5_5 C6_5 178.1(10) . . . . ?
C1_5 N1_5 C9_5 C10_5 67.8(11) . . . . ?
C1_5 N1_5 C13_5 C14_5 -63.0(11) . . . . ?
C1_5 C2_5 C3_5 C4_5 -173.6(10) . . . . ?
C5_5 N1_5 C1_5 C2_5 -165.4(9) . . . . ?
C5_5 N1_5 C9_5 C10_5 -49.8(12) . . . . ?
C5_5 N1_5 C13_5 C14_5 55.5(11) . . . . ?
C5_5 C6_5 C7_5 C8_5 179.6(13) . . . . ?
C9_5 N1_5 C1_5 C2_5 75.1(10) . . . . ?
C9_5 N1_5 C5_5 C6_5 -62.8(12) . . . . ?
C9_5 N1_5 C13_5 C14_5 177.1(9) . . . . ?
C9_5 C10_5 C11_5 C12_5 -176.9(12) . . . . ?
C13_5 N1_5 C1_5 C2_5 -44.4(11) . . . . ?
C13_5 N1_5 C5_5 C6_5 58.0(12) . . . . ?
C13_5 N1_5 C9_5 C10_5 -172.1(9) . . . . ?
C13_5 C14_5 C15_5 C16_5 73.0(14) . . . . ?
N1_6 C1_6 C2_6 C3_6 177.6(8) . . . . ?
N1_6 C5_6 C6_6 C7_6 -166.4(8) . . . . ?
N1_6 C9_6 C10_6 C11_6 154.9(11) . . . . ?
N1_6 C13_6 C14_6 C15_6 178.4(11) . . . . ?
C1_6 N1_6 C5_6 C6_6 70.7(10) . . . . ?
C1_6 N1_6 C9_6 C10_6 174.6(11) . . . . ?
C1_6 N1_6 C13_6 C14_6 -55.7(12) . . . . ?
C1_6 C2_6 C3_6 C4_6 -63.2(13) . . . . ?
C5_6 N1_6 C1_6 C2_6 64.6(11) . . . . ?
C5_6 N1_6 C9_6 C10_6 -65.7(13) . . . . ?
C5_6 N1_6 C13_6 C14_6 -176.3(10) . . . . ?
C5_6 C6_6 C7_6 C8_6 81.5(11) . . . . ?
C9_6 N1_6 C1_6 C2_6 -175.5(9) . . . . ?
C9_6 N1_6 C5_6 C6_6 -47.3(11) . . . . ?
C9_6 N1_6 C13_6 C14_6 61.9(12) . . . . ?
C9_6 C10_6 C11_6 C12_6 165.0(13) . . . . ?
C13_6 N1_6 C1_6 C2_6 -55.8(11) . . . . ?
C13_6 N1_6 C5_6 C6_6 -169.1(8) . . . . ?
C13_6 N1_6 C9_6 C10_6 55.7(13) . . . . ?
C13_6 C14_6 C15_6 C16_6 -175.8(12) . . . . ?
N1_9 C1_9 C2_9 C3_9 -170(2) . . . . ?
N1_9 C5_9 C6_9 C7_9 -139(2) . . . . ?
N1_9 C9_9 C10_9 C11_9 -167(2) . . . . ?
N1_9 C13_9 C14_9 C15_9 166.9(16) . . . . ?
C1_9 N1_9 C5_9 C6_9 78(2) . . . . ?
C1_9 N1_9 C9_9 C10_9 -180(2) . . . . ?
C1_9 N1_9 C13_9 C14_9 -73(2) . . . . ?
C1_9 C2_9 C3_9 C4_9 -162(3) . . . . ?
C5_9 N1_9 C1_9 C2_9 61(2) . . . . ?
C5_9 N1_9 C9_9 C10_9 -63(3) . . . . ?
C5_9 N1_9 C13_9 C14_9 167.3(18) . . . . ?
C5_9 C6_9 C7_9 C8_9 -164(3) . . . . ?
C9_9 N1_9 C1_9 C2_9 177(2) . . . . ?
C9_9 N1_9 C5_9 C6_9 -40(2) . . . . ?
C9_9 N1_9 C13_9 C14_9 49(2) . . . . ?
C9_9 C10_9 C11_9 C12_9 -175(3) . . . . ?
C13_9 N1_9 C1_9 C2_9 -61(2) . . . . ?
C13_9 N1_9 C5_9 C6_9 -159.9(18) . . . . ?
C13_9 N1_9 C9_9 C10_9 58(3) . . . . ?
C13_9 C14_9 C15_9 C16_9 -174.4(19) . . . . ?
N2_2 C2_2 C3_2 N3_2 -2.4(15) . . . . ?
N2_2 C2_2 C3_2 C4_2 175.4(8) . . . . ?
N2_2 C2_2 C7_2 C6_2 -175.2(9) . . . . ?
N3_2 C3_2 C4_2 C5_2 179.1(8) . . . . ?
N3_2 C3_2 C4_2 C13_2 -0.5(10) . . . . ?
N3_2 C8_2 C9_2 N4_2 -0.1(15) . . . . ?
N3_2 C8_2 C9_2 C10_2 174.7(9) . . . . ?
N3_2 C8_2 C13_2 C4_2 -0.1(10) . . . . ?
N3_2 C8_2 C13_2 C12_2 -176.4(8) . . . . ?
N4_2 C9_2 C10_2 C11_2 176.4(9) . . . . ?
N5_2 C15_2 C16_2 C17_2 -114.0(11) . . . . ?
N5_2 C15_2 C16_2 C21_2 65.2(13) . . . . ?
N7_2 C24_2 C25_2 N8_2 1.6(16) . . . . ?
N7_2 C24_2 C25_2 C26_2 -177.1(9) . . . . ?
N7_2 C24_2 C29_2 C28_2 -178.1(10) . . . . ?
N8_2 C25_2 C26_2 C27_2 177.5(9) . . . . ?
N8_2 C25_2 C26_2 C35_2 1.5(11) . . . . ?
N8_2 C30_2 C31_2 N9_2 -1.4(16) . . . . ?
N8_2 C30_2 C31_2 C32_2 174.8(10) . . . . ?
N8_2 C30_2 C35_2 C26_2 0.0(10) . . . . ?
N8_2 C30_2 C35_2 C34_2 -178.9(8) . . . . ?
N9_2 C31_2 C32_2 C33_2 177.3(10) . . . . ?
N10_2 C37_2 C38_2 C39_2 26.6(13) . . . . ?
N10_2 C37_2 C38_2 C43_2 -158.5(9) . . . . ?
C1_2 N1_2 C44_2 C41_2 -171.6(9) . . . . ?
C1_2 N2_2 C2_2 C3_2 156.6(10) . . . . ?
C1_2 N2_2 C2_2 C7_2 -28.5(16) . . . . ?
C2_2 N2_2 C1_2 S1_2 -8.9(15) . . . . ?
C2_2 N2_2 C1_2 N1_2 173.4(9) . . . . ?
C2_2 C3_2 C4_2 C5_2 0.9(14) . . . . ?
C2_2 C3_2 C4_2 C13_2 -178.7(9) . . . . ?
C3_2 N3_2 C8_2 C9_2 -177.9(10) . . . . ?
C3_2 N3_2 C8_2 C13_2 -0.2(10) . . . . ?
C3_2 C2_2 C7_2 C6_2 -0.4(14) . . . . ?
C3_2 C4_2 C5_2 C6_2 -1.7(14) . . . . ?
C3_2 C4_2 C13_2 C8_2 0.4(10) . . . . ?
C3_2 C4_2 C13_2 C12_2 175.9(10) . . . . ?
C4_2 C5_2 C6_2 C7_2 1.4(13) . . . . ?
C4_2 C5_2 C6_2 C45_2 -176.9(8) . . . . ?
C5_2 C4_2 C13_2 C8_2 -179.1(11) . . . . ?
C5_2 C4_2 C13_2 C12_2 -3.6(19) . . . . ?
C5_2 C6_2 C7_2 C2_2 -0.4(14) . . . . ?
C5_2 C6_2 C45_2 C46_2 -124.8(9) . . . . ?
C5_2 C6_2 C45_2 C47_2 115.7(9) . . . . ?
C5_2 C6_2 C45_2 C48_2 -4.4(12) . . . . ?
C7_2 C2_2 C3_2 N3_2 -177.7(9) . . . . ?
C7_2 C2_2 C3_2 C4_2 0.1(14) . . . . ?
C7_2 C6_2 C45_2 C46_2 56.9(11) . . . . ?
C7_2 C6_2 C45_2 C47_2 -62.6(10) . . . . ?
C7_2 C6_2 C45_2 C48_2 177.3(8) . . . . ?
C8_2 N3_2 C3_2 C2_2 178.4(9) . . . . ?
C8_2 N3_2 C3_2 C4_2 0.5(10) . . . . ?
C8_2 C9_2 C10_2 C11_2 1.8(15) . . . . ?
C9_2 N4_2 C14_2 S2_2 -6.3(13) . . . . ?
C9_2 N4_2 C14_2 N5_2 171.7(7) . . . . ?
C9_2 C8_2 C13_2 C4_2 177.8(8) . . . . ?
C9_2 C8_2 C13_2 C12_2 1.5(14) . . . . ?
C9_2 C10_2 C11_2 C12_2 0.5(15) . . . . ?
C9_2 C10_2 C11_2 C49_2 -175.0(9) . . . . ?
C10_2 C11_2 C12_2 C13_2 -1.7(14) . . . . ?
C10_2 C11_2 C49_2 C50_2 -172.0(9) . . . . ?
C10_2 C11_2 C49_2 C51_2 66.8(11) . . . . ?
C10_2 C11_2 C49_2 C52_2 -51.7(12) . . . . ?
C11_2 C12_2 C13_2 C4_2 -174.2(10) . . . . ?
C11_2 C12_2 C13_2 C8_2 0.8(14) . . . . ?
C12_2 C11_2 C49_2 C50_2 12.8(13) . . . . ?
C12_2 C11_2 C49_2 C51_2 -108.3(11) . . . . ?
C12_2 C11_2 C49_2 C52_2 133.2(10) . . . . ?
C13_2 C4_2 C5_2 C6_2 177.7(10) . . . . ?
C13_2 C8_2 C9_2 N4_2 -177.6(8) . . . . ?
C13_2 C8_2 C9_2 C10_2 -2.8(14) . . . . ?
C14_2 N4_2 C9_2 C8_2 -87.7(11) . . . . ?
C14_2 N4_2 C9_2 C10_2 97.7(11) . . . . ?
C14_2 N5_2 C15_2 C16_2 -151.5(9) . . . . ?
C15_2 N5_2 C14_2 S2_2 9.1(14) . . . . ?
C15_2 N5_2 C14_2 N4_2 -168.8(9) . . . . ?
C15_2 C16_2 C17_2 C18_2 -178.7(10) . . . . ?
C15_2 C16_2 C21_2 C20_2 179.0(10) . . . . ?
C16_2 C17_2 C18_2 C19_2 -1.0(17) . . . . ?
C17_2 C16_2 C21_2 C20_2 -1.8(16) . . . . ?
C17_2 C18_2 C19_2 C20_2 -0.5(16) . . . . ?
C17_2 C18_2 C19_2 C22_2 -178.6(10) . . . . ?
C18_2 C19_2 C20_2 C21_2 0.7(16) . . . . ?
C18_2 C19_2 C22_2 N6_2 -12.0(14) . . . . ?
C19_2 C20_2 C21_2 C16_2 0.4(16) . . . . ?
C20_2 C19_2 C22_2 N6_2 170.0(9) . . . . ?
C21_2 C16_2 C17_2 C18_2 2.1(16) . . . . ?
C22_2 N6_2 C23_2 S3_2 -14.3(12) . . . . ?
C22_2 N6_2 C23_2 N7_2 164.3(7) . . . . ?
C22_2 C19_2 C20_2 C21_2 178.9(9) . . . . ?
C23_2 N6_2 C22_2 C19_2 -84.0(11) . . . . ?
C23_2 N7_2 C24_2 C25_2 122.3(10) . . . . ?
C23_2 N7_2 C24_2 C29_2 -58.5(15) . . . . ?
C24_2 N7_2 C23_2 S3_2 0.2(13) . . . . ?
C24_2 N7_2 C23_2 N6_2 -178.3(8) . . . . ?
C24_2 C25_2 C26_2 C27_2 -3.5(15) . . . . ?
C24_2 C25_2 C26_2 C35_2 -179.5(9) . . . . ?
C25_2 N8_2 C30_2 C31_2 -172.3(10) . . . . ?
C25_2 N8_2 C30_2 C35_2 0.9(10) . . . . ?
C25_2 C24_2 C29_2 C28_2 1.1(18) . . . . ?
C25_2 C26_2 C27_2 C28_2 -1.6(16) . . . . ?
C25_2 C26_2 C35_2 C30_2 -0.9(10) . . . . ?
C25_2 C26_2 C35_2 C34_2 177.9(10) . . . . ?
C26_2 C27_2 C28_2 C29_2 6.1(17) . . . . ?
C26_2 C27_2 C28_2 C53_2 -178.4(10) . . . . ?
C27_2 C26_2 C35_2 C30_2 -176.2(11) . . . . ?
C27_2 C26_2 C35_2 C34_2 3(2) . . . . ?
C27_2 C28_2 C29_2 C24_2 -6.0(18) . . . . ?
C27_2 C28_2 C53_2 C54_2 51.7(14) . . . . ?
C27_2 C28_2 C53_2 C55_2 171.4(11) . . . . ?
C27_2 C28_2 C53_2 C56_2 -65.8(13) . . . . ?
C29_2 C24_2 C25_2 N8_2 -177.6(10) . . . . ?
C29_2 C24_2 C25_2 C26_2 3.7(15) . . . . ?
C29_2 C28_2 C53_2 C54_2 -132.9(12) . . . . ?
C29_2 C28_2 C53_2 C55_2 -13.3(15) . . . . ?
C29_2 C28_2 C53_2 C56_2 109.5(12) . . . . ?
C30_2 N8_2 C25_2 C24_2 179.6(10) . . . . ?
C30_2 N8_2 C25_2 C26_2 -1.5(10) . . . . ?
C30_2 C31_2 C32_2 C33_2 1.3(17) . . . . ?
C31_2 N9_2 C36_2 S4_2 19.9(15) . . . . ?
C31_2 N9_2 C36_2 N10_2 -163.0(9) . . . . ?
C31_2 C30_2 C35_2 C26_2 173.9(9) . . . . ?
C31_2 C30_2 C35_2 C34_2 -5.0(15) . . . . ?
C31_2 C32_2 C33_2 C34_2 -2.3(18) . . . . ?
C31_2 C32_2 C33_2 C57_2 -178.1(11) . . . . ?
C32_2 C33_2 C34_2 C35_2 -0.3(16) . . . . ?
C32_2 C33_2 C57_2 C58_2 70.7(13) . . . . ?
C32_2 C33_2 C57_2 C59_2 -48.1(13) . . . . ?
C32_2 C33_2 C57_2 C60_2 -168.7(11) . . . . ?
C33_2 C34_2 C35_2 C26_2 -174.7(10) . . . . ?
C33_2 C34_2 C35_2 C30_2 3.9(15) . . . . ?
C34_2 C33_2 C57_2 C58_2 -104.7(12) . . . . ?
C34_2 C33_2 C57_2 C59_2 136.5(11) . . . . ?
C34_2 C33_2 C57_2 C60_2 15.9(15) . . . . ?
C35_2 C26_2 C27_2 C28_2 173.1(11) . . . . ?
C35_2 C30_2 C31_2 N9_2 -174.0(9) . . . . ?
C35_2 C30_2 C31_2 C32_2 2.3(15) . . . . ?
C36_2 N9_2 C31_2 C30_2 174.9(9) . . . . ?
C36_2 N9_2 C31_2 C32_2 -1.1(18) . . . . ?
C36_2 N10_2 C37_2 C38_2 83.0(11) . . . . ?
C37_2 N10_2 C36_2 S4_2 -2.7(12) . . . . ?
C37_2 N10_2 C36_2 N9_2 180.0(7) . . . . ?
C37_2 C38_2 C39_2 C40_2 176.6(9) . . . . ?
C37_2 C38_2 C43_2 C42_2 -176.6(9) . . . . ?
C38_2 C39_2 C40_2 C41_2 0.8(16) . . . . ?
C39_2 C38_2 C43_2 C42_2 -1.5(14) . . . . ?
C39_2 C40_2 C41_2 C42_2 -3.1(15) . . . . ?
C39_2 C40_2 C41_2 C44_2 179.4(10) . . . . ?
C40_2 C41_2 C42_2 C43_2 3.1(15) . . . . ?
C40_2 C41_2 C44_2 N1_2 40.2(14) . . . . ?
C41_2 C42_2 C43_2 C38_2 -0.9(15) . . . . ?
C42_2 C41_2 C44_2 N1_2 -137.2(10) . . . . ?
C43_2 C38_2 C39_2 C40_2 1.5(15) . . . . ?
C44_2 N1_2 C1_2 S1_2 1.0(14) . . . . ?
C44_2 N1_2 C1_2 N2_2 178.8(9) . . . . ?
C44_2 C41_2 C42_2 C43_2 -179.3(9) . . . . ?
C45_2 C6_2 C7_2 C2_2 178.0(9) . . . . ?
C49_2 C11_2 C12_2 C13_2 173.5(9) . . . . ?
C53_2 C28_2 C29_2 C24_2 178.5(11) . . . . ?
C57_2 C33_2 C34_2 C35_2 175.2(10) . . . . ?
N1_8 C1_8 C2_8 C3_8 175.4(14) . . . . ?
N1_8 C5_8 C6_8 C7_8 -175.0(17) . . . . ?
N1_8 C9_8 C10_8 C11_8 -94(2) . . . . ?
N1_8 C13_8 C14_8 C15_8 -179.7(16) . . . . ?
C1_8 N1_8 C5_8 C6_8 60.2(19) . . . . ?
C1_8 N1_8 C9_8 C10_8 -166.8(14) . . . . ?
C1_8 N1_8 C13_8 C14_8 61(2) . . . . ?
C1_8 C2_8 C3_8 C4_8 -176.3(17) . . . . ?
C5_8 N1_8 C1_8 C2_8 170.2(10) . . . . ?
C5_8 N1_8 C9_8 C10_8 -48.7(17) . . . . ?
C5_8 N1_8 C13_8 C14_8 -56(2) . . . . ?
C5_8 C6_8 C7_8 C8_8 -164(2) . . . . ?
C9_8 N1_8 C1_8 C2_8 -69.7(13) . . . . ?
C9_8 N1_8 C5_8 C6_8 -59.3(19) . . . . ?
C9_8 N1_8 C13_8 C14_8 -177.4(18) . . . . ?
C9_8 C10_8 C11_8 C12_8 -155(2) . . . . ?
C13_8 N1_8 C1_8 C2_8 52.9(12) . . . . ?
C13_8 N1_8 C5_8 C6_8 178.1(17) . . . . ?
C13_8 N1_8 C9_8 C10_8 71.9(17) . . . . ?
C13_8 C14_8 C15_8 C16_8 60(3) . . . . ?
N2_1 C2_1 C3_1 N3_1 3.1(14) . . . . ?
N2_1 C2_1 C3_1 C4_1 -176.4(8) . . . . ?
N2_1 C2_1 C7_1 C6_1 178.1(8) . . . . ?
N3_1 C3_1 C4_1 C5_1 177.9(8) . . . . ?
N3_1 C3_1 C4_1 C13_1 -1.0(10) . . . . ?
N3_1 C8_1 C9_1 N4_1 1.9(14) . . . . ?
N3_1 C8_1 C9_1 C10_1 -178.2(8) . . . . ?
N3_1 C8_1 C13_1 C4_1 0.8(9) . . . . ?
N3_1 C8_1 C13_1 C12_1 179.9(7) . . . . ?
N4_1 C9_1 C10_1 C11_1 179.7(8) . . . . ?
N5_1 C15_1 C16_1 C17_1 -28.5(13) . . . . ?
N5_1 C15_1 C16_1 C21_1 156.8(8) . . . . ?
N7_1 C24_1 C25_1 N8_1 2.1(13) . . . . ?
N7_1 C24_1 C25_1 C26_1 -175.7(8) . . . . ?
N7_1 C24_1 C29_1 C28_1 176.9(8) . . . . ?
N8_1 C25_1 C26_1 C27_1 -179.5(8) . . . . ?
N8_1 C25_1 C26_1 C35_1 1.2(9) . . . . ?
N8_1 C30_1 C31_1 N9_1 -3.4(14) . . . . ?
N8_1 C30_1 C31_1 C32_1 179.5(9) . . . . ?
N8_1 C30_1 C35_1 C26_1 1.8(9) . . . . ?
N8_1 C30_1 C35_1 C34_1 178.5(8) . . . . ?
N9_1 C31_1 C32_1 C33_1 -175.8(8) . . . . ?
N10_1 C37_1 C38_1 C39_1 70.4(15) . . . . ?
N10_1 C37_1 C38_1 C43_1 -111.1(13) . . . . ?
C1_1 N1_1 C44_1 C41_1 79.3(10) . . . . ?
C1_1 N2_1 C2_1 C3_1 -142.4(9) . . . . ?
C1_1 N2_1 C2_1 C7_1 40.2(14) . . . . ?
C2_1 N2_1 C1_1 S1_1 1.4(13) . . . . ?
C2_1 N2_1 C1_1 N1_1 178.7(8) . . . . ?
C2_1 C3_1 C4_1 C5_1 -2.5(13) . . . . ?
C2_1 C3_1 C4_1 C13_1 178.6(8) . . . . ?
C3_1 N3_1 C8_1 C9_1 175.5(9) . . . . ?
C3_1 N3_1 C8_1 C13_1 -1.4(9) . . . . ?
C3_1 C2_1 C7_1 C6_1 0.7(13) . . . . ?
C3_1 C4_1 C5_1 C6_1 1.9(13) . . . . ?
C3_1 C4_1 C13_1 C8_1 0.1(9) . . . . ?
C3_1 C4_1 C13_1 C12_1 -178.8(9) . . . . ?
C4_1 C5_1 C6_1 C7_1 -0.1(12) . . . . ?
C4_1 C5_1 C6_1 C45_1 179.9(8) . . . . ?
C5_1 C4_1 C13_1 C8_1 -178.6(9) . . . . ?
C5_1 C4_1 C13_1 C12_1 2.5(17) . . . . ?
C5_1 C6_1 C7_1 C2_1 -1.3(13) . . . . ?
C5_1 C6_1 C45_1 C46_1 -115.4(9) . . . . ?
C5_1 C6_1 C45_1 C47_1 4.6(11) . . . . ?
C5_1 C6_1 C45_1 C48_1 123.4(9) . . . . ?
C7_1 C2_1 C3_1 N3_1 -179.3(8) . . . . ?
C7_1 C2_1 C3_1 C4_1 1.2(13) . . . . ?
C7_1 C6_1 C45_1 C46_1 64.5(9) . . . . ?
C7_1 C6_1 C45_1 C47_1 -175.5(8) . . . . ?
C7_1 C6_1 C45_1 C48_1 -56.7(10) . . . . ?
C8_1 N3_1 C3_1 C2_1 -178.1(9) . . . . ?
C8_1 N3_1 C3_1 C4_1 1.4(10) . . . . ?
C8_1 C9_1 C10_1 C11_1 -0.2(13) . . . . ?
C9_1 N4_1 C14_1 S2_1 -11.7(14) . . . . ?
C9_1 N4_1 C14_1 N5_1 171.7(9) . . . . ?
C9_1 C8_1 C13_1 C4_1 -176.4(8) . . . . ?
C9_1 C8_1 C13_1 C12_1 2.7(13) . . . . ?
C9_1 C10_1 C11_1 C12_1 1.0(14) . . . . ?
C9_1 C10_1 C11_1 C49_1 179.1(8) . . . . ?
C10_1 C11_1 C12_1 C13_1 0.1(13) . . . . ?
C10_1 C11_1 C49_1 C50_1 177.6(9) . . . . ?
C10_1 C11_1 C49_1 C51_1 -62.7(10) . . . . ?
C10_1 C11_1 C49_1 C52_1 57.5(10) . . . . ?
C11_1 C12_1 C13_1 C4_1 177.0(9) . . . . ?
C11_1 C12_1 C13_1 C8_1 -1.9(13) . . . . ?
C12_1 C11_1 C49_1 C50_1 -4.4(13) . . . . ?
C12_1 C11_1 C49_1 C51_1 115.3(10) . . . . ?
C12_1 C11_1 C49_1 C52_1 -124.5(9) . . . . ?
C13_1 C4_1 C5_1 C6_1 -179.6(9) . . . . ?
C13_1 C8_1 C9_1 N4_1 178.5(8) . . . . ?
C13_1 C8_1 C9_1 C10_1 -1.6(13) . . . . ?
C14_1 N4_1 C9_1 C8_1 167.1(9) . . . . ?
C14_1 N4_1 C9_1 C10_1 -12.8(16) . . . . ?
C14_1 N5_1 C15_1 C16_1 -83.0(10) . . . . ?
C15_1 N5_1 C14_1 S2_1 7.0(12) . . . . ?
C15_1 N5_1 C14_1 N4_1 -176.3(7) . . . . ?
C15_1 C16_1 C17_1 C18_1 -178.4(10) . . . . ?
C15_1 C16_1 C21_1 C20_1 176.2(8) . . . . ?
C16_1 C17_1 C18_1 C19_1 3.3(17) . . . . ?
C17_1 C16_1 C21_1 C20_1 1.2(14) . . . . ?
C17_1 C18_1 C19_1 C20_1 -0.2(15) . . . . ?
C17_1 C18_1 C19_1 C22_1 178.3(9) . . . . ?
C18_1 C19_1 C20_1 C21_1 -2.2(15) . . . . ?
C18_1 C19_1 C22_1 N6_1 -58.1(12) . . . . ?
C19_1 C20_1 C21_1 C16_1 1.7(14) . . . . ?
C20_1 C19_1 C22_1 N6_1 120.3(10) . . . . ?
C21_1 C16_1 C17_1 C18_1 -3.7(16) . . . . ?
C22_1 N6_1 C23_1 S3_1 6.0(13) . . . . ?
C22_1 N6_1 C23_1 N7_1 -173.6(8) . . . . ?
C22_1 C19_1 C20_1 C21_1 179.3(8) . . . . ?
C23_1 N6_1 C22_1 C19_1 178.7(8) . . . . ?
C23_1 N7_1 C24_1 C25_1 -140.5(9) . . . . ?
C23_1 N7_1 C24_1 C29_1 42.3(15) . . . . ?
C24_1 N7_1 C23_1 S3_1 2.6(14) . . . . ?
C24_1 N7_1 C23_1 N6_1 -177.8(8) . . . . ?
C24_1 C25_1 C26_1 C27_1 -1.4(13) . . . . ?
C24_1 C25_1 C26_1 C35_1 179.4(8) . . . . ?
C25_1 N8_1 C30_1 C31_1 178.5(9) . . . . ?
C25_1 N8_1 C30_1 C35_1 -1.1(9) . . . . ?
C25_1 C24_1 C29_1 C28_1 -0.2(13) . . . . ?
C25_1 C26_1 C27_1 C28_1 -0.5(13) . . . . ?
C25_1 C26_1 C35_1 C30_1 -1.8(9) . . . . ?
C25_1 C26_1 C35_1 C34_1 -177.7(10) . . . . ?
C26_1 C27_1 C28_1 C29_1 2.0(13) . . . . ?
C26_1 C27_1 C28_1 C53_1 -179.4(8) . . . . ?
C27_1 C26_1 C35_1 C30_1 179.1(9) . . . . ?
C27_1 C26_1 C35_1 C34_1 3.2(17) . . . . ?
C27_1 C28_1 C29_1 C24_1 -1.6(13) . . . . ?
C27_1 C28_1 C53_1 C54_1 61.2(10) . . . . ?
C27_1 C28_1 C53_1 C55_1 -57.5(10) . . . . ?
C27_1 C28_1 C53_1 C56_1 -177.4(8) . . . . ?
C29_1 C24_1 C25_1 N8_1 179.4(8) . . . . ?
C29_1 C24_1 C25_1 C26_1 1.7(13) . . . . ?
C29_1 C28_1 C53_1 C54_1 -120.2(9) . . . . ?
C29_1 C28_1 C53_1 C55_1 121.1(9) . . . . ?
C29_1 C28_1 C53_1 C56_1 1.1(11) . . . . ?
C30_1 N8_1 C25_1 C24_1 -178.1(9) . . . . ?
C30_1 N8_1 C25_1 C26_1 -0.1(9) . . . . ?
C30_1 C31_1 C32_1 C33_1 1.1(14) . . . . ?
C31_1 N9_1 C36_1 S4_1 -3.8(13) . . . . ?
C31_1 N9_1 C36_1 N10_1 177.6(8) . . . . ?
C31_1 C30_1 C35_1 C26_1 -177.8(8) . . . . ?
C31_1 C30_1 C35_1 C34_1 -1.2(13) . . . . ?
C31_1 C32_1 C33_1 C34_1 0.8(14) . . . . ?
C31_1 C32_1 C33_1 C57_1 177.7(8) . . . . ?
C32_1 C33_1 C34_1 C35_1 -2.9(14) . . . . ?
C32_1 C33_1 C57_1 C58_1 -117.8(11) . . . . ?
C32_1 C33_1 C57_1 C59_1 125.3(11) . . . . ?
C32_1 C33_1 C57_1 C60_1 1.1(13) . . . . ?
C32_1 C33_1 C57_1 C58A_1 177.1(12) . . . . ?
C32_1 C33_1 C57_1 C59A_1 59.2(13) . . . . ?
C32_1 C33_1 C57_1 C60A_1 -58.6(13) . . . . ?
C33_1 C34_1 C35_1 C26_1 178.6(9) . . . . ?
C33_1 C34_1 C35_1 C30_1 3.2(13) . . . . ?
C34_1 C33_1 C57_1 C58_1 59.0(12) . . . . ?
C34_1 C33_1 C57_1 C59_1 -57.9(12) . . . . ?
C34_1 C33_1 C57_1 C60_1 177.9(10) . . . . ?
C34_1 C33_1 C57_1 C58A_1 -6.1(14) . . . . ?
C34_1 C33_1 C57_1 C59A_1 -124.0(12) . . . . ?
C34_1 C33_1 C57_1 C60A_1 118.2(13) . . . . ?
C35_1 C26_1 C27_1 C28_1 178.5(9) . . . . ?
C35_1 C30_1 C31_1 N9_1 176.1(8) . . . . ?
C35_1 C30_1 C31_1 C32_1 -0.9(13) . . . . ?
C36_1 N9_1 C31_1 C30_1 111.7(10) . . . . ?
C36_1 N9_1 C31_1 C32_1 -71.3(12) . . . . ?
C36_1 N10_1 C37_1 C38_1 163.6(9) . . . . ?
C37_1 N10_1 C36_1 S4_1 -0.2(15) . . . . ?
C37_1 N10_1 C36_1 N9_1 178.4(9) . . . . ?
C37_1 C38_1 C39_1 C40_1 -179.3(12) . . . . ?
C37_1 C38_1 C43_1 C42_1 178.1(12) . . . . ?
C38_1 C39_1 C40_1 C41_1 0(2) . . . . ?
C39_1 C38_1 C43_1 C42_1 -3(2) . . . . ?
C39_1 C40_1 C41_1 C42_1 -1(2) . . . . ?
C39_1 C40_1 C41_1 C44_1 178.7(12) . . . . ?
C40_1 C41_1 C42_1 C43_1 -0.2(19) . . . . ?
C40_1 C41_1 C44_1 N1_1 39.1(15) . . . . ?
C41_1 C42_1 C43_1 C38_1 2(2) . . . . ?
C42_1 C41_1 C44_1 N1_1 -141.2(10) . . . . ?
C43_1 C38_1 C39_1 C40_1 2(2) . . . . ?
C44_1 N1_1 C1_1 S1_1 9.4(12) . . . . ?
C44_1 N1_1 C1_1 N2_1 -167.9(7) . . . . ?
C44_1 C41_1 C42_1 C43_1 -179.9(11) . . . . ?
C45_1 C6_1 C7_1 C2_1 178.8(8) . . . . ?
C49_1 C11_1 C12_1 C13_1 -178.0(8) . . . . ?
C53_1 C28_1 C29_1 C24_1 179.8(8) . . . . ?
C57_1 C33_1 C34_1 C35_1 -179.8(8) . . . . ?
N1_7 C1_7 C2_7 C3_7 163.2(13) . . . . ?
N1_7 C5_7 C6_7 C7_7 165.8(12) . . . . ?
N1_7 C9_7 C10_7 C11_7 142.8(13) . . . . ?
N1_7 C13_7 C14_7 C15_7 158.3(12) . . . . ?
C1_7 N1_7 C5_7 C6_7 166.0(14) . . . . ?
C1_7 N1_7 C9_7 C10_7 53.4(15) . . . . ?
C1_7 N1_7 C13_7 C14_7 41(2) . . . . ?
C1_7 C2_7 C3_7 C4_7 164.6(15) . . . . ?
C5_7 N1_7 C1_7 C2_7 -69.4(14) . . . . ?
C5_7 N1_7 C9_7 C10_7 176.7(11) . . . . ?
C5_7 N1_7 C13_7 C14_7 -80(2) . . . . ?
C5_7 C6_7 C7_7 C8_7 159.2(15) . . . . ?
C9_7 N1_7 C1_7 C2_7 53.1(14) . . . . ?
C9_7 N1_7 C5_7 C6_7 42.6(16) . . . . ?
C9_7 N1_7 C13_7 C14_7 161.8(18) . . . . ?
C9_7 C10_7 C11_7 C12_7 -73.6(19) . . . . ?
C13_7 N1_7 C1_7 C2_7 170.6(11) . . . . ?
C13_7 N1_7 C5_7 C6_7 -73.6(16) . . . . ?
C13_7 N1_7 C9_7 C10_7 -65.8(14) . . . . ?
C13_7 C14_7 C15_7 C16_7 89(2) . . . . ?

loop_
_platon_squeeze_void_nr
_platon_squeeze_void_average_x
_platon_squeeze_void_average_y
_platon_squeeze_void_average_z
_platon_squeeze_void_volume
_platon_squeeze_void_count_electrons
_platon_squeeze_void_content
1 0.000 0.000 0.000 90 2 ' '
2 0.000 0.000 0.500 71 0 ' '
3 0.220 0.853 0.246 64 6 H2O
4 0.296 0.265 0.282 9 0 ' '
5 0.368 0.509 0.756 8 0 ' '
6 0.500 0.500 0.500 47 10 H2O
7 0.444 0.083 0.070 7 0 ' '
8 0.444 0.491 0.218 7 0 ' '
9 0.555 0.509 0.782 7 0 ' '
10 0.555 0.917 0.929 7 0 ' '
11 0.632 0.491 0.244 8 0 ' '
12 0.780 0.147 0.754 64 6 H2O
13 0.703 0.735 0.718 9 0 ' '
